data_1557438
loop_
_publ_author_name
'Dang, Li-Long'
'Gao, Xiang'
'Lin, Yue-Jian'
'Jin, Guo-Xin'

_publ_section_title
;
 s-Block metal ions induce structural transformations between figure-eight
 and double trefoil knots
;
_journal_issue 5
_journal_name_full 'Chemical Science'
_journal_page_first 1226
_journal_page_last 1232
_journal_paper_doi 10.1039/C9SC05796J
_journal_volume 11
_journal_year 2020
_chemical_formula_moiety 'C327 F3 K2 N48 O17 Rh12 S, 6.56(C F3 O3 S), C O, 0.44(C F3), 0.44(O3 S), 4(O)'
_chemical_formula_sum 'C333 H250 F35 K2 N99 O100 Rh12 S7'
_chemical_formula_weight 9440.85
_space_group_crystal_system triclinic
_space_group_IT_number 2
_space_group_name_Hall '-P 1'
_space_group_name_H-M_alt 'P -1'
_atom_sites_solution_primary iterative
_audit_creation_date 2019-11-12
_audit_creation_method
;
Olex2 1.2
(compiled 2018.05.29 svn.r3508 for OlexSys, GUI svn.r5506)
;
_audit_update_record
;
2019-11-12 deposited with the CCDC.	2020-01-07 downloaded from the CCDC.
;
_cell_angle_alpha 72.977(3)
_cell_angle_beta 89.886(4)
_cell_angle_gamma 76.760(4)
_cell_formula_units_Z 2
_cell_length_a 22.5096(15)
_cell_length_b 25.221(2)
_cell_length_c 39.360(3)
_cell_measurement_temperature 173(2)
_cell_volume 20747(3)
_computing_molecular_graphics 'Olex2 (Dolomanov et al., 2009)'
_computing_publication_material 'Olex2 (Dolomanov et al., 2009)'
_computing_structure_refinement 'olex2.refine (Bourhis et al., 2015)'
_computing_structure_solution 'olex2.solve (Bourhis et al., 2015)'
_diffrn_ambient_temperature 173.0
_diffrn_measured_fraction_theta_full 1.000
_diffrn_measured_fraction_theta_max 0.997
_diffrn_radiation_type GaK\a
_diffrn_radiation_wavelength 1.34139
_diffrn_reflns_av_unetI/netI 0.0555
_diffrn_reflns_Laue_measured_fraction_full 1.000
_diffrn_reflns_Laue_measured_fraction_max 0.997
_diffrn_reflns_number 84738
_diffrn_reflns_point_group_measured_fraction_full 1.000
_diffrn_reflns_point_group_measured_fraction_max 0.997
_diffrn_reflns_theta_full 53.594
_diffrn_reflns_theta_max 57.000
_diffrn_reflns_theta_min 2.791
_exptl_absorpt_coefficient_mu 3.467
_exptl_crystal_density_diffrn 1.511
_exptl_crystal_F_000 9492
_refine_diff_density_max 10.959
_refine_diff_density_min -2.375
_refine_diff_density_rms 0.423
_refine_ls_extinction_method none
_refine_ls_goodness_of_fit_ref 2.124
_refine_ls_hydrogen_treatment undef
_refine_ls_matrix_type full
_refine_ls_number_parameters 4439
_refine_ls_number_reflns 84738
_refine_ls_number_restraints 17
_refine_ls_restrained_S_all 2.131
_refine_ls_R_factor_all 0.2025
_refine_ls_R_factor_gt 0.1885
_refine_ls_shift/su_max 12.670
_refine_ls_shift/su_mean 0.084
_refine_ls_structure_factor_coef Fsqd
_refine_ls_weighting_details 'w=1/[\s^2^(Fo^2^)+(0.2000P)^2^+0.6831P] where P=(Fo^2^+2Fc^2^)/3'
_refine_ls_weighting_scheme calc
_refine_ls_wR_factor_gt 0.4726
_refine_ls_wR_factor_ref 0.4884
_reflns_Friedel_coverage 0.000
_reflns_number_gt 68428
_reflns_number_total 84738
_reflns_threshold_expression 'I > 2\s(I)'
_cod_data_source_file c9sc05796j2.cif
_cod_data_source_block 1
_cod_depositor_comments 'Adding full bibliography for 1557437--1557441.cif.'
_cod_original_cell_volume 20748(3)
_cod_database_code 1557438
_shelx_shelxl_version_number 2018/3
_shelx_space_group_comment
;
The symmetry employed for this shelxl refinement is uniquely defined
by the following loop, which should always be used as a source of
symmetry information in preference to the above space-group names.
They are only intended as comments.
;
_olex2_refinement_description
;
1. Shared sites
{C23, C23'}
2. Restrained distances
 C14I-C15I
 1.4 with sigma of 0.02
 C11I-C16I = C12I-C17I = C13I-C18I = C14I-C19I = C15I-C20I
 1.48 with sigma of 0.02
 C16I-C17I = C17I-C18I = C18I-C19I = C19I-C20I = C16I-C20I
 3.2 with sigma of 0.03
 C341-O57
 1.42 with sigma of 0.03
 C326-F5 = C432-F22' = C432-F23' = C432-F24'
 1.32 with sigma of 0.02
 S1-O15
 1.43 with sigma of 0.02
3. Uiso/Uaniso restraints and constraints
Uanis(C23) = Uanis(C23')
4. Others
 Sof(C432)=Sof(F22')=Sof(F23')=Sof(F24')=Sof(S8')=Sof(O34')=Sof(O35')=
 Sof(O36')=1-FVAR(1)
 Sof(S8)=Sof(C332)=Sof(O34)=Sof(O35)=Sof(O36)=Sof(F22)=Sof(F23)=Sof(F24)=FVAR(1)
 Sof(C11K)=Sof(C12K)=Sof(C13K)=Sof(C14K)=Sof(C15K)=Sof(C16K)=Sof(C17K)=
 Sof(C18K)=Sof(C19K)=Sof(C20K)=1-FVAR(2)
 Sof(C1K)=Sof(C2K)=Sof(C3K)=Sof(C4K)=Sof(C5K)=Sof(C6K)=Sof(C7K)=Sof(C8K)=
 Sof(C9K)=Sof(C10K)=FVAR(2)
 Sof(C23')=Sof(C24')=Sof(C25')=Sof(C26')=Sof(C27')=Sof(C28')=1-FVAR(3)
 Sof(C23)=Sof(C24)=Sof(C25)=Sof(C26)=Sof(C27)=Sof(C28)=FVAR(3)
 Sof(C11I)=Sof(C12I)=Sof(C13I)=Sof(C14I)=Sof(C15I)=Sof(C16I)=Sof(C17I)=
 Sof(C18I)=Sof(C19I)=Sof(C20I)=1-FVAR(4)
 Sof(C1I)=Sof(C2I)=Sof(C3I)=Sof(C4I)=Sof(C5I)=Sof(C6I)=Sof(C7I)=Sof(C8I)=
 Sof(C9I)=Sof(C10I)=FVAR(4)
5.a :
 C11I(C12I,C13I,C14I,C15I), C1K(C2K,C3K,C4K,C5K,C6K,C7K,C8K,C9K,C10K,C11K,C12K,
 C13K,C14K,C15K,C16K,C17K,C18K,C19K,C20K)
;
_olex2_submission_special_instructions 'No special instructions were received'

loop_
_space_group_symop_operation_xyz
'x, y, z'
'-x, -y, -z'

loop_
_atom_site_label
_atom_site_type_symbol
_atom_site_fract_x
_atom_site_fract_y
_atom_site_fract_z
_atom_site_U_iso_or_equiv
_atom_site_adp_type
_atom_site_occupancy
_atom_site_site_symmetry_order
_atom_site_calc_flag
_atom_site_refinement_flags_posn
_atom_site_refinement_flags_adp
_atom_site_refinement_flags_occupancy
_atom_site_disorder_assembly
_atom_site_disorder_group
Rh1 Rh 0.68312(3) 0.18252(2) 0.74329(2) 0.06192(13) Uani 1 1 d . . . . .
Rh2 Rh 0.66195(2) 0.31619(2) 0.83653(2) 0.05140(10) Uani 1 1 d . . . . .
Rh3 Rh 0.05992(2) 0.19554(3) 0.64756(2) 0.07188(15) Uani 1 1 d . . . . .
Rh4 Rh 0.18986(2) 0.34193(2) 0.56235(2) 0.06112(12) Uani 1 1 d . . . . .
Rh5 Rh 0.24357(2) 0.16651(2) 1.00795(2) 0.06139(13) Uani 1 1 d . . . . .
Rh6 Rh 0.02520(2) 0.30940(2) 0.93501(2) 0.05137(10) Uani 1 1 d . . . . .
Rh7 Rh 0.30341(2) 0.63557(2) 0.94047(2) 0.05046(10) Uani 1 1 d . . . . .
Rh8 Rh 0.44304(2) 0.77343(2) 0.85864(2) 0.06037(11) Uani 1 1 d . . . . .
Rh9 Rh -0.15188(2) 0.65061(2) 0.66530(2) 0.05562(11) Uani 1 1 d . . . . .
Rh10 Rh -0.17173(2) 0.78757(2) 0.75569(2) 0.05638(11) Uani 1 1 d . . . . .
Rh11 Rh 0.49284(2) 0.64607(3) 0.57399(2) 0.07357(13) Uani 1 1 d . . . . .
Rh12 Rh 0.27907(3) 0.79549(4) 0.50003(2) 0.0922(2) Uani 1 1 d . . . . .
K1 K 0.25594(5) 0.47390(5) 0.75429(3) 0.0490(3) Uani 1 1 d . . . . .
K2 K 0.35350(8) 0.06481(7) 0.81601(5) 0.0775(4) Uani 1 1 d . . . . .
N1 N 0.6774(3) 0.1735(2) 0.80041(14) 0.0592(14) Uani 1 1 d . . . . .
N2 N 0.6568(2) 0.2713(2) 0.74226(13) 0.0543(12) Uani 1 1 d . . . . .
N3 N 0.6538(2) 0.3252(2) 0.78032(13) 0.0519(12) Uani 1 1 d . . . . .
N4 N 0.6658(2) 0.2291(2) 0.83737(13) 0.0533(12) Uani 1 1 d . . . . .
N5 N 0.0587(3) 0.2845(3) 0.6290(2) 0.081(2) Uani 1 1 d . . . . .
N6 N 0.1475(3) 0.1917(2) 0.62456(17) 0.0718(15) Uani 1 1 d . . . . .
N7 N 0.2038(3) 0.2526(3) 0.59258(15) 0.0637(14) Uani 1 1 d . . . . .
N8 N 0.1090(2) 0.3444(3) 0.59208(17) 0.0671(16) Uani 1 1 d . . . . .
N9 N 0.2021(2) 0.2547(2) 0.98540(14) 0.0575(13) Uani 1 1 d . . . . .
N10 N 0.1641(3) 0.1625(3) 0.97821(16) 0.0674(16) Uani 1 1 d . . . . .
N11 N 0.0771(2) 0.2221(2) 0.94543(14) 0.0544(12) Uani 1 1 d . . . . .
N12 N 0.1111(2) 0.3141(2) 0.95780(14) 0.0514(11) Uani 1 1 d . . . . .
N13 N 0.3909(2) 0.6274(2) 0.91524(12) 0.0496(11) Uani 1 1 d . . . . .
N14 N 0.2914(2) 0.7212(2) 0.90390(14) 0.0549(12) Uani 1 1 d . . . . .
N15 N 0.3486(3) 0.7776(2) 0.87199(16) 0.0605(13) Uani 1 1 d . . . . .
N16 N 0.4452(2) 0.6846(2) 0.88144(14) 0.0544(12) Uani 1 1 d . . . . .
N17 N -0.1463(2) 0.6426(2) 0.72103(14) 0.0556(13) Uani 1 1 d . . . . .
N18 N -0.1428(2) 0.7351(2) 0.66411(15) 0.0602(14) Uani 1 1 d . . . . .
N19 N -0.1524(3) 0.7910(2) 0.70122(17) 0.0648(15) Uani 1 1 d . . . . .
N20 N -0.1546(3) 0.6987(3) 0.75810(14) 0.0613(14) Uani 1 1 d . . . . .
N21 N 0.4091(3) 0.6441(3) 0.54823(17) 0.0767(17) Uani 1 1 d . . . . .
N22 N 0.4374(3) 0.7303(3) 0.56863(18) 0.0791(17) Uani 1 1 d . . . . .
N23 N 0.3512(3) 0.7921(3) 0.53826(18) 0.0779(17) Uani 1 1 d . . . . .
N24 N 0.3222(3) 0.7031(3) 0.51787(17) 0.0823(18) Uani 1 1 d . . . . .
N25 N 0.5644(2) 0.3380(2) 0.83615(13) 0.0526(12) Uani 1 1 d . . . . .
N26 N 0.3418(2) 0.3653(3) 0.86351(15) 0.0601(14) Uani 1 1 d . . . . .
N27 N 0.1614(3) 0.1815(4) 0.82447(19) 0.0938(19) Uani 1 1 d . . . . .
N28 N 0.1031(3) 0.1888(3) 0.69705(15) 0.0648(14) Uani 1 1 d . . . . .
N29 N 0.2364(2) 0.3593(2) 0.60397(15) 0.0633(13) Uani 1 1 d . . . . .
N30 N 0.3868(3) 0.3805(3) 0.69177(14) 0.0679(14) Uani 1 1 d . . . . .
N31 N 0.4472(3) 0.1739(3) 0.86852(17) 0.0743(17) Uani 1 1 d . . . . .
N32 N 0.2934(3) 0.1645(2) 0.96251(14) 0.0576(13) Uani 1 1 d . . . . .
N33 N 0.0591(2) 0.3356(2) 0.88323(14) 0.0566(12) Uani 1 1 d . . . . .
N34 N 0.1095(3) 0.3758(3) 0.75481(15) 0.0703(16) Uani 1 1 d . . . . .
N35 N 0.3701(3) 0.1886(4) 0.70402(18) 0.088(2) Uani 1 1 d . . . . .
N36 N 0.5894(3) 0.1795(2) 0.73972(14) 0.0642(15) Uani 1 1 d . . . . .
N37 N 0.4179(2) 0.7671(2) 0.80760(16) 0.0598(13) Uani 1 1 d . . . . .
N38 N 0.3274(3) 0.7783(3) 0.68561(18) 0.0753(17) Uani 1 1 d . . . . .
N39 N 0.1699(2) 0.5809(3) 0.64449(15) 0.0671(16) Uani 1 1 d . . . . .
N40 N -0.0540(2) 0.6192(3) 0.66838(14) 0.0612(14) Uani 1 1 d . . . . .
N41 N -0.0776(2) 0.7775(2) 0.76827(15) 0.0606(14) Uani 1 1 d . . . . .
N42 N 0.1461(3) 0.7748(3) 0.78704(18) 0.0692(16) Uani 1 1 d . . . . .
N43 N 0.4063(2) 0.5697(3) 0.75319(14) 0.0594(13) Uani 1 1 d . . . . .
N44 N 0.4572(3) 0.6139(3) 0.62446(15) 0.0752(15) Uani 1 1 d . . . . .
N45 N 0.2194(3) 0.7855(4) 0.5411(2) 0.091(2) Uani 1 1 d . . . . .
N46 N 0.0801(3) 0.7834(3) 0.64372(19) 0.0793(17) Uani 1 1 d . . . . .
N47 N 0.1253(2) 0.5700(2) 0.81513(13) 0.0576(12) Uani 1 1 d . . . . .
N48 N 0.2663(2) 0.6075(2) 0.90074(13) 0.0542(12) Uani 1 1 d . . . . .
O1 O 0.3414(2) 0.4126(2) 0.80574(13) 0.0666(13) Uani 1 1 d . . . . .
O2 O 0.2475(3) 0.1369(3) 0.80345(18) 0.0961(19) Uani 1 1 d . . . . .
O3 O 0.2933(2) 0.4205(2) 0.70625(13) 0.0794(12) Uani 1 1 d . . . . .
O4 O 0.3779(3) 0.1320(2) 0.85171(15) 0.0857(14) Uani 1 1 d . . . . .
O5 O 0.1705(2) 0.4181(2) 0.77922(13) 0.0689(12) Uani 1 1 d . . . . .
O6 O 0.3876(3) 0.1354(3) 0.76212(17) 0.0949(19) Uani 1 1 d . . . . .
O7 O 0.4278(2) 0.7430(3) 0.68653(15) 0.0791(15) Uani 1 1 d . . . . .
O8 O 0.1681(2) 0.5347(3) 0.70286(14) 0.0734(15) Uani 1 1 d . . . . .
O9 O 0.1146(2) 0.7427(2) 0.84133(14) 0.0725(14) Uani 1 1 d . . . . .
O10 O 0.3451(2) 0.5281(2) 0.72805(13) 0.0654(12) Uani 1 1 d . . . . .
O11 O 0.0333(3) 0.7544(3) 0.60437(17) 0.0899(18) Uani 1 1 d . . . . .
O12 O 0.2209(2) 0.5276(2) 0.80390(12) 0.0628(11) Uani 1 1 d . . . . .
O13 O 0.3213(7) -0.0250(7) 0.7906(3) 0.190(5) Uani 1 1 d . . . . .
O14 O 0.3438(7) -0.0529(5) 0.7420(4) 0.182(5) Uani 1 1 d . . . . .
O15 O 0.2974(7) 0.0458(4) 0.7351(5) 0.207(6) Uani 1 1 d D . . . .
O16 O 0.4070(4) 0.3052(4) 0.99743(17) 0.105(2) Uani 1 1 d . . . . .
O17 O 0.3965(3) 0.3076(3) 0.93562(14) 0.0804(15) Uani 1 1 d . . . . .
O18 O 0.4971(3) 0.2836(3) 0.9639(3) 0.112(3) Uani 1 1 d . . . . .
O19 O 1.0297(3) 0.6054(3) 0.8590(2) 0.096(2) Uani 1 1 d . . . . .
O20 O 1.0443(5) 0.5075(3) 0.8876(2) 0.128(3) Uani 1 1 d . . . . .
O21 O 0.9515(4) 0.5658(5) 0.8933(2) 0.133(3) Uani 1 1 d . . . . .
O22 O 0.5196(2) 0.6053(2) 0.75828(19) 0.0859(16) Uani 1 1 d . . . . .
O23 O 0.5951(4) 0.6170(6) 0.7151(2) 0.147(4) Uani 1 1 d . . . . .
O24 O 0.6145(6) 0.5319(4) 0.7592(3) 0.191(4) Uani 1 1 d . . . . .
C1A C 0.7587(4) 0.1106(3) 0.7474(2) 0.076(2) Uani 1 1 d . . . . .
C2A C 0.7163(5) 0.1138(4) 0.7208(2) 0.084(2) Uani 1 1 d . . . . .
C3A C 0.7099(6) 0.1675(4) 0.6944(2) 0.101(3) Uani 1 1 d . . . . .
C4A C 0.7498(5) 0.1958(5) 0.7053(3) 0.104(3) Uani 1 1 d . . . . .
C5A C 0.7798(4) 0.1627(4) 0.7397(2) 0.087(2) Uani 1 1 d . . . . .
C6A C 0.7794(5) 0.0603(4) 0.7813(3) 0.092(3) Uani 1 1 d . . . . .
C7A C 0.6816(5) 0.0696(4) 0.7185(3) 0.097(3) Uani 1 1 d . . . . .
C8A C 0.6716(9) 0.1890(8) 0.6593(3) 0.163(7) Uani 1 1 d . . . . .
C9A C 0.7614(6) 0.2518(6) 0.6833(3) 0.127(4) Uani 1 1 d . . . . .
C10A C 0.8255(5) 0.1718(6) 0.7621(4) 0.117(4) Uani 1 1 d . . . . .
C1B C 0.6766(4) 0.3853(3) 0.8550(2) 0.0793(19) Uani 1 1 d . . . . .
C2B C 0.6821(4) 0.3336(4) 0.88476(19) 0.084(2) Uani 1 1 d . . . . .
C3B C 0.7316(3) 0.2933(4) 0.87947(18) 0.0722(19) Uani 1 1 d . . . . .
C4B C 0.7550(3) 0.3155(3) 0.84577(19) 0.0628(17) Uani 1 1 d . . . . .
C5B C 0.7222(4) 0.3745(3) 0.8316(2) 0.0758(19) Uani 1 1 d . . . . .
C6B C 0.6344(5) 0.4438(4) 0.8490(3) 0.118(3) Uani 1 1 d . . . . .
C7B C 0.6430(5) 0.3315(7) 0.9153(3) 0.136(4) Uani 1 1 d . . . . .
C8B C 0.7569(4) 0.2337(6) 0.9032(3) 0.123(4) Uani 1 1 d . . . . .
C9B C 0.8059(3) 0.2870(5) 0.8277(3) 0.090(3) Uani 1 1 d . . . . .
C10B C 0.7339(4) 0.4138(4) 0.7995(3) 0.104(3) Uani 1 1 d . . . . .
C1C C -0.0209(4) 0.1697(5) 0.6654(4) 0.115(4) Uani 1 1 d . . . . .
C2C C -0.0335(4) 0.2068(6) 0.6287(4) 0.134(4) Uani 1 1 d . . . . .
C3C C 0.0030(5) 0.1817(4) 0.6103(3) 0.118(3) Uani 1 1 d . . . . .
C4C C 0.0405(5) 0.1297(5) 0.6273(3) 0.120(3) Uani 1 1 d . . . . .
C5C C 0.0215(5) 0.1221(4) 0.6672(3) 0.108(3) Uani 1 1 d . . . . .
C6C C -0.0556(7) 0.1854(8) 0.6953(7) 0.214(7) Uani 1 1 d . . . . .
C7C C -0.0785(7) 0.2608(10) 0.6244(12) 0.31(2) Uani 1 1 d . . . . .
C8C C 0.0079(9) 0.2044(9) 0.5692(4) 0.187(6) Uani 1 1 d . . . . .
C9C C 0.0828(9) 0.0876(6) 0.6163(5) 0.173(6) Uani 1 1 d . . . . .
C10C C 0.0493(7) 0.0694(7) 0.6974(5) 0.172(6) Uani 1 1 d . . . . .
C1D C 0.2505(4) 0.3664(5) 0.5214(2) 0.087(3) Uani 1 1 d . . . . .
C2D C 0.2228(5) 0.3261(5) 0.5148(2) 0.093(3) Uani 1 1 d . . . . .
C3D C 0.1599(4) 0.3420(4) 0.5115(2) 0.081(2) Uani 1 1 d . . . . .
C4D C 0.1437(4) 0.4003(4) 0.5136(2) 0.080(2) Uani 1 1 d . . . . .
C5D C 0.1983(4) 0.4124(4) 0.5199(3) 0.091(3) Uani 1 1 d . . . . .
C6D C 0.3158(5) 0.3676(6) 0.5266(4) 0.120(4) Uani 1 1 d . . . . .
C7D C 0.2597(7) 0.2703(7) 0.5114(3) 0.128(5) Uani 1 1 d . . . . .
C8D C 0.1124(5) 0.3114(5) 0.5060(3) 0.117(3) Uani 1 1 d . . . . .
C9D C 0.0775(5) 0.4359(8) 0.5090(4) 0.135(6) Uani 1 1 d . . . . .
C10D C 0.2079(7) 0.4672(6) 0.5235(4) 0.129(5) Uani 1 1 d . . . . .
C1E C 0.2519(4) 0.0898(4) 1.0515(2) 0.075(2) Uani 1 1 d . . . . .
C2E C 0.3095(4) 0.0997(4) 1.0445(2) 0.073(2) Uani 1 1 d . . . . .
C3E C 0.3138(4) 0.1523(4) 1.0484(2) 0.085(3) Uani 1 1 d . . . . .
C4E C 0.2574(6) 0.1763(5) 1.0602(2) 0.104(4) Uani 1 1 d . . . . .
C5E C 0.2161(6) 0.1389(6) 1.0607(2) 0.120(4) Uani 1 1 d . . . . .
C6E C 0.2290(5) 0.0385(5) 1.0510(4) 0.118(4) Uani 1 1 d . . . . .
C7E C 0.3614(4) 0.0588(4) 1.0342(3) 0.085(3) Uani 1 1 d . . . . .
C8E C 0.3707(7) 0.1773(7) 1.0454(3) 0.134(4) Uani 1 1 d . . . . .
C9E C 0.2398(11) 0.2313(6) 1.0694(3) 0.171(7) Uani 1 1 d . . . . .
C10E C 0.1548(7) 0.1468(9) 1.0723(3) 0.183(8) Uani 1 1 d . . . . .
C1F C -0.0545(3) 0.2833(3) 0.9571(2) 0.0710(19) Uani 1 1 d . . . . .
C2F C -0.0287(3) 0.3133(3) 0.97870(18) 0.0655(17) Uani 1 1 d . . . . .
C3F C -0.0340(3) 0.3696(3) 0.9567(2) 0.0712(19) Uani 1 1 d . . . . .
C4F C -0.0583(3) 0.3749(4) 0.9220(2) 0.080(3) Uani 1 1 d . . . . .
C5F C -0.0698(3) 0.3196(4) 0.9237(2) 0.079(2) Uani 1 1 d . . . . .
C6F C -0.0619(4) 0.2226(4) 0.9712(4) 0.108(4) Uani 1 1 d . . . . .
C7F C -0.0038(4) 0.2910(5) 1.0167(2) 0.087(3) Uani 1 1 d . . . . .
C8F C -0.0184(4) 0.4180(4) 0.9673(3) 0.092(3) Uani 1 1 d . . . . .
C9F C -0.0723(4) 0.4264(6) 0.8904(3) 0.120(4) Uani 1 1 d . . . . .
C10F C -0.0978(4) 0.3048(6) 0.8930(3) 0.117(4) Uani 1 1 d . . . . .
C1G C 0.2644(3) 0.5825(4) 0.98370(18) 0.0704(19) Uani 1 1 d . . . . .
C2G C 0.3281(3) 0.5726(3) 0.99149(17) 0.0656(18) Uani 1 1 d . . . . .
C3G C 0.3406(3) 0.6268(4) 0.99222(16) 0.0681(18) Uani 1 1 d . . . . .
C4G C 0.2851(4) 0.6674(3) 0.98599(18) 0.075(2) Uani 1 1 d . . . . .
C5G C 0.2366(3) 0.6414(4) 0.97891(18) 0.0691(19) Uani 1 1 d . . . . .
C6G C 0.2326(5) 0.5382(5) 0.9810(3) 0.109(3) Uani 1 1 d . . . . .
C7G C 0.3745(5) 0.5174(5) 1.0003(2) 0.103(4) Uani 1 1 d . . . . .
C8G C 0.4022(3) 0.6346(4) 0.9997(2) 0.086(2) Uani 1 1 d . . . . .
C9G C 0.2740(8) 0.7283(5) 0.9852(3) 0.119(4) Uani 1 1 d . . . . .
C10G C 0.1680(4) 0.6634(6) 0.9725(3) 0.108(4) Uani 1 1 d . . . . .
C1H C 0.5260(4) 0.7686(4) 0.8893(3) 0.088(2) Uani 1 1 d . . . . .
C2H C 0.5315(3) 0.7906(3) 0.8517(3) 0.083(2) Uani 1 1 d . . . . .
C3H C 0.4827(4) 0.8455(3) 0.8388(3) 0.092(3) Uani 1 1 d . . . . .
C4H C 0.4509(4) 0.8501(3) 0.8696(3) 0.092(2) Uani 1 1 d . . . . .
C5H C 0.4758(4) 0.8042(3) 0.8990(2) 0.0734(18) Uani 1 1 d . . . . .
C6H C 0.5670(5) 0.7174(5) 0.9122(3) 0.111(3) Uani 1 1 d . . . . .
C7H C 0.5804(4) 0.7697(5) 0.8307(3) 0.112(3) Uani 1 1 d . . . . .
C8H C 0.4733(5) 0.8849(4) 0.8028(4) 0.121(4) Uani 1 1 d . . . . .
C9H C 0.4022(5) 0.8988(4) 0.8710(3) 0.108(3) Uani 1 1 d . . . . .
C10H C 0.4547(6) 0.7944(5) 0.9371(3) 0.117(3) Uani 1 1 d . . . . .
C1I C -0.1709(4) 0.6248(4) 0.6190(2) 0.0571(19) Uani 0.772(7) 1 d . . P A 1
C2I C -0.1812(4) 0.5854(4) 0.6503(2) 0.068(2) Uani 0.772(7) 1 d . . P A 1
C3I C -0.2279(4) 0.6086(4) 0.6687(3) 0.068(2) Uani 0.772(7) 1 d . . P A 1
C4I C -0.2474(3) 0.6679(5) 0.6500(3) 0.083(3) Uani 0.772(7) 1 d . . P A 1
C5I C -0.2110(4) 0.6779(5) 0.6172(3) 0.075(2) Uani 0.772(7) 1 d . . P A 1
C6I C -0.1278(6) 0.6147(6) 0.5922(3) 0.092(3) Uani 0.772(7) 1 d . . P A 1
C7I C -0.1434(8) 0.5217(6) 0.6622(4) 0.113(4) Uani 0.772(7) 1 d . . P A 1
C8I C -0.2493(6) 0.5697(6) 0.7019(4) 0.099(4) Uani 0.772(7) 1 d . . P A 1
C9I C -0.2938(5) 0.7048(8) 0.6643(4) 0.127(5) Uani 0.772(7) 1 d . . P A 1
C10I C -0.2164(8) 0.7295(7) 0.5867(4) 0.127(5) Uani 0.772(7) 1 d . . P A 1
C11I C -0.1805(6) 0.6475(4) 0.6123(3) 0.059(7) Uiso 0.228(7) 1 d D . P A 2
C12I C -0.2241(8) 0.6778(5) 0.6295(4) 0.094(12) Uiso 0.228(7) 1 d DG . P A 2
C13I C -0.2343(11) 0.6395(7) 0.6616(5) 0.067(8) Uiso 0.228(7) 1 d DG . P A 2
C14I C -0.1970(12) 0.5854(6) 0.6642(5) 0.120(16) Uiso 0.228(7) 1 d DG . P A 2
C15I C -0.1638(9) 0.5903(5) 0.6337(4) 0.110(15) Uiso 0.228(7) 1 d DG . P A 2
C16I C -0.1421(10) 0.6585(9) 0.5809(5) 0.108(14) Uiso 0.228(7) 1 d D . P A 2
C17I C -0.2501(11) 0.7371(6) 0.6097(5) 0.085(8) Uiso 0.228(7) 1 d D . P A 2
C18I C -0.2685(11) 0.6294(8) 0.6932(4) 0.106(12) Uiso 0.228(7) 1 d D . P A 2
C19I C -0.1930(11) 0.5218(6) 0.6832(6) 0.094(10) Uiso 0.228(7) 1 d D . P A 2
C20I C -0.1102(10) 0.5388(7) 0.6301(7) 0.147(18) Uiso 0.228(7) 1 d D . P A 2
C1J C -0.2022(4) 0.8346(4) 0.7935(2) 0.085(2) Uani 1 1 d . . . . .
C2J C -0.2162(4) 0.8702(4) 0.7577(3) 0.091(3) Uani 1 1 d . . . . .
C3J C -0.2583(4) 0.8502(5) 0.7396(3) 0.097(3) Uani 1 1 d . . . . .
C4J C -0.2676(3) 0.8004(4) 0.7648(3) 0.088(2) Uani 1 1 d . . . . .
C5J C -0.2334(4) 0.7886(4) 0.7974(2) 0.086(2) Uani 1 1 d . . . . .
C6J C -0.1630(6) 0.8451(6) 0.8199(3) 0.122(4) Uani 1 1 d . . . . .
C7J C -0.1928(9) 0.9273(6) 0.7432(4) 0.160(6) Uani 1 1 d . . . . .
C8J C -0.2878(7) 0.8747(9) 0.7029(4) 0.163(7) Uani 1 1 d . . . . .
C9J C -0.3102(5) 0.7669(5) 0.7564(3) 0.115(3) Uani 1 1 d . . . . .
C10J C -0.2382(7) 0.7436(6) 0.8303(3) 0.130(5) Uani 1 1 d . . . . .
C1K C 0.56373(17) 0.6710(2) 0.54168(12) 0.085(4) Uani 0.530(9) 1 d . . P B 1
C2K C 0.5873(2) 0.6527(3) 0.57732(14) 0.085(5) Uani 0.530(9) 1 d G . P B 1
C3K C 0.5875(3) 0.5946(3) 0.59151(17) 0.102(6) Uani 0.530(9) 1 d G . P B 1
C4K C 0.5641(3) 0.5771(3) 0.56463(19) 0.095(5) Uani 0.530(9) 1 d G . P B 1
C5K C 0.5494(2) 0.6244(3) 0.53384(15) 0.100(5) Uani 0.530(9) 1 d G . P B 1
C6K C 0.5554(3) 0.7299(3) 0.51655(19) 0.148(9) Uani 0.530(9) 1 d G . P B 1
C7K C 0.6084(4) 0.6885(4) 0.5967(2) 0.149(8) Uani 0.530(9) 1 d G . P B 1
C8K C 0.6089(4) 0.5579(5) 0.6286(2) 0.183(19) Uani 0.530(9) 1 d G . P B 1
C9K C 0.5562(5) 0.5186(4) 0.5682(3) 0.207(17) Uani 0.530(9) 1 d G . P B 1
C10K C 0.5231(4) 0.6249(4) 0.4989(2) 0.119(7) Uani 0.530(9) 1 d G . P B 1
C11K C 0.55451(18) 0.6695(2) 0.53254(12) 0.093(6) Uani 0.470(9) 1 d G . P B 2
C12K C 0.5753(2) 0.6774(2) 0.56393(15) 0.084(5) Uani 0.470(9) 1 d G . P B 2
C13K C 0.5871(3) 0.6245(3) 0.59068(15) 0.079(5) Uani 0.470(9) 1 d G . P B 2
C14K C 0.5736(3) 0.5839(3) 0.57581(18) 0.076(5) Uani 0.470(9) 1 d G . P B 2
C15K C 0.5535(2) 0.6118(3) 0.53988(16) 0.084(6) Uani 0.470(9) 1 d G . P B 2
C16K C 0.5366(3) 0.7146(4) 0.49753(18) 0.123(10) Uani 0.470(9) 1 d G . P B 2
C17K C 0.5834(4) 0.7323(3) 0.5682(2) 0.153(12) Uani 0.470(9) 1 d G . P B 2
C18K C 0.6100(4) 0.6133(5) 0.6283(2) 0.113(7) Uani 0.470(9) 1 d G . P B 2
C19K C 0.5796(5) 0.5222(4) 0.5948(3) 0.42(4) Uani 0.470(9) 1 d G . P B 2
C20K C 0.5343(4) 0.5847(4) 0.5140(2) 0.189(17) Uani 0.470(9) 1 d G . P B 2
C1L C 0.2948(8) 0.8684(7) 0.4612(3) 0.143(5) Uani 1 1 d . . . . .
C2L C 0.3093(5) 0.8235(6) 0.4486(3) 0.106(4) Uani 1 1 d . . . . .
C3L C 0.2511(8) 0.8031(6) 0.4468(3) 0.129(5) Uani 1 1 d . . . . .
C4L C 0.2063(7) 0.8425(10) 0.4589(4) 0.166(8) Uani 1 1 d . . . . .
C5L C 0.2346(10) 0.8758(9) 0.4650(5) 0.174(8) Uani 1 1 d . . . . .
C6L C 0.3411(14) 0.9010(10) 0.4598(8) 0.230(10) Uani 1 1 d . . . . .
C7L C 0.3729(13) 0.7981(15) 0.4349(6) 0.232(14) Uani 1 1 d . . . . .
C8L C 0.2397(15) 0.7501(12) 0.4356(6) 0.254(11) Uani 1 1 d . . . . .
C9L C 0.1474(11) 0.8320(15) 0.4619(9) 0.263(17) Uani 1 1 d . . . . .
C10L C 0.215(3) 0.9237(13) 0.4776(6) 0.40(3) Uani 1 1 d . . . . .
C1 C 0.6733(3) 0.2241(3) 0.80488(16) 0.0525(14) Uani 1 1 d . . . . .
C2 C 0.6652(3) 0.2730(3) 0.77570(15) 0.0520(14) Uani 1 1 d . . . . .
C3 C 0.6368(3) 0.3279(3) 0.72294(17) 0.0602(16) Uani 1 1 d . . . . .
C4 C 0.6155(5) 0.3508(4) 0.6875(2) 0.090(3) Uani 1 1 d . . . . .
C5 C 0.5901(5) 0.4079(4) 0.6754(2) 0.088(3) Uani 1 1 d . . . . .
C6 C 0.5899(5) 0.4424(3) 0.6987(3) 0.087(3) Uani 1 1 d . . . . .
C7 C 0.6123(4) 0.4194(3) 0.7341(2) 0.074(2) Uani 1 1 d . . . . .
C8 C 0.6342(3) 0.3611(3) 0.74631(17) 0.0565(15) Uani 1 1 d . . . . .
C9 C 0.6632(3) 0.1743(3) 0.85750(17) 0.0596(16) Uani 1 1 d . . . . .
C10 C 0.6524(4) 0.1529(4) 0.89268(19) 0.074(2) Uani 1 1 d . . . . .
C11 C 0.6495(5) 0.0974(3) 0.9049(2) 0.081(3) Uani 1 1 d . . . . .
C12 C 0.6592(4) 0.0611(3) 0.8810(2) 0.076(2) Uani 1 1 d . . . . .
C13 C 0.6671(4) 0.0825(3) 0.8464(2) 0.071(2) Uani 1 1 d . . . . .
C14 C 0.6708(4) 0.1401(3) 0.83307(18) 0.0653(18) Uani 1 1 d . . . . .
C15 C 0.1043(3) 0.2911(3) 0.6081(2) 0.0645(17) Uani 1 1 d . . . . .
C16 C 0.1506(3) 0.2460(3) 0.60620(18) 0.0607(16) Uani 1 1 d . . . . .
C17 C 0.2057(4) 0.1601(3) 0.6228(2) 0.075(2) Uani 1 1 d . . . . .
C18 C 0.2323(7) 0.1019(5) 0.6391(4) 0.119(4) Uani 1 1 d . . . . .
C19 C 0.2955(6) 0.0839(5) 0.6310(4) 0.123(5) Uani 1 1 d . . . . .
C20 C 0.3261(7) 0.1180(7) 0.6137(4) 0.131(5) Uani 1 1 d . . . . .
C21 C 0.3027(5) 0.1784(4) 0.5976(3) 0.098(3) Uani 1 1 d . . . . .
C22 C 0.2412(4) 0.1962(4) 0.6031(2) 0.078(2) Uani 1 1 d . . . . .
C23 C 0.0616(4) 0.3799(4) 0.6061(3) 0.095(3) Uani 0.585(13) 1 d . . P C 3
C24 C 0.0418(9) 0.4348(8) 0.5952(8) 0.135(9) Uani 0.585(13) 1 d . . P C 3
C25 C -0.0140(12) 0.4554(7) 0.6119(10) 0.236(12) Uani 0.585(13) 1 d . . P C 3
C26 C -0.0559(18) 0.417(2) 0.6521(16) 0.24(2) Uani 0.585(13) 1 d . . P C 3
C27 C -0.0195(9) 0.3591(8) 0.6430(6) 0.131(6) Uani 0.585(13) 1 d . . P C 3
C28 C 0.0282(6) 0.3405(8) 0.6245(5) 0.112(6) Uani 0.585(13) 1 d . . P C 3
C23' C 0.0616(4) 0.3799(4) 0.6061(3) 0.095(3) Uani 0.415(13) 1 d . . P C 4
C24' C 0.0496(8) 0.4348(9) 0.6089(6) 0.076(6) Uani 0.415(13) 1 d . . P C 4
C25' C 0.0081(15) 0.4556(13) 0.6279(9) 0.210(13) Uani 0.415(13) 1 d . . P C 4
C26' C -0.0267(8) 0.4174(10) 0.6470(6) 0.099(7) Uani 0.415(13) 1 d . . P C 4
C27' C -0.0105(10) 0.3627(10) 0.6566(4) 0.081(6) Uani 0.415(13) 1 d . . P C 4
C28' C 0.0275(13) 0.3449(11) 0.6373(7) 0.113(9) Uani 0.415(13) 1 d . . P C 4
C29 C 0.1453(3) 0.2610(3) 0.97191(15) 0.0527(14) Uani 1 1 d . . . . .
C30 C 0.1275(3) 0.2123(2) 0.96729(17) 0.0532(14) Uani 1 1 d . . . . .
C31 C 0.1352(4) 0.1311(3) 0.9614(2) 0.0688(19) Uani 1 1 d . . . . .
C32 C 0.1525(4) 0.0738(3) 0.9615(3) 0.089(2) Uani 1 1 d . . . . .
C33 C 0.1175(5) 0.0564(4) 0.9407(4) 0.101(3) Uani 1 1 d . . . . .
C34 C 0.0663(5) 0.0917(4) 0.9218(3) 0.102(3) Uani 1 1 d . . . . .
C35 C 0.0443(4) 0.1503(4) 0.9200(2) 0.092(2) Uani 1 1 d . . . . .
C36 C 0.0813(4) 0.1681(3) 0.94088(19) 0.0692(17) Uani 1 1 d . . . . .
C37 C 0.1494(3) 0.3480(3) 0.96203(19) 0.0607(15) Uani 1 1 d . . . . .
C38 C 0.1438(4) 0.4064(3) 0.9509(3) 0.077(2) Uani 1 1 d . . . . .
C39 C 0.1911(5) 0.4272(3) 0.9553(4) 0.122(4) Uani 1 1 d . . . . .
C40 C 0.2486(4) 0.3919(4) 0.9724(4) 0.135(4) Uani 1 1 d . . . . .
C41 C 0.2568(4) 0.3329(4) 0.9841(3) 0.091(2) Uani 1 1 d . . . . .
C42 C 0.2058(3) 0.3111(3) 0.9792(2) 0.0656(17) Uani 1 1 d . . . . .
C43 C 0.3952(3) 0.6787(3) 0.89760(17) 0.0565(14) Uani 1 1 d . . . . .
C44 C 0.3447(3) 0.7272(2) 0.89240(16) 0.0543(13) Uani 1 1 d . . . . .
C45 C 0.2532(3) 0.7743(3) 0.89020(19) 0.0605(15) Uani 1 1 d . . . . .
C46 C 0.1894(3) 0.7946(3) 0.8918(2) 0.075(2) Uani 1 1 d . . . . .
C47 C 0.1642(4) 0.8510(4) 0.8722(3) 0.091(3) Uani 1 1 d . . . . .
C48 C 0.1999(4) 0.8858(4) 0.8512(3) 0.097(3) Uani 1 1 d . . . . .
C49 C 0.2609(4) 0.8654(3) 0.8519(3) 0.079(2) Uani 1 1 d . . . . .
C50 C 0.2881(3) 0.8106(3) 0.8702(2) 0.0646(17) Uani 1 1 d . . . . .
C51 C 0.4813(2) 0.6289(2) 0.88983(16) 0.0503(13) Uani 1 1 d . . . . .
C52 C 0.5389(3) 0.6062(3) 0.8806(2) 0.0674(18) Uani 1 1 d . . . . .
C53 C 0.5613(3) 0.5478(4) 0.8931(2) 0.073(2) Uani 1 1 d . . . . .
C54 C 0.5264(3) 0.5130(3) 0.9132(2) 0.0685(19) Uani 1 1 d . . . . .
C55 C 0.4683(3) 0.5341(3) 0.92263(19) 0.0620(17) Uani 1 1 d . . . . .
C56 C 0.4450(2) 0.5935(3) 0.91100(15) 0.0510(13) Uani 1 1 d . . . . .
C21I C -0.1532(3) 0.6926(3) 0.72573(16) 0.0529(14) Uani 1 1 d . . . . .
C58 C -0.1519(3) 0.7418(3) 0.69617(16) 0.0524(14) Uani 1 1 d . . . . .
C59 C -0.1349(3) 0.7887(3) 0.64499(18) 0.0647(17) Uani 1 1 d . . . . .
C60 C -0.1219(4) 0.8074(4) 0.6090(2) 0.085(2) Uani 1 1 d . . . . .
C61 C -0.1131(5) 0.8640(4) 0.5974(3) 0.104(3) Uani 1 1 d . . . . .
C62 C -0.1218(7) 0.8994(5) 0.6216(3) 0.113(4) Uani 1 1 d . . . . .
C63 C -0.1355(5) 0.8784(4) 0.6551(3) 0.094(3) Uani 1 1 d . . . . .
C64 C -0.1414(3) 0.8232(3) 0.6676(2) 0.0667(19) Uani 1 1 d . . . . .
C65 C -0.1469(4) 0.6427(3) 0.77845(18) 0.0639(17) Uani 1 1 d . . . . .
C66 C -0.1427(5) 0.6172(4) 0.8151(2) 0.085(3) Uani 1 1 d . . . . .
C67 C -0.1390(6) 0.5594(4) 0.8277(3) 0.101(3) Uani 1 1 d . . . . .
C68 C -0.1347(6) 0.5250(4) 0.8045(3) 0.099(3) Uani 1 1 d . . . . .
C69 C -0.1379(4) 0.5480(3) 0.7682(2) 0.078(2) Uani 1 1 d . . . . .
C70 C -0.1435(3) 0.6073(3) 0.75567(19) 0.0643(18) Uani 1 1 d . . . . .
C71 C 0.3752(3) 0.6949(4) 0.5367(2) 0.0757(19) Uani 1 1 d . . . . .
C72 C 0.3890(3) 0.7390(4) 0.5468(2) 0.079(2) Uani 1 1 d . . . . .
C73 C 0.4308(4) 0.7822(5) 0.5759(2) 0.095(2) Uani 1 1 d . . . . .
C74 C 0.4657(5) 0.7994(4) 0.5984(3) 0.099(3) Uani 1 1 d . . . . .
C75 C 0.4478(6) 0.8521(5) 0.6012(4) 0.116(4) Uani 1 1 d . . . . .
C76 C 0.3906(8) 0.8933(5) 0.5821(4) 0.134(5) Uani 1 1 d . . . . .
C77 C 0.3555(5) 0.8772(5) 0.5583(3) 0.101(3) Uani 1 1 d . . . . .
C78 C 0.3776(4) 0.8211(4) 0.5574(2) 0.089(2) Uani 1 1 d . . . . .
C79 C 0.3222(4) 0.6502(4) 0.5155(2) 0.086(2) Uani 1 1 d . . . . .
C80 C 0.2834(5) 0.6258(5) 0.4991(3) 0.115(3) Uani 1 1 d . . . . .
C81 C 0.2985(6) 0.5717(6) 0.5013(4) 0.130(4) Uani 1 1 d . . . . .
C82 C 0.3522(7) 0.5330(6) 0.5204(4) 0.134(4) Uani 1 1 d . . . . .
C83 C 0.3891(5) 0.5532(5) 0.5384(3) 0.107(3) Uani 1 1 d . . . . .
C84 C 0.3787(4) 0.6113(4) 0.5354(2) 0.093(2) Uani 1 1 d . . . . .
C85 C 0.5319(3) 0.3848(3) 0.81411(18) 0.0573(15) Uani 1 1 d . . . . .
C86 C 0.4691(3) 0.4022(3) 0.81280(17) 0.0564(15) Uani 1 1 d . . . . .
C87 C 0.4376(3) 0.3681(3) 0.83634(16) 0.0564(14) Uani 1 1 d . . . . .
C88 C 0.4715(3) 0.3191(3) 0.86073(17) 0.0577(15) Uani 1 1 d . . . . .
C89 C 0.5347(3) 0.3042(3) 0.85933(17) 0.0567(15) Uani 1 1 d . . . . .
C90 C 0.3690(3) 0.3838(3) 0.83402(18) 0.0576(15) Uani 1 1 d . . . . .
C91 C 0.2754(3) 0.3733(3) 0.86484(19) 0.0621(16) Uani 1 1 d . . . . .
C92 C 0.2545(3) 0.3209(3) 0.86325(17) 0.0576(15) Uani 1 1 d . . . . .
C93 C 0.2700(3) 0.2968(3) 0.83561(18) 0.0650(17) Uani 1 1 d . . . . .
C94 C 0.2508(4) 0.2499(3) 0.8340(2) 0.0701(19) Uani 1 1 d . . . . .
C95 C 0.2165(4) 0.2232(3) 0.86083(19) 0.0689(18) Uani 1 1 d . . . . .
C96 C 0.2010(3) 0.2472(3) 0.88774(18) 0.0674(18) Uani 1 1 d . . . . .
C97 C 0.2205(3) 0.2952(3) 0.88944(17) 0.0643(17) Uani 1 1 d . . . . .
C98 C 0.1948(4) 0.1707(4) 0.8584(2) 0.090(2) Uani 1 1 d . . . . .
C99 C 0.1936(4) 0.1610(4) 0.7991(2) 0.078(2) Uani 1 1 d . . . . .
C100 C 0.1522(3) 0.1454(3) 0.7105(2) 0.0712(19) Uani 1 1 d . . . . .
C101 C 0.1809(4) 0.1362(3) 0.7439(2) 0.0708(18) Uani 1 1 d . . . . .
C102 C 0.1592(3) 0.1716(3) 0.7647(2) 0.0725(17) Uani 1 1 d . . . . .
C103 C 0.1064(4) 0.2156(3) 0.7508(2) 0.079(2) Uani 1 1 d . . . . .
C104 C 0.0819(4) 0.2238(4) 0.7174(2) 0.079(2) Uani 1 1 d . . . . .
C105 C 0.2903(3) 0.3276(3) 0.61842(17) 0.0627(15) Uani 1 1 d . . . . .
C106 C 0.3229(3) 0.3374(3) 0.64447(18) 0.0641(16) Uani 1 1 d . . . . .
C107 C 0.2970(3) 0.3845(3) 0.65696(17) 0.0636(14) Uani 1 1 d . . . . .
C108 C 0.2413(3) 0.4173(3) 0.64204(19) 0.0678(16) Uani 1 1 d . . . . .
C109 C 0.2116(3) 0.4041(3) 0.6152(2) 0.0690(17) Uani 1 1 d . . . . .
C110 C 0.3260(3) 0.3973(3) 0.68672(19) 0.0666(16) Uani 1 1 d . . . . .
C111 C 0.4235(3) 0.3825(3) 0.72315(19) 0.0706(16) Uani 1 1 d . . . . .
C112 C 0.4379(3) 0.3290(3) 0.75141(17) 0.0643(15) Uani 1 1 d . . . . .
C113 C 0.3926(3) 0.3011(3) 0.7679(2) 0.0677(16) Uani 1 1 d . . . . .
C114 C 0.4073(3) 0.2524(4) 0.7941(2) 0.076(2) Uani 1 1 d . . . . .
C115 C 0.4684(3) 0.2260(3) 0.80804(18) 0.0626(16) Uani 1 1 d . . . . .
C116 C 0.5130(3) 0.2527(3) 0.79326(18) 0.0666(16) Uani 1 1 d . . . . .
C117 C 0.4972(3) 0.3038(3) 0.76540(19) 0.0717(17) Uani 1 1 d . . . . .
C118 C 0.4831(3) 0.1722(4) 0.8378(2) 0.074(2) Uani 1 1 d . . . . .
C119 C 0.3975(3) 0.1528(3) 0.8733(2) 0.0688(17) Uani 1 1 d . . . . .
C120 C 0.2956(4) 0.1216(3) 0.9470(2) 0.0664(18) Uani 1 1 d . . . . .
C121 C 0.3290(3) 0.1170(3) 0.91932(19) 0.0661(17) Uani 1 1 d . . . . .
C122 C 0.3631(3) 0.1574(3) 0.90556(19) 0.0662(17) Uani 1 1 d . . . . .
C123 C 0.3618(3) 0.1995(3) 0.9209(2) 0.0709(18) Uani 1 1 d . . . . .
C124 C 0.3261(3) 0.2027(3) 0.94884(18) 0.0619(15) Uani 1 1 d . . . . .
C125 C 0.0779(3) 0.3836(3) 0.87334(17) 0.0578(15) Uani 1 1 d . . . . .
C126 C 0.1010(3) 0.4024(3) 0.84029(19) 0.0640(17) Uani 1 1 d . . . . .
C127 C 0.1022(3) 0.3718(3) 0.81686(17) 0.0579(15) Uani 1 1 d . . . . .
C128 C 0.0801(3) 0.3216(3) 0.82635(18) 0.0687(17) Uani 1 1 d . . . . .
C129 C 0.0606(3) 0.3045(3) 0.86020(18) 0.0632(15) Uani 1 1 d . . . . .
C130 C 0.1299(3) 0.3909(3) 0.78160(18) 0.0614(16) Uani 1 1 d . . . . .
C131 C 0.1362(4) 0.3855(4) 0.71937(18) 0.078(2) Uani 1 1 d . . . . .
C132 C 0.1776(3) 0.3358(3) 0.71455(17) 0.0666(17) Uani 1 1 d . . . . .
C133 C 0.2302(4) 0.3046(3) 0.73948(18) 0.0735(19) Uani 1 1 d . . . . .
C134 C 0.2680(4) 0.2582(4) 0.7353(2) 0.0759(19) Uani 1 1 d . . . . .
C135 C 0.2616(3) 0.2387(4) 0.7063(2) 0.0783(19) Uani 1 1 d . . . . .
C136 C 0.2104(3) 0.2692(4) 0.6815(2) 0.090(2) Uani 1 1 d . . . . .
C137 C 0.1706(3) 0.3132(4) 0.68701(19) 0.0758(19) Uani 1 1 d . . . . .
C138 C 0.3059(4) 0.1858(4) 0.7012(3) 0.088(2) Uani 1 1 d . . . . .
C139 C 0.4066(4) 0.1639(4) 0.7338(2) 0.081(2) Uani 1 1 d . . . . .
C140 C 0.5716(4) 0.1346(3) 0.76082(19) 0.0705(19) Uani 1 1 d . . . . .
C141 C 0.5142(4) 0.1281(4) 0.7599(2) 0.080(2) Uani 1 1 d . . . . .
C142 C 0.4689(4) 0.1702(3) 0.73406(18) 0.0726(19) Uani 1 1 d . . . . .
C143 C 0.4895(4) 0.2141(3) 0.7126(2) 0.0694(19) Uani 1 1 d . . . . .
C144 C 0.5497(4) 0.2181(3) 0.71610(19) 0.0675(18) Uani 1 1 d . . . . .
C145 C 0.4513(3) 0.7284(3) 0.7948(2) 0.0691(18) Uani 1 1 d . . . . .
C146 C 0.4403(3) 0.7261(3) 0.76040(19) 0.0617(16) Uani 1 1 d . . . . .
C147 C 0.3920(3) 0.7647(3) 0.7395(2) 0.0670(17) Uani 1 1 d . . . . .
C148 C 0.3559(3) 0.8058(3) 0.7523(2) 0.0668(18) Uani 1 1 d . . . . .
C149 C 0.3707(3) 0.8064(3) 0.7871(2) 0.0658(18) Uani 1 1 d . . . . .
C150 C 0.3837(3) 0.7618(3) 0.7016(2) 0.0663(18) Uani 1 1 d . . . . .
C151 C 0.3153(4) 0.7752(4) 0.6503(2) 0.077(2) Uani 1 1 d . . . . .
C152 C 0.2957(3) 0.7225(4) 0.64965(18) 0.071(2) Uani 1 1 d . . . . .
C153 C 0.3045(4) 0.7017(4) 0.61951(19) 0.077(2) Uani 1 1 d . . . . .
C154 C 0.2844(4) 0.6553(4) 0.6172(2) 0.079(2) Uani 1 1 d . . . . .
C155 C 0.2574(3) 0.6254(3) 0.64509(18) 0.0644(18) Uani 1 1 d . . . . .
C156 C 0.2508(3) 0.6429(3) 0.67518(19) 0.0663(17) Uani 1 1 d . . . . .
C157 C 0.2686(3) 0.6913(4) 0.6773(2) 0.073(2) Uani 1 1 d . . . . .
C158 C 0.2366(3) 0.5721(3) 0.64368(19) 0.0639(18) Uani 1 1 d . . . . .
C159 C 0.1416(3) 0.5626(3) 0.67369(16) 0.0558(15) Uani 1 1 d . . . . .
C160 C -0.0243(3) 0.5719(3) 0.69202(18) 0.0593(16) Uani 1 1 d . . . . .
C161 C 0.0392(3) 0.5512(3) 0.69478(18) 0.0609(17) Uani 1 1 d . . . . .
C162 C 0.0721(3) 0.5814(3) 0.67040(16) 0.0553(15) Uani 1 1 d . . . . .
C163 C 0.0416(3) 0.6292(3) 0.6443(2) 0.0654(18) Uani 1 1 d . . . . .
C164 C -0.0211(3) 0.6488(4) 0.64479(19) 0.0665(18) Uani 1 1 d . . . . .
C165 C -0.0514(3) 0.7358(3) 0.7990(2) 0.0685(19) Uani 1 1 d . . . . .
C166 C 0.0068(3) 0.7310(3) 0.8118(2) 0.071(2) Uani 1 1 d . . . . .
C167 C 0.0410(3) 0.7670(3) 0.79258(19) 0.0613(17) Uani 1 1 d . . . . .
C168 C 0.0144(4) 0.8085(4) 0.7621(2) 0.073(2) Uani 1 1 d . . . . .
C169 C -0.0453(3) 0.8126(3) 0.7509(2) 0.0663(18) Uani 1 1 d . . . . .
C170 C 0.1046(3) 0.7610(3) 0.8089(2) 0.0627(16) Uani 1 1 d . . . . .
C171 C 0.2102(3) 0.7687(4) 0.7981(2) 0.0727(19) Uani 1 1 d . . . . .
C172 C 0.2528(3) 0.7130(3) 0.79587(17) 0.0594(15) Uani 1 1 d . . . . .
C173 C 0.2410(3) 0.6862(4) 0.7718(2) 0.073(2) Uani 1 1 d . . . . .
C174 C 0.2807(3) 0.6359(4) 0.76944(19) 0.0698(18) Uani 1 1 d . . . . .
C175 C 0.3365(3) 0.6137(3) 0.79105(16) 0.0564(14) Uani 1 1 d . . . . .
C176 C 0.3480(3) 0.6419(3) 0.81508(17) 0.0608(16) Uani 1 1 d . . . . .
C177 C 0.3063(3) 0.6890(3) 0.81800(17) 0.0617(16) Uani 1 1 d . . . . .
C178 C 0.3782(3) 0.5601(3) 0.78803(17) 0.0630(17) Uani 1 1 d . . . . .
C179 C 0.3868(3) 0.5541(3) 0.72605(18) 0.0580(15) Uani 1 1 d . . . . .
C180 C 0.4340(3) 0.5682(3) 0.63188(19) 0.0696(18) Uani 1 1 d . . . . .
C181 C 0.4122(3) 0.5471(3) 0.66531(18) 0.0620(16) Uani 1 1 d . . . . .
C182 C 0.4145(3) 0.5738(3) 0.69142(18) 0.0605(15) Uani 1 1 d . . . . .
C183 C 0.4389(3) 0.6208(3) 0.6832(2) 0.0711(18) Uani 1 1 d . . . . .
C184 C 0.4584(4) 0.6402(4) 0.6492(2) 0.0789(19) Uani 1 1 d . . . . .
C185 C 0.1868(4) 0.7442(4) 0.5461(2) 0.089(2) Uani 1 1 d . . . . .
C186 C 0.1405(4) 0.7404(4) 0.5686(2) 0.086(2) Uani 1 1 d . . . . .
C187 C 0.1290(4) 0.7764(4) 0.5892(2) 0.082(2) Uani 1 1 d . . . . .
C188 C 0.1604(4) 0.8166(4) 0.5862(2) 0.084(2) Uani 1 1 d . . . . .
C189 C 0.2075(4) 0.8184(4) 0.5615(3) 0.088(2) Uani 1 1 d . . . . .
C190 C 0.0765(4) 0.7697(3) 0.6139(2) 0.073(2) Uani 1 1 d . . . . .
C191 C 0.0342(4) 0.7772(4) 0.6691(2) 0.078(2) Uani 1 1 d . . . . .
C192 C 0.0497(3) 0.7202(3) 0.69892(17) 0.0636(16) Uani 1 1 d . . . . .
C193 C 0.1088(3) 0.6921(4) 0.7085(2) 0.077(2) Uani 1 1 d . . . . .
C194 C 0.1228(3) 0.6399(3) 0.73679(19) 0.0652(18) Uani 1 1 d . . . . .
C195 C 0.0763(3) 0.6196(3) 0.75515(17) 0.0621(16) Uani 1 1 d . . . . .
C196 C 0.0159(3) 0.6510(3) 0.74422(18) 0.0626(16) Uani 1 1 d . . . . .
C197 C 0.0042(3) 0.6991(3) 0.7185(2) 0.0710(18) Uani 1 1 d . . . . .
C198 C 0.0921(3) 0.5644(3) 0.78491(17) 0.0622(15) Uani 1 1 d . . . . .
C199 C 0.1856(3) 0.5527(3) 0.82180(15) 0.0531(13) Uani 1 1 d . . . . .
C200 C 0.2945(3) 0.5593(3) 0.89238(16) 0.0575(15) Uani 1 1 d . . . . .
C201 C 0.2685(3) 0.5401(3) 0.86821(17) 0.0590(16) Uani 1 1 d . . . . .
C202 C 0.2127(2) 0.5704(2) 0.85059(14) 0.0480(13) Uani 1 1 d . . . . .
C203 C 0.1839(3) 0.6194(3) 0.85944(17) 0.0587(15) Uani 1 1 d . . . . .
C204 C 0.2132(3) 0.6376(3) 0.88370(17) 0.0585(15) Uani 1 1 d . . . . .
O25 O 0.5848(5) 0.9882(4) 0.8039(3) 0.124(3) Uani 1 1 d . . . . .
O26 O 0.6949(4) 0.9566(5) 0.8009(4) 0.175(5) Uani 1 1 d . . . . .
O27 O 0.6310(4) 0.9025(4) 0.78764(19) 0.115(2) Uani 1 1 d . . . . .
O28 O 0.1140(4) 0.6181(4) 0.57219(19) 0.118(3) Uani 1 1 d . . . . .
O29 O 0.0127(4) 0.6282(6) 0.5552(2) 0.151(4) Uani 1 1 d . . . . .
O30 O 0.0741(7) 0.5516(4) 0.5503(3) 0.192(5) Uani 1 1 d . . . . .
O31 O 0.7012(4) 0.4334(5) 0.9300(2) 0.136(3) Uani 1 1 d . . . . .
O32 O 0.7776(4) 0.4290(6) 0.8864(3) 0.152(4) Uani 1 1 d . . . . .
O33 O 0.8075(4) 0.4180(5) 0.9463(2) 0.133(3) Uani 1 1 d . . . . .
S1 S 0.30782(18) -0.01331(12) 0.75383(10) 0.1160(10) Uani 1 1 d D . . . .
S2 S 0.43423(9) 0.31074(8) 0.96359(6) 0.0751(5) Uani 1 1 d . . . . .
S3 S 1.01492(10) 0.56242(10) 0.88751(6) 0.0808(6) Uani 1 1 d . . . . .
S4 S 0.58128(11) 0.58637(11) 0.75109(6) 0.0949(6) Uani 1 1 d . . . . .
S5 S 0.63675(11) 0.94255(11) 0.80474(7) 0.0889(7) Uani 1 1 d . . . . .
S6 S 0.07256(11) 0.60436(10) 0.55173(6) 0.0890(6) Uani 1 1 d . . . . .
S7 S 0.76022(13) 0.4391(2) 0.91952(8) 0.1355(12) Uani 1 1 d . . . . .
S8 S 0.94823(14) 0.32577(16) 0.75844(12) 0.0797(11) Uani 0.556(4) 1 d . . P D 1
C325 C 0.2329(10) -0.0288(6) 0.7516(5) 0.153(7) Uani 1 1 d . . . . .
C326 C 0.4312(4) 0.3864(4) 0.9471(2) 0.088(3) Uani 1 1 d D . . . .
C327 C 1.0486(5) 0.5696(5) 0.9270(3) 0.097(3) Uani 1 1 d . . . . .
C328 C 0.6243(4) 0.6148(6) 0.7783(3) 0.099(3) Uani 1 1 d . . . . .
C329 C 0.6453(5) 0.9048(3) 0.8498(3) 0.090(3) Uani 1 1 d . . . . .
C330 C 0.0851(4) 0.6399(5) 0.5064(3) 0.098(3) Uani 1 1 d . . . . .
C331 C 0.7519(7) 0.5192(8) 0.9095(4) 0.140(5) Uani 1 1 d . . . . .
C332 C 0.9266(8) 0.3983(6) 0.7630(7) 0.099(6) Uani 0.556(4) 1 d . . P D 1
C339 C 0.2417(8) 0.0094(7) 0.8730(5) 0.161(5) Uani 1 1 d . . . . .
C340 C 0.4937(6) 0.0116(7) 0.8702(5) 0.132(5) Uani 1 1 d . . . . .
C341 C 0.9683(5) 0.2028(8) 0.8184(5) 0.159(6) Uani 1 1 d D . . . .
C432 C 0.8730(7) 0.3253(8) 0.7253(5) 0.78(12) Uani 0.444(4) 1 d D . P D 2
O34 O 1.0099(4) 0.3202(4) 0.7512(3) 0.064(2) Uani 0.556(4) 1 d . . P D 1
O35 O 0.9422(7) 0.2896(7) 0.7943(5) 0.128(5) Uani 0.556(4) 1 d . . P D 1
O36 O 0.9056(7) 0.3278(6) 0.7312(4) 0.108(4) Uani 0.556(4) 1 d . . P D 1
F1 F 0.2353(6) -0.0808(4) 0.7643(3) 0.170(4) Uani 1 1 d . . . . .
F2 F 0.1893(5) 0.0042(5) 0.7604(5) 0.224(7) Uani 1 1 d . . . . .
F3 F 0.2103(11) 0.0038(16) 0.7209(5) 0.400(18) Uani 1 1 d . . . . .
F4 F 0.3815(3) 0.4208(2) 0.9399(2) 0.114(2) Uani 1 1 d . . . . .
F5 F 0.4634(3) 0.4014(3) 0.9715(2) 0.144(2) Uani 1 1 d D . . . .
F6 F 0.4672(4) 0.3964(3) 0.9197(3) 0.150(3) Uani 1 1 d . . . . .
F7 F 1.0226(6) 0.6219(3) 0.9331(3) 0.172(4) Uani 1 1 d . . . . .
F8 F 1.0428(5) 0.5336(4) 0.95541(19) 0.143(3) Uani 1 1 d . . . . .
F9 F 1.1090(4) 0.5625(4) 0.9256(3) 0.166(3) Uani 1 1 d . . . . .
F10 F 0.6052(4) 0.6680(3) 0.7717(3) 0.152(3) Uani 1 1 d . . . . .
F11 F 0.6167(4) 0.5914(4) 0.81265(16) 0.125(2) Uani 1 1 d . . . . .
F12 F 0.6827(3) 0.6062(6) 0.7738(2) 0.201(5) Uani 1 1 d . . . . .
F13 F 0.6550(4) 0.9318(3) 0.87171(18) 0.141(2) Uani 1 1 d . . . . .
F14 F 0.5950(4) 0.8851(3) 0.8600(2) 0.134(2) Uani 1 1 d . . . . .
F15 F 0.6964(5) 0.8593(4) 0.8561(3) 0.171(4) Uani 1 1 d . . . . .
F16 F 0.0854(5) 0.6928(4) 0.5013(2) 0.157(3) Uani 1 1 d . . . . .
F17 F 0.1400(3) 0.6183(4) 0.4979(2) 0.150(3) Uani 1 1 d . . . . .
F18 F 0.0467(4) 0.6384(4) 0.48150(18) 0.158(2) Uani 1 1 d . . . . .
F19 F 0.8025(4) 0.5326(6) 0.9052(3) 0.205(5) Uani 1 1 d . . . . .
F20 F 0.7158(6) 0.5408(8) 0.8799(3) 0.227(7) Uani 1 1 d . . . . .
F21 F 0.7300(6) 0.5355(7) 0.9362(3) 0.210(6) Uani 1 1 d . . . . .
F22 F 0.9401(5) 0.4347(5) 0.7333(5) 0.129(5) Uani 0.556(4) 1 d . . P D 1
F23 F 0.8658(5) 0.4130(6) 0.7670(4) 0.129(4) Uani 0.556(4) 1 d . . P D 1
F24 F 0.9582(6) 0.4041(5) 0.7898(3) 0.109(3) Uani 0.556(4) 1 d . . P D 1
F22' F 0.8905(8) 0.3626(7) 0.6983(4) 0.153(6) Uani 0.444(4) 1 d D . P D 2
F23' F 0.9248(7) 0.2863(7) 0.7278(9) 0.198(11) Uani 0.444(4) 1 d D . P D 2
F24' F 0.8234(8) 0.3417(10) 0.7413(5) 0.178(9) Uani 0.444(4) 1 d D . P D 2
S8' S 0.9350(3) 0.3680(3) 0.75770(17) 0.0944(16) Uani 0.444(4) 1 d . . P D 2
O34' O 0.9270(8) 0.3416(18) 0.7935(4) 0.195(16) Uani 0.444(4) 1 d . . P D 2
O35' O 0.9970(8) 0.3485(11) 0.7470(6) 0.125(7) Uani 0.444(4) 1 d . . P D 2
O36' O 0.9010(14) 0.4237(7) 0.7457(7) 0.160(9) Uani 0.444(4) 1 d . . P D 2
O61 O 0.0355(9) 0.7541(7) 0.8934(3) 0.205(6) Uani 1 1 d . . . . .
O60 O 0.9606(5) 0.7407(6) 0.5531(3) 0.178(4) Uani 1 1 d . . . . .
O59 O 0.5098(3) 0.1963(3) 0.92583(18) 0.098(2) Uani 1 1 d . . . . .
O55 O 0.4762(4) 0.0121(4) 0.8386(3) 0.125(3) Uani 1 1 d . . . . .
O58 O 0.5490(4) 0.7290(7) 0.6766(3) 0.166(5) Uani 1 1 d . . . . .
O56 O 0.3069(4) 0.0148(3) 0.8790(3) 0.123(3) Uani 1 1 d . . . . .
O57 O 1.0287(3) 0.2087(4) 0.8266(2) 0.123(2) Uani 1 1 d D . . . .

loop_
_atom_site_aniso_label
_atom_site_aniso_U_11
_atom_site_aniso_U_22
_atom_site_aniso_U_33
_atom_site_aniso_U_23
_atom_site_aniso_U_13
_atom_site_aniso_U_12
Rh1 0.0692(3) 0.0726(2) 0.0464(2) -0.02776(17) 0.0095(2) -0.0087(2)
Rh2 0.03836(17) 0.0775(2) 0.04498(18) -0.03065(15) 0.00230(15) -0.01094(16)
Rh3 0.0566(2) 0.0901(3) 0.0768(3) -0.0248(2) 0.0011(2) -0.03352(19)
Rh4 0.04625(19) 0.0947(3) 0.0572(2) -0.03627(18) 0.00660(17) -0.02849(17)
Rh5 0.0611(2) 0.0717(2) 0.0515(2) -0.02586(18) 0.0107(2) -0.0064(2)
Rh6 0.04469(17) 0.0726(2) 0.04780(19) -0.02548(15) 0.01089(15) -0.02611(15)
Rh7 0.03837(17) 0.0789(2) 0.04622(18) -0.03536(14) 0.00619(14) -0.01634(15)
Rh8 0.0517(2) 0.0717(2) 0.0751(3) -0.03931(17) 0.00833(19) -0.02636(16)
Rh9 0.03986(17) 0.0873(2) 0.0502(2) -0.03162(17) 0.00598(16) -0.02157(16)
Rh10 0.04301(19) 0.0699(2) 0.0625(2) -0.03204(17) 0.00785(18) -0.01003(17)
Rh11 0.0609(2) 0.1307(3) 0.0548(2) -0.0426(2) 0.02268(18) -0.05456(19)
Rh12 0.0937(3) 0.1360(4) 0.0554(3) -0.0165(3) 0.0083(3) -0.0604(3)
K1 0.0370(5) 0.0758(6) 0.0444(5) -0.0297(4) 0.0089(4) -0.0182(4)
K2 0.0851(9) 0.0885(7) 0.0797(8) -0.0470(6) 0.0244(7) -0.0334(6)
N1 0.056(3) 0.073(3) 0.051(2) -0.025(2) 0.002(2) -0.012(2)
N2 0.062(3) 0.064(2) 0.044(2) -0.0231(17) 0.006(2) -0.0208(19)
N3 0.043(2) 0.072(2) 0.047(2) -0.0274(18) 0.0079(18) -0.0142(18)
N4 0.047(2) 0.067(2) 0.047(2) -0.0242(18) -0.0003(19) -0.0074(19)
N5 0.055(3) 0.086(4) 0.102(5) -0.029(3) 0.002(3) -0.017(3)
N6 0.090(3) 0.080(2) 0.068(3) -0.038(2) 0.013(3) -0.046(2)
N7 0.058(3) 0.086(3) 0.059(3) -0.038(2) 0.009(2) -0.020(2)
N8 0.044(2) 0.092(3) 0.070(3) -0.030(3) 0.009(2) -0.018(2)
N9 0.044(2) 0.078(3) 0.056(2) -0.034(2) 0.013(2) -0.008(2)
N10 0.071(3) 0.078(3) 0.058(3) -0.022(2) 0.014(3) -0.026(2)
N11 0.056(2) 0.059(2) 0.058(3) -0.0247(18) 0.012(2) -0.0226(18)
N12 0.043(2) 0.063(2) 0.058(2) -0.0313(17) 0.0102(19) -0.0160(17)
N13 0.041(2) 0.072(2) 0.045(2) -0.0294(17) 0.0062(17) -0.0147(17)
N14 0.037(2) 0.074(2) 0.063(3) -0.0353(19) 0.0051(19) -0.0126(18)
N15 0.053(3) 0.066(2) 0.071(3) -0.035(2) 0.008(2) -0.014(2)
N16 0.044(2) 0.067(2) 0.064(3) -0.0365(18) 0.009(2) -0.0158(18)
N17 0.046(2) 0.079(3) 0.046(2) -0.023(2) 0.0070(19) -0.017(2)
N18 0.054(2) 0.076(3) 0.055(3) -0.024(2) 0.000(2) -0.017(2)
N19 0.056(3) 0.069(3) 0.073(3) -0.025(2) 0.003(2) -0.017(2)
N20 0.058(3) 0.081(3) 0.050(2) -0.031(2) 0.010(2) -0.010(2)
N21 0.060(3) 0.129(4) 0.060(3) -0.036(3) 0.020(2) -0.050(2)
N22 0.070(3) 0.124(4) 0.066(3) -0.038(3) 0.018(2) -0.055(2)
N23 0.077(3) 0.107(3) 0.066(3) -0.028(3) 0.013(3) -0.052(2)
N24 0.084(3) 0.125(4) 0.054(3) -0.023(3) 0.007(3) -0.063(2)
N25 0.038(2) 0.076(3) 0.048(2) -0.0290(18) -0.0009(18) -0.0084(19)
N26 0.034(2) 0.094(3) 0.059(3) -0.034(2) 0.0032(19) -0.014(2)
N27 0.102(4) 0.146(4) 0.072(3) -0.057(3) 0.036(3) -0.074(3)
N28 0.056(3) 0.091(3) 0.067(3) -0.044(2) 0.014(2) -0.028(2)
N29 0.047(2) 0.095(3) 0.067(3) -0.046(2) 0.004(2) -0.026(2)
N30 0.057(3) 0.115(3) 0.058(2) -0.0558(19) 0.016(2) -0.035(2)
N31 0.076(3) 0.092(3) 0.065(3) -0.035(3) 0.028(3) -0.026(3)
N32 0.062(3) 0.067(2) 0.056(2) -0.0322(18) 0.019(2) -0.021(2)
N33 0.051(2) 0.080(2) 0.053(2) -0.0286(19) 0.0075(19) -0.0321(18)
N34 0.065(3) 0.112(4) 0.045(3) -0.026(2) 0.014(2) -0.039(2)
N35 0.073(4) 0.140(5) 0.071(3) -0.058(3) 0.009(3) -0.033(3)
N36 0.081(3) 0.070(3) 0.047(2) -0.0269(19) 0.002(2) -0.017(2)
N37 0.056(3) 0.065(2) 0.066(3) -0.026(2) 0.005(2) -0.0203(19)
N38 0.064(3) 0.101(4) 0.070(3) -0.027(3) 0.015(3) -0.037(2)
N39 0.043(2) 0.109(4) 0.053(3) -0.030(2) 0.004(2) -0.020(2)
N40 0.045(2) 0.098(3) 0.046(2) -0.027(2) 0.0059(19) -0.020(2)
N41 0.046(2) 0.077(3) 0.063(3) -0.030(2) 0.000(2) -0.010(2)
N42 0.055(3) 0.083(3) 0.072(3) -0.031(3) 0.001(3) -0.012(2)
N43 0.044(2) 0.096(3) 0.048(2) -0.029(2) 0.0142(19) -0.026(2)
N44 0.074(3) 0.131(3) 0.050(2) -0.042(2) 0.026(2) -0.066(2)
N45 0.074(3) 0.132(5) 0.074(4) -0.018(4) 0.007(3) -0.050(3)
N46 0.077(3) 0.103(3) 0.072(3) -0.031(3) -0.002(3) -0.044(2)
N47 0.053(2) 0.087(3) 0.049(2) -0.0423(17) 0.0120(19) -0.020(2)
N48 0.047(2) 0.080(2) 0.049(2) -0.0340(17) 0.0055(18) -0.0220(18)
O1 0.0419(19) 0.095(3) 0.062(2) -0.030(2) 0.0064(18) -0.005(2)
O2 0.085(3) 0.133(4) 0.087(3) -0.055(3) 0.023(3) -0.032(3)
O3 0.067(2) 0.126(3) 0.083(2) -0.0774(17) 0.028(2) -0.037(2)
O4 0.088(3) 0.115(3) 0.089(3) -0.069(2) 0.033(2) -0.043(2)
O5 0.066(2) 0.095(3) 0.060(2) -0.027(2) 0.0220(19) -0.0427(18)
O6 0.101(4) 0.121(4) 0.078(3) -0.035(3) 0.029(3) -0.051(3)
O7 0.057(2) 0.113(3) 0.083(3) -0.047(2) 0.014(2) -0.029(2)
O8 0.050(2) 0.104(3) 0.056(2) -0.021(2) -0.002(2) -0.003(2)
O9 0.059(2) 0.095(3) 0.067(3) -0.033(2) -0.001(2) -0.014(2)
O10 0.054(2) 0.094(3) 0.060(2) -0.0292(19) 0.0145(18) -0.0320(18)
O11 0.072(3) 0.120(4) 0.076(3) -0.016(3) -0.010(2) -0.040(2)
O12 0.053(2) 0.092(2) 0.059(2) -0.0477(15) 0.0068(17) -0.0175(18)
O13 0.206(10) 0.282(11) 0.145(7) -0.117(6) 0.056(7) -0.113(8)
O14 0.202(12) 0.140(6) 0.217(9) -0.109(5) 0.017(9) 0.007(7)
O15 0.213(10) 0.137(7) 0.293(16) -0.067(8) 0.110(10) -0.082(6)
O16 0.117(5) 0.132(5) 0.063(3) -0.024(3) -0.013(3) -0.029(4)
O17 0.092(3) 0.098(3) 0.062(3) -0.034(2) 0.003(2) -0.029(3)
O18 0.083(4) 0.100(4) 0.156(6) -0.046(4) 0.016(4) -0.017(3)
O19 0.099(4) 0.087(3) 0.105(4) -0.027(3) 0.030(3) -0.029(3)
O20 0.186(8) 0.093(3) 0.123(5) -0.053(3) 0.021(5) -0.042(4)
O21 0.100(4) 0.219(7) 0.108(5) -0.068(5) 0.016(4) -0.070(4)
O22 0.060(2) 0.094(3) 0.123(4) -0.051(3) 0.010(3) -0.031(2)
O23 0.091(4) 0.282(11) 0.078(4) -0.064(5) 0.018(3) -0.047(6)
O24 0.221(10) 0.125(5) 0.202(8) -0.101(4) -0.079(7) 0.075(6)
C1A 0.070(4) 0.078(4) 0.069(4) -0.033(3) 0.013(3) 0.019(3)
C2A 0.090(5) 0.094(4) 0.072(4) -0.042(3) 0.018(4) -0.007(4)
C3A 0.153(9) 0.086(4) 0.061(4) -0.043(3) 0.015(5) 0.006(5)
C4A 0.114(5) 0.107(6) 0.092(5) -0.037(4) 0.071(4) -0.020(5)
C5A 0.068(4) 0.108(5) 0.097(5) -0.053(4) 0.045(3) -0.014(4)
C6A 0.079(5) 0.081(5) 0.094(6) -0.015(4) 0.009(5) 0.008(4)
C7A 0.094(6) 0.096(4) 0.115(6) -0.064(3) -0.006(5) -0.007(4)
C8A 0.192(13) 0.192(13) 0.043(4) -0.021(6) -0.001(6) 0.055(11)
C9A 0.126(6) 0.129(8) 0.137(7) -0.045(6) 0.085(5) -0.047(6)
C10A 0.091(6) 0.133(7) 0.152(9) -0.065(6) 0.042(6) -0.045(5)
C1B 0.070(4) 0.091(3) 0.090(4) -0.052(3) -0.026(3) -0.011(3)
C2B 0.067(4) 0.156(5) 0.054(3) -0.057(3) 0.002(3) -0.042(3)
C3B 0.057(3) 0.113(4) 0.054(3) -0.031(3) -0.017(2) -0.027(3)
C4B 0.038(2) 0.091(4) 0.066(3) -0.030(3) -0.004(2) -0.020(2)
C5B 0.079(4) 0.087(4) 0.071(4) -0.037(3) -0.022(3) -0.021(3)
C6B 0.102(6) 0.126(5) 0.154(6) -0.095(4) -0.031(5) -0.011(4)
C7B 0.081(5) 0.286(11) 0.080(4) -0.104(5) 0.018(4) -0.059(6)
C8B 0.086(4) 0.146(7) 0.111(7) 0.024(6) -0.043(4) -0.056(4)
C9B 0.045(3) 0.144(6) 0.103(5) -0.062(4) 0.017(3) -0.035(3)
C10B 0.105(5) 0.114(5) 0.105(6) -0.021(4) -0.017(4) -0.066(3)
C1C 0.065(4) 0.136(7) 0.143(10) -0.021(7) 0.006(5) -0.050(4)
C2C 0.063(4) 0.159(8) 0.187(11) -0.047(7) -0.032(5) -0.046(4)
C3C 0.108(5) 0.121(5) 0.134(7) -0.024(5) -0.043(4) -0.067(3)
C4C 0.116(5) 0.143(5) 0.136(7) -0.061(5) -0.009(5) -0.076(4)
C5C 0.103(5) 0.112(5) 0.119(8) -0.020(5) -0.007(5) -0.065(3)
C6C 0.131(7) 0.239(10) 0.39(2) -0.205(10) 0.137(9) -0.123(6)
C7C 0.089(7) 0.214(16) 0.54(6) 0.03(3) -0.041(16) -0.084(7)
C8C 0.229(12) 0.245(14) 0.108(8) -0.029(8) -0.049(7) -0.130(9)
C9C 0.186(12) 0.155(6) 0.246(13) -0.130(6) 0.034(10) -0.086(6)
C10C 0.144(7) 0.176(9) 0.166(13) 0.043(9) -0.039(8) -0.104(5)
C1D 0.059(4) 0.149(7) 0.060(4) -0.033(4) 0.013(3) -0.034(4)
C2D 0.111(6) 0.138(6) 0.051(3) -0.042(4) 0.027(4) -0.051(5)
C3D 0.082(4) 0.128(5) 0.049(3) -0.025(3) 0.008(3) -0.059(3)
C4D 0.059(4) 0.114(5) 0.067(4) -0.028(4) -0.007(3) -0.020(4)
C5D 0.090(4) 0.116(5) 0.074(5) -0.014(4) 0.011(4) -0.059(3)
C6D 0.077(4) 0.190(9) 0.114(7) -0.050(6) 0.011(5) -0.068(4)
C7D 0.137(10) 0.167(10) 0.079(5) -0.059(5) 0.010(6) -0.006(8)
C8D 0.138(6) 0.165(6) 0.081(5) -0.040(4) -0.007(4) -0.099(4)
C9D 0.071(5) 0.172(12) 0.116(9) 0.008(9) -0.018(6) -0.008(7)
C10D 0.164(10) 0.118(7) 0.109(9) -0.014(6) -0.001(8) -0.068(6)
C1E 0.068(4) 0.091(5) 0.058(4) -0.011(3) 0.011(3) -0.019(3)
C2E 0.060(4) 0.085(4) 0.060(4) -0.013(3) -0.009(3) -0.002(3)
C3E 0.082(5) 0.104(5) 0.064(4) -0.030(4) -0.006(4) -0.009(4)
C4E 0.133(8) 0.103(5) 0.061(4) -0.039(4) -0.006(5) 0.022(6)
C5E 0.115(7) 0.160(9) 0.039(3) -0.020(4) 0.014(4) 0.042(6)
C6E 0.102(6) 0.121(7) 0.111(8) 0.011(6) -0.026(5) -0.047(5)
C7E 0.056(4) 0.099(5) 0.089(5) -0.030(4) 0.007(4) 0.008(4)
C8E 0.155(10) 0.167(9) 0.094(6) -0.052(6) -0.028(6) -0.048(7)
C9E 0.260(19) 0.152(8) 0.081(5) -0.076(4) -0.030(8) 0.045(10)
C10E 0.124(8) 0.261(18) 0.071(6) 0.002(8) 0.040(5) 0.071(9)
C1F 0.055(3) 0.092(4) 0.076(4) -0.027(3) 0.030(3) -0.037(3)
C2F 0.047(3) 0.104(4) 0.058(3) -0.037(3) 0.024(2) -0.026(3)
C3F 0.047(3) 0.082(3) 0.098(4) -0.048(3) 0.019(3) -0.015(3)
C4F 0.046(3) 0.096(5) 0.082(5) 0.000(4) 0.001(3) -0.018(3)
C5F 0.046(3) 0.121(5) 0.087(5) -0.042(3) 0.005(3) -0.040(3)
C6F 0.081(4) 0.088(5) 0.155(9) -0.024(5) 0.050(5) -0.039(3)
C7F 0.070(4) 0.113(6) 0.065(4) -0.021(4) 0.013(4) -0.005(4)
C8F 0.074(4) 0.100(4) 0.124(6) -0.062(4) 0.032(4) -0.028(4)
C9F 0.065(4) 0.161(9) 0.097(7) 0.021(7) 0.002(5) -0.033(5)
C10F 0.067(4) 0.203(9) 0.105(6) -0.057(6) 0.001(4) -0.064(4)
C1G 0.070(4) 0.108(4) 0.046(3) -0.031(3) 0.006(3) -0.036(3)
C2G 0.068(4) 0.089(4) 0.044(3) -0.025(3) 0.009(3) -0.022(3)
C3G 0.054(3) 0.123(4) 0.043(3) -0.043(2) 0.005(2) -0.028(3)
C4G 0.094(5) 0.096(4) 0.053(3) -0.049(2) 0.019(3) -0.022(3)
C5G 0.052(3) 0.113(5) 0.051(3) -0.039(3) 0.022(2) -0.019(3)
C6G 0.132(6) 0.139(6) 0.081(5) -0.033(4) -0.003(5) -0.079(4)
C7G 0.098(6) 0.140(8) 0.057(4) -0.037(4) 0.003(4) 0.011(6)
C8G 0.057(3) 0.131(5) 0.081(4) -0.036(4) -0.016(3) -0.036(3)
C9G 0.177(12) 0.106(5) 0.093(5) -0.067(3) 0.015(6) -0.018(6)
C10G 0.056(4) 0.185(10) 0.079(5) -0.047(6) 0.011(4) -0.012(5)
C1H 0.070(4) 0.111(4) 0.108(5) -0.058(3) -0.009(3) -0.038(3)
C2H 0.060(3) 0.096(3) 0.123(5) -0.058(3) 0.007(3) -0.046(2)
C3H 0.100(5) 0.077(3) 0.112(6) -0.026(4) -0.010(4) -0.048(3)
C4H 0.063(4) 0.092(4) 0.151(7) -0.072(3) 0.024(4) -0.032(3)
C5H 0.072(4) 0.085(3) 0.086(4) -0.051(3) 0.007(3) -0.032(3)
C6H 0.111(6) 0.121(6) 0.114(6) -0.049(4) -0.038(4) -0.034(4)
C7H 0.083(4) 0.147(5) 0.151(8) -0.083(5) 0.035(5) -0.067(4)
C8H 0.123(6) 0.095(4) 0.172(10) -0.049(5) 0.023(6) -0.069(3)
C9H 0.106(6) 0.092(4) 0.154(7) -0.072(4) 0.006(6) -0.031(4)
C10H 0.133(8) 0.152(6) 0.102(5) -0.080(4) 0.004(5) -0.050(5)
C1I 0.048(3) 0.082(4) 0.050(4) -0.031(3) 0.005(3) -0.019(3)
C2I 0.077(4) 0.100(4) 0.050(4) -0.036(3) 0.010(3) -0.051(3)
C3I 0.051(3) 0.097(5) 0.069(5) -0.028(4) 0.001(3) -0.040(3)
C4I 0.024(3) 0.161(7) 0.088(5) -0.081(4) 0.002(3) -0.012(4)
C5I 0.059(4) 0.108(5) 0.066(4) -0.034(4) -0.024(3) -0.027(3)
C6I 0.094(6) 0.145(7) 0.071(5) -0.067(4) 0.024(5) -0.053(5)
C7I 0.146(10) 0.115(7) 0.110(8) -0.060(5) 0.032(7) -0.060(6)
C8I 0.094(7) 0.135(8) 0.073(7) -0.024(6) 0.007(6) -0.049(6)
C9I 0.041(5) 0.204(11) 0.167(9) -0.123(7) -0.002(6) -0.003(6)
C10I 0.146(11) 0.120(9) 0.113(8) -0.043(6) -0.066(7) -0.014(8)
C1J 0.056(4) 0.113(5) 0.103(5) -0.067(3) 0.019(3) -0.011(3)
C2J 0.073(5) 0.086(4) 0.117(6) -0.052(4) 0.021(4) 0.002(4)
C3J 0.061(4) 0.107(6) 0.100(6) -0.029(5) -0.003(4) 0.023(4)
C4J 0.048(3) 0.112(5) 0.121(5) -0.068(4) 0.025(3) -0.012(3)
C5J 0.081(5) 0.113(5) 0.074(4) -0.047(3) 0.035(3) -0.019(4)
C6J 0.103(7) 0.173(7) 0.114(5) -0.098(4) 0.016(5) -0.011(6)
C7J 0.226(15) 0.092(6) 0.160(10) -0.049(6) 0.095(9) -0.020(8)
C8J 0.117(8) 0.212(15) 0.104(9) -0.036(9) -0.022(7) 0.059(9)
C9J 0.097(6) 0.140(5) 0.153(7) -0.096(4) 0.024(5) -0.046(4)
C10J 0.157(10) 0.128(8) 0.085(6) -0.029(6) 0.055(6) 0.002(8)
C1K 0.066(5) 0.146(9) 0.070(7) -0.036(7) 0.045(5) -0.075(4)
C2K 0.068(8) 0.117(11) 0.074(9) -0.030(8) -0.015(7) -0.025(7)
C3K 0.104(11) 0.102(11) 0.092(11) -0.018(9) 0.051(8) -0.028(9)
C4K 0.070(7) 0.110(8) 0.126(13) -0.044(8) 0.003(8) -0.050(5)
C5K 0.059(6) 0.219(14) 0.067(6) -0.090(6) 0.039(5) -0.061(7)
C6K 0.137(11) 0.175(18) 0.124(13) -0.004(13) 0.080(9) -0.076(10)
C7K 0.096(9) 0.197(13) 0.20(2) -0.094(11) -0.006(10) -0.090(7)
C8K 0.34(5) 0.117(15) 0.074(11) -0.048(10) 0.00(2) 0.00(2)
C9K 0.126(17) 0.174(17) 0.39(5) -0.15(2) 0.04(2) -0.079(13)
C10K 0.085(9) 0.224(18) 0.085(9) -0.076(10) 0.024(8) -0.070(10)
C11K 0.071(9) 0.133(12) 0.097(11) -0.060(9) 0.008(9) -0.032(9)
C12K 0.031(5) 0.115(10) 0.107(12) -0.021(9) -0.015(6) -0.036(5)
C13K 0.047(6) 0.126(12) 0.060(7) -0.023(7) -0.025(5) -0.017(7)
C14K 0.060(6) 0.101(10) 0.068(8) -0.017(8) 0.039(6) -0.034(6)
C15K 0.055(7) 0.120(11) 0.085(11) -0.030(9) -0.005(7) -0.036(7)
C16K 0.088(11) 0.156(19) 0.112(17) -0.001(15) 0.023(11) -0.053(11)
C17K 0.081(12) 0.098(11) 0.31(3) -0.102(14) 0.055(17) -0.029(9)
C18K 0.047(7) 0.234(18) 0.073(7) -0.092(8) -0.016(6) -0.007(9)
C19K 0.72(11) 0.26(3) 0.37(4) -0.19(2) -0.14(4) -0.17(3)
C20K 0.14(2) 0.27(4) 0.15(2) -0.103(19) 0.059(16) 0.02(2)
C1L 0.165(10) 0.166(10) 0.076(6) 0.018(7) -0.027(7) -0.068(8)
C2L 0.099(6) 0.150(9) 0.056(5) -0.011(5) 0.006(4) -0.029(6)
C3L 0.197(12) 0.125(7) 0.064(5) -0.024(5) -0.031(6) -0.043(7)
C4L 0.090(7) 0.227(17) 0.106(8) 0.046(10) -0.016(7) -0.015(9)
C5L 0.167(15) 0.164(14) 0.134(12) 0.032(11) 0.004(12) -0.026(12)
C6L 0.30(2) 0.192(14) 0.21(2) -0.044(13) -0.058(16) -0.121(12)
C7L 0.21(2) 0.29(3) 0.124(13) -0.035(16) -0.048(13) 0.05(2)
C8L 0.38(3) 0.228(17) 0.176(14) -0.065(11) -0.096(14) -0.112(15)
C9L 0.120(13) 0.29(3) 0.26(3) 0.08(2) -0.014(16) -0.025(17)
C10L 0.87(10) 0.154(19) 0.108(13) -0.014(13) 0.12(3) -0.04(4)
C1 0.046(3) 0.071(3) 0.044(3) -0.022(2) 0.000(2) -0.014(2)
C2 0.040(2) 0.076(3) 0.043(2) -0.027(2) 0.009(2) -0.006(2)
C3 0.056(3) 0.086(3) 0.043(3) -0.024(2) 0.003(2) -0.021(3)
C4 0.125(7) 0.091(5) 0.055(4) -0.020(3) -0.006(4) -0.032(4)
C5 0.099(6) 0.087(5) 0.068(5) -0.008(4) -0.014(4) -0.023(4)
C6 0.113(6) 0.066(4) 0.076(5) -0.013(3) -0.016(4) -0.025(4)
C7 0.086(5) 0.076(4) 0.064(4) -0.026(3) 0.007(3) -0.022(3)
C8 0.052(3) 0.069(3) 0.051(3) -0.023(2) 0.005(2) -0.015(2)
C9 0.050(3) 0.077(3) 0.052(3) -0.028(2) 0.003(2) -0.003(3)
C10 0.075(4) 0.094(5) 0.047(3) -0.022(3) -0.005(3) -0.007(4)
C11 0.110(6) 0.066(4) 0.055(4) -0.004(3) 0.007(4) -0.017(4)
C12 0.096(5) 0.067(4) 0.058(4) -0.016(3) -0.008(4) -0.008(4)
C13 0.084(5) 0.062(3) 0.060(4) -0.018(3) -0.007(3) -0.004(3)
C14 0.073(4) 0.074(3) 0.046(3) -0.024(2) 0.000(3) -0.003(3)
C15 0.051(3) 0.081(3) 0.067(4) -0.020(3) -0.006(3) -0.028(2)
C16 0.050(3) 0.084(3) 0.060(3) -0.031(2) 0.004(2) -0.027(2)
C17 0.080(4) 0.075(3) 0.081(4) -0.037(3) 0.024(4) -0.025(3)
C18 0.123(8) 0.108(6) 0.129(7) -0.062(5) 0.027(7) 0.002(6)
C19 0.105(7) 0.095(6) 0.155(10) -0.037(6) 0.033(7) 0.002(6)
C20 0.107(8) 0.132(9) 0.141(10) -0.050(7) 0.025(7) 0.012(7)
C21 0.089(5) 0.103(5) 0.109(6) -0.052(4) 0.044(4) -0.011(4)
C22 0.071(4) 0.102(4) 0.075(4) -0.046(3) 0.013(3) -0.026(3)
C23 0.062(4) 0.091(5) 0.133(7) -0.040(5) 0.041(4) -0.014(4)
C24 0.086(9) 0.078(9) 0.21(2) 0.001(12) 0.073(10) -0.009(8)
C25 0.201(15) 0.042(7) 0.42(3) -0.015(12) 0.212(14) -0.017(8)
C26 0.15(2) 0.26(4) 0.29(5) 0.02(4) -0.03(3) -0.11(2)
C27 0.114(9) 0.093(9) 0.187(13) -0.059(8) 0.106(7) -0.008(8)
C28 0.051(5) 0.108(11) 0.152(11) -0.022(9) 0.073(5) 0.007(6)
C23' 0.062(4) 0.091(5) 0.133(7) -0.040(5) 0.041(4) -0.014(4)
C24' 0.048(7) 0.094(10) 0.087(12) -0.014(9) -0.008(7) -0.036(6)
C25' 0.145(17) 0.152(17) 0.17(2) 0.102(14) 0.094(14) 0.095(13)
C26' 0.061(8) 0.093(13) 0.111(13) -0.002(11) 0.057(8) 0.010(9)
C27' 0.083(10) 0.098(12) 0.042(7) -0.017(7) 0.038(6) 0.011(9)
C28' 0.117(17) 0.088(13) 0.080(12) 0.042(10) -0.034(12) -0.007(12)
C29 0.055(3) 0.068(3) 0.046(3) -0.028(2) 0.009(2) -0.021(2)
C30 0.056(3) 0.055(2) 0.053(3) -0.018(2) 0.011(2) -0.019(2)
C31 0.077(4) 0.066(3) 0.069(4) -0.023(3) 0.018(3) -0.024(3)
C32 0.101(5) 0.080(3) 0.110(6) -0.047(3) 0.038(4) -0.043(3)
C33 0.092(5) 0.082(4) 0.143(8) -0.048(4) 0.027(6) -0.031(4)
C34 0.124(6) 0.103(4) 0.109(6) -0.047(4) 0.013(5) -0.064(4)
C35 0.112(5) 0.112(4) 0.088(5) -0.053(3) 0.024(4) -0.069(3)
C36 0.087(4) 0.077(3) 0.067(3) -0.038(2) 0.024(3) -0.045(2)
C37 0.044(3) 0.076(3) 0.072(3) -0.038(2) -0.003(2) -0.013(2)
C38 0.060(4) 0.069(3) 0.106(5) -0.038(3) -0.003(4) -0.006(3)
C39 0.095(6) 0.072(3) 0.230(10) -0.087(4) 0.012(6) -0.030(3)
C40 0.073(4) 0.086(4) 0.266(11) -0.082(4) -0.047(5) -0.020(3)
C41 0.063(4) 0.097(4) 0.138(6) -0.077(3) 0.003(4) -0.015(3)
C42 0.054(3) 0.073(3) 0.075(4) -0.037(3) -0.004(3) -0.005(3)
C43 0.042(2) 0.075(3) 0.063(3) -0.038(2) -0.003(2) -0.014(2)
C44 0.055(3) 0.065(2) 0.057(3) -0.0382(18) -0.003(2) -0.015(2)
C45 0.041(3) 0.070(3) 0.080(3) -0.041(2) -0.007(2) -0.009(2)
C46 0.048(3) 0.082(4) 0.102(5) -0.048(3) 0.005(3) -0.004(3)
C47 0.061(4) 0.107(5) 0.109(6) -0.054(4) -0.003(4) 0.004(4)
C48 0.074(5) 0.082(5) 0.128(7) -0.036(5) -0.015(5) -0.002(4)
C49 0.060(4) 0.075(3) 0.112(6) -0.043(3) 0.008(4) -0.015(3)
C50 0.057(3) 0.068(3) 0.080(4) -0.039(2) -0.004(3) -0.015(2)
C51 0.039(2) 0.068(2) 0.057(3) -0.0362(19) 0.007(2) -0.0163(19)
C52 0.049(3) 0.089(4) 0.073(4) -0.042(3) 0.013(3) -0.012(3)
C53 0.048(3) 0.092(4) 0.084(4) -0.044(3) 0.003(3) -0.007(3)
C54 0.056(3) 0.079(4) 0.073(4) -0.035(3) 0.011(3) -0.005(3)
C55 0.056(3) 0.073(3) 0.058(3) -0.027(3) 0.004(3) -0.009(3)
C56 0.040(2) 0.075(3) 0.053(2) -0.0387(19) 0.004(2) -0.015(2)
C21I 0.041(2) 0.073(3) 0.049(3) -0.025(2) 0.005(2) -0.015(2)
C58 0.039(2) 0.072(3) 0.050(3) -0.023(2) 0.003(2) -0.015(2)
C59 0.061(3) 0.079(3) 0.054(3) -0.024(3) -0.007(3) -0.013(3)
C60 0.096(5) 0.086(4) 0.069(5) -0.003(4) -0.006(4) -0.040(3)
C61 0.119(6) 0.103(5) 0.089(6) -0.001(5) 0.000(5) -0.060(4)
C62 0.157(9) 0.092(5) 0.088(7) -0.013(5) 0.007(7) -0.046(5)
C63 0.104(6) 0.068(4) 0.098(6) -0.010(4) -0.003(5) -0.019(4)
C64 0.058(3) 0.080(4) 0.062(4) -0.022(3) 0.003(3) -0.014(3)
C65 0.078(4) 0.067(3) 0.054(3) -0.023(2) 0.008(3) -0.024(3)
C66 0.100(6) 0.091(5) 0.057(4) -0.017(4) 0.002(4) -0.018(4)
C67 0.159(9) 0.089(4) 0.066(4) -0.028(3) 0.001(5) -0.044(5)
C68 0.141(9) 0.078(5) 0.069(5) -0.016(4) 0.009(5) -0.016(5)
C69 0.100(5) 0.073(3) 0.073(4) -0.032(3) 0.014(4) -0.031(3)
C70 0.069(4) 0.067(3) 0.058(3) -0.018(3) 0.002(3) -0.020(3)
C71 0.077(3) 0.114(4) 0.059(3) -0.034(3) 0.022(3) -0.057(3)
C72 0.068(3) 0.133(5) 0.050(3) -0.029(3) 0.018(3) -0.050(3)
C73 0.100(5) 0.145(6) 0.068(4) -0.044(4) 0.029(4) -0.071(4)
C74 0.129(6) 0.120(5) 0.080(5) -0.047(4) 0.021(4) -0.070(4)
C75 0.112(7) 0.121(6) 0.135(9) -0.048(6) 0.025(6) -0.053(5)
C76 0.183(11) 0.105(6) 0.140(10) -0.048(6) 0.028(9) -0.069(6)
C77 0.094(5) 0.119(6) 0.098(6) -0.029(5) 0.012(5) -0.046(4)
C78 0.104(5) 0.109(4) 0.072(4) -0.030(4) 0.012(4) -0.060(3)
C79 0.074(4) 0.138(6) 0.059(4) -0.030(4) 0.011(3) -0.053(3)
C80 0.111(5) 0.153(6) 0.112(7) -0.047(5) 0.015(5) -0.087(4)
C81 0.128(6) 0.148(7) 0.123(8) -0.018(6) -0.037(5) -0.078(5)
C82 0.157(8) 0.156(7) 0.122(8) -0.053(6) 0.012(7) -0.089(5)
C83 0.088(5) 0.143(6) 0.117(7) -0.064(5) 0.014(5) -0.052(4)
C84 0.095(4) 0.153(5) 0.065(4) -0.051(3) 0.022(3) -0.076(3)
C85 0.048(3) 0.074(3) 0.057(3) -0.026(2) 0.005(2) -0.021(2)
C86 0.046(3) 0.072(3) 0.052(3) -0.027(2) 0.001(2) -0.006(2)
C87 0.051(3) 0.079(3) 0.052(3) -0.038(2) 0.011(2) -0.018(2)
C88 0.043(3) 0.076(3) 0.057(3) -0.031(2) 0.002(2) -0.006(2)
C89 0.049(3) 0.073(3) 0.048(3) -0.023(2) 0.004(2) -0.008(2)
C90 0.046(3) 0.071(3) 0.061(3) -0.028(2) -0.003(2) -0.013(2)
C91 0.036(2) 0.090(3) 0.070(3) -0.043(3) 0.012(2) -0.010(2)
C92 0.040(2) 0.085(3) 0.054(3) -0.030(2) 0.005(2) -0.016(2)
C93 0.053(3) 0.097(4) 0.055(3) -0.031(3) 0.016(2) -0.029(3)
C94 0.074(4) 0.090(4) 0.060(3) -0.032(3) 0.015(3) -0.033(3)
C95 0.071(4) 0.093(4) 0.057(3) -0.035(3) 0.015(3) -0.031(3)
C96 0.058(3) 0.104(4) 0.054(3) -0.036(3) 0.016(3) -0.030(3)
C97 0.056(3) 0.095(4) 0.050(3) -0.034(3) 0.011(3) -0.018(3)
C98 0.122(5) 0.134(4) 0.057(3) -0.050(3) 0.034(3) -0.087(3)
C99 0.084(4) 0.092(4) 0.074(4) -0.040(3) 0.023(3) -0.036(3)
C100 0.060(3) 0.091(4) 0.072(4) -0.035(3) 0.003(3) -0.025(3)
C101 0.069(4) 0.094(4) 0.069(3) -0.048(3) 0.012(3) -0.025(3)
C102 0.065(3) 0.106(4) 0.076(4) -0.054(3) 0.026(3) -0.045(3)
C103 0.076(4) 0.100(4) 0.087(4) -0.058(3) 0.034(3) -0.037(3)
C104 0.076(4) 0.100(4) 0.086(4) -0.052(3) 0.034(3) -0.039(3)
C105 0.050(3) 0.096(3) 0.063(3) -0.049(2) 0.017(2) -0.026(2)
C106 0.054(3) 0.091(3) 0.062(3) -0.040(2) 0.005(3) -0.024(3)
C107 0.058(3) 0.097(3) 0.065(3) -0.056(2) 0.025(2) -0.036(2)
C108 0.057(3) 0.095(3) 0.080(3) -0.057(2) 0.027(3) -0.035(2)
C109 0.064(3) 0.088(3) 0.080(4) -0.052(2) 0.019(3) -0.032(3)
C110 0.062(3) 0.090(3) 0.071(3) -0.044(2) 0.015(3) -0.038(2)
C111 0.052(3) 0.112(3) 0.082(3) -0.064(2) 0.017(3) -0.041(2)
C112 0.050(3) 0.110(4) 0.057(3) -0.051(2) 0.018(2) -0.033(2)
C113 0.055(3) 0.095(3) 0.078(4) -0.051(3) 0.025(3) -0.034(2)
C114 0.050(3) 0.114(5) 0.079(4) -0.048(3) 0.013(3) -0.027(3)
C115 0.052(3) 0.088(3) 0.063(3) -0.042(2) 0.020(2) -0.023(3)
C116 0.056(3) 0.104(4) 0.063(3) -0.049(2) 0.014(2) -0.034(3)
C117 0.050(3) 0.125(4) 0.069(3) -0.059(3) 0.016(2) -0.039(3)
C118 0.059(3) 0.110(4) 0.068(3) -0.050(3) 0.026(3) -0.019(3)
C119 0.071(4) 0.082(3) 0.074(3) -0.047(2) 0.029(3) -0.028(3)
C120 0.074(4) 0.065(3) 0.066(4) -0.027(3) 0.021(3) -0.021(3)
C121 0.071(4) 0.074(3) 0.072(3) -0.043(2) 0.019(3) -0.028(3)
C122 0.066(3) 0.081(3) 0.068(3) -0.040(2) 0.019(3) -0.026(3)
C123 0.062(3) 0.091(4) 0.080(4) -0.048(3) 0.033(3) -0.028(3)
C124 0.057(3) 0.078(3) 0.066(3) -0.045(2) 0.021(3) -0.019(2)
C125 0.051(3) 0.076(3) 0.054(3) -0.024(2) 0.016(2) -0.025(2)
C126 0.046(3) 0.091(3) 0.064(4) -0.025(3) 0.007(2) -0.034(2)
C127 0.052(3) 0.077(3) 0.056(3) -0.027(2) 0.012(2) -0.030(2)
C128 0.083(4) 0.090(3) 0.046(3) -0.020(3) 0.015(3) -0.048(3)
C129 0.065(3) 0.086(3) 0.061(3) -0.037(2) 0.024(2) -0.042(2)
C130 0.052(3) 0.084(3) 0.059(3) -0.029(3) 0.013(2) -0.029(2)
C131 0.088(4) 0.122(5) 0.039(3) -0.023(3) 0.014(3) -0.058(3)
C132 0.053(3) 0.115(4) 0.047(3) -0.031(3) 0.013(2) -0.042(2)
C133 0.090(4) 0.100(4) 0.043(3) -0.026(3) -0.004(3) -0.042(3)
C134 0.080(4) 0.111(4) 0.061(3) -0.045(3) 0.017(3) -0.046(3)
C135 0.068(3) 0.130(4) 0.065(3) -0.052(3) 0.021(3) -0.049(3)
C136 0.071(3) 0.173(5) 0.068(3) -0.068(3) 0.019(3) -0.071(3)
C137 0.075(4) 0.119(4) 0.054(3) -0.035(3) 0.012(3) -0.050(3)
C138 0.082(4) 0.109(4) 0.103(5) -0.062(3) 0.017(4) -0.044(3)
C139 0.083(4) 0.109(5) 0.068(4) -0.045(3) 0.019(3) -0.034(4)
C140 0.090(5) 0.073(3) 0.053(3) -0.025(3) 0.001(3) -0.022(3)
C141 0.091(5) 0.093(4) 0.064(4) -0.034(3) 0.017(4) -0.024(4)
C142 0.095(5) 0.087(4) 0.052(3) -0.037(2) 0.017(3) -0.032(3)
C143 0.070(4) 0.083(4) 0.063(3) -0.033(3) 0.004(3) -0.020(3)
C144 0.077(4) 0.081(4) 0.050(3) -0.024(3) 0.004(3) -0.024(3)
C145 0.052(3) 0.091(4) 0.075(4) -0.039(3) 0.006(3) -0.022(3)
C146 0.055(3) 0.077(3) 0.066(3) -0.035(2) 0.006(3) -0.025(2)
C147 0.055(3) 0.095(4) 0.066(4) -0.033(3) 0.015(3) -0.037(2)
C148 0.061(3) 0.072(3) 0.075(4) -0.028(3) 0.012(3) -0.024(3)
C149 0.050(3) 0.074(3) 0.080(4) -0.030(3) 0.005(3) -0.020(2)
C150 0.053(3) 0.086(4) 0.066(4) -0.020(3) 0.005(3) -0.031(2)
C151 0.067(4) 0.102(5) 0.062(4) -0.015(4) 0.004(3) -0.034(3)
C152 0.054(3) 0.115(5) 0.044(3) -0.019(3) 0.009(3) -0.029(3)
C153 0.085(4) 0.113(5) 0.042(3) -0.023(3) 0.018(3) -0.040(4)
C154 0.072(4) 0.123(5) 0.050(3) -0.029(3) 0.015(3) -0.036(4)
C155 0.045(3) 0.103(4) 0.048(3) -0.024(3) 0.006(2) -0.020(3)
C156 0.062(3) 0.093(4) 0.060(3) -0.036(3) 0.018(3) -0.030(3)
C157 0.058(3) 0.115(5) 0.058(3) -0.035(3) 0.018(3) -0.028(3)
C158 0.037(2) 0.097(4) 0.063(3) -0.030(3) 0.012(2) -0.018(3)
C159 0.044(3) 0.075(3) 0.049(3) -0.025(2) 0.011(2) -0.006(2)
C160 0.052(3) 0.075(3) 0.056(3) -0.026(2) 0.010(2) -0.016(2)
C161 0.054(3) 0.076(3) 0.052(3) -0.024(3) 0.005(3) -0.008(3)
C162 0.040(2) 0.080(3) 0.048(3) -0.024(2) 0.004(2) -0.013(2)
C163 0.041(3) 0.090(4) 0.065(4) -0.025(3) 0.007(3) -0.013(3)
C164 0.046(3) 0.103(4) 0.055(3) -0.023(3) 0.007(2) -0.027(3)
C165 0.061(3) 0.072(3) 0.072(4) -0.021(3) -0.007(3) -0.016(3)
C166 0.050(3) 0.079(4) 0.085(5) -0.022(3) -0.005(3) -0.020(3)
C167 0.053(3) 0.068(3) 0.066(3) -0.027(3) 0.004(3) -0.012(2)
C168 0.071(4) 0.083(4) 0.066(4) -0.027(3) 0.019(3) -0.017(3)
C169 0.051(3) 0.088(4) 0.068(4) -0.034(3) 0.010(3) -0.017(3)
C170 0.057(3) 0.066(3) 0.075(4) -0.033(2) 0.003(3) -0.017(2)
C171 0.056(3) 0.109(4) 0.070(3) -0.052(3) 0.007(3) -0.021(3)
C172 0.047(3) 0.093(3) 0.050(3) -0.033(2) 0.011(2) -0.025(2)
C173 0.055(3) 0.110(4) 0.062(3) -0.041(3) -0.004(3) -0.014(3)
C174 0.053(3) 0.108(4) 0.059(3) -0.043(3) -0.003(3) -0.015(3)
C175 0.044(2) 0.094(3) 0.043(3) -0.026(2) 0.010(2) -0.033(2)
C176 0.054(3) 0.091(4) 0.044(3) -0.024(3) 0.009(2) -0.026(3)
C177 0.053(3) 0.090(4) 0.050(3) -0.027(2) 0.002(2) -0.025(3)
C178 0.056(3) 0.094(4) 0.043(3) -0.024(3) 0.013(2) -0.022(3)
C179 0.048(3) 0.074(3) 0.060(3) -0.027(2) 0.015(2) -0.021(2)
C180 0.056(3) 0.110(4) 0.063(3) -0.041(3) 0.020(3) -0.041(3)
C181 0.055(3) 0.092(3) 0.055(3) -0.034(2) 0.013(2) -0.034(2)
C182 0.046(3) 0.085(3) 0.065(3) -0.035(2) 0.016(2) -0.028(2)
C183 0.080(4) 0.093(3) 0.062(3) -0.034(3) 0.019(3) -0.047(3)
C184 0.084(4) 0.120(4) 0.059(3) -0.045(3) 0.023(3) -0.055(3)
C185 0.094(4) 0.116(5) 0.069(4) -0.017(4) -0.003(4) -0.063(3)
C186 0.082(4) 0.129(5) 0.060(4) -0.027(4) 0.002(3) -0.051(3)
C187 0.077(4) 0.101(4) 0.066(4) -0.011(4) -0.018(3) -0.038(3)
C188 0.083(5) 0.102(5) 0.068(4) -0.021(4) -0.001(4) -0.033(4)
C189 0.091(5) 0.103(5) 0.079(5) -0.024(4) 0.008(4) -0.047(3)
C190 0.065(4) 0.074(4) 0.070(4) -0.005(3) -0.007(3) -0.019(3)
C191 0.054(3) 0.096(5) 0.085(5) -0.030(4) -0.001(3) -0.015(3)
C192 0.056(3) 0.095(4) 0.049(3) -0.032(2) -0.003(2) -0.022(3)
C193 0.041(3) 0.125(5) 0.072(4) -0.036(4) 0.008(3) -0.024(3)
C194 0.041(3) 0.099(4) 0.060(3) -0.032(3) 0.004(2) -0.014(3)
C195 0.034(2) 0.106(4) 0.060(3) -0.044(2) 0.003(2) -0.020(2)
C196 0.037(2) 0.095(3) 0.068(3) -0.047(2) 0.003(2) -0.011(2)
C197 0.040(3) 0.101(4) 0.088(4) -0.052(3) 0.013(3) -0.019(3)
C198 0.049(3) 0.098(3) 0.054(3) -0.042(2) 0.002(2) -0.023(2)
C199 0.051(3) 0.072(3) 0.048(3) -0.032(2) 0.005(2) -0.021(2)
C200 0.044(3) 0.088(3) 0.050(3) -0.037(2) 0.003(2) -0.014(2)
C201 0.043(3) 0.088(3) 0.052(3) -0.033(2) 0.005(2) -0.013(2)
C202 0.042(2) 0.067(3) 0.042(2) -0.0251(19) 0.005(2) -0.015(2)
C203 0.048(3) 0.080(3) 0.058(3) -0.039(2) -0.003(2) -0.010(2)
C204 0.051(3) 0.078(3) 0.057(3) -0.040(2) 0.001(2) -0.010(2)
O25 0.135(6) 0.099(4) 0.122(6) -0.030(4) 0.010(5) 0.000(5)
O26 0.097(5) 0.144(7) 0.260(12) -0.023(8) 0.076(6) -0.032(5)
O27 0.138(6) 0.137(5) 0.096(4) -0.068(3) 0.038(4) -0.037(4)
O28 0.109(5) 0.159(6) 0.069(4) -0.004(4) -0.016(3) -0.039(4)
O29 0.079(4) 0.284(11) 0.107(5) -0.073(6) 0.025(4) -0.056(5)
O30 0.314(12) 0.133(5) 0.181(8) -0.074(5) 0.111(8) -0.120(6)
O31 0.097(4) 0.228(8) 0.100(5) -0.058(5) 0.008(4) -0.064(5)
O32 0.101(4) 0.267(10) 0.117(6) -0.076(6) 0.031(4) -0.080(5)
O33 0.083(4) 0.231(8) 0.106(5) -0.073(5) 0.006(3) -0.053(4)
S1 0.138(2) 0.0920(12) 0.130(2) -0.0522(12) 0.0112(18) -0.0284(13)
S2 0.0677(9) 0.0818(9) 0.0797(10) -0.0333(7) -0.0084(8) -0.0133(7)
S3 0.0738(10) 0.0979(11) 0.0755(11) -0.0286(9) 0.0125(9) -0.0264(9)
S4 0.0747(11) 0.1247(13) 0.0910(11) -0.0648(8) -0.0119(9) 0.0071(10)
S5 0.0806(12) 0.0923(12) 0.0950(14) -0.0301(10) 0.0090(11) -0.0204(10)
S6 0.0981(12) 0.1121(11) 0.0808(11) -0.0445(9) 0.0259(9) -0.0520(9)
S7 0.0805(13) 0.264(3) 0.0859(14) -0.0730(16) 0.0140(11) -0.0611(16)
S8 0.0487(13) 0.0866(18) 0.110(2) -0.0364(17) 0.0278(14) -0.0204(12)
C325 0.183(15) 0.094(7) 0.168(13) -0.042(8) -0.008(12) -0.002(9)
C326 0.067(4) 0.102(6) 0.079(5) -0.015(5) 0.005(4) -0.004(4)
C327 0.099(6) 0.102(6) 0.096(6) -0.034(5) 0.008(5) -0.026(5)
C328 0.058(4) 0.169(8) 0.084(5) -0.066(4) 0.013(4) -0.020(5)
C329 0.102(6) 0.061(3) 0.109(6) -0.033(4) 0.009(5) -0.012(4)
C330 0.091(5) 0.144(6) 0.086(5) -0.054(4) 0.004(4) -0.056(4)
C331 0.124(8) 0.197(12) 0.116(9) -0.048(9) 0.041(7) -0.068(8)
C332 0.072(8) 0.049(6) 0.165(17) -0.027(8) 0.026(10) 0.002(6)
C339 0.163(10) 0.165(10) 0.199(12) -0.096(8) 0.101(8) -0.075(8)
C340 0.087(7) 0.137(9) 0.177(12) -0.067(8) 0.010(8) -0.013(6)
C341 0.087(6) 0.232(13) 0.183(13) -0.071(10) 0.004(7) -0.075(6)
C432 2.0(3) 0.26(4) 0.077(15) -0.077(16) -0.18(5) -0.21(8)
O34 0.041(3) 0.074(4) 0.079(5) -0.025(4) 0.020(3) -0.018(3)
O35 0.125(9) 0.107(8) 0.140(10) -0.025(8) 0.069(7) -0.024(7)
O36 0.132(8) 0.115(6) 0.105(8) -0.050(5) 0.017(7) -0.063(5)
F1 0.233(10) 0.120(5) 0.157(7) -0.039(5) -0.007(7) -0.048(6)
F2 0.138(7) 0.142(6) 0.397(19) -0.090(9) 0.062(9) -0.031(6)
F3 0.332(19) 0.54(4) 0.237(14) -0.01(2) -0.153(12) -0.06(2)
F4 0.092(3) 0.084(3) 0.156(5) -0.032(3) -0.026(3) -0.006(3)
F5 0.118(4) 0.131(3) 0.208(5) -0.080(3) -0.051(3) -0.041(2)
F6 0.170(6) 0.119(4) 0.188(7) -0.058(4) 0.060(5) -0.073(3)
F7 0.251(10) 0.105(4) 0.155(6) -0.047(4) -0.040(7) -0.021(5)
F8 0.212(8) 0.130(5) 0.084(4) -0.034(3) -0.005(5) -0.032(5)
F9 0.143(5) 0.190(6) 0.176(7) -0.047(5) -0.039(5) -0.069(4)
F10 0.128(4) 0.159(4) 0.196(7) -0.060(4) -0.010(4) -0.078(3)
F11 0.131(5) 0.185(5) 0.083(3) -0.070(3) 0.011(3) -0.045(4)
F12 0.066(3) 0.436(13) 0.124(4) -0.143(5) 0.005(3) -0.027(5)
F13 0.184(6) 0.133(4) 0.113(3) -0.058(3) -0.055(3) -0.022(4)
F14 0.158(5) 0.153(5) 0.111(4) -0.042(4) 0.037(4) -0.077(4)
F15 0.178(7) 0.129(5) 0.145(6) -0.023(5) -0.026(6) 0.061(5)
F16 0.234(9) 0.155(6) 0.076(4) -0.005(4) -0.010(5) -0.072(5)
F17 0.117(4) 0.189(6) 0.163(6) -0.054(5) 0.065(4) -0.073(4)
F18 0.145(4) 0.265(6) 0.109(4) -0.088(3) -0.012(3) -0.096(4)
F19 0.119(5) 0.343(12) 0.199(9) -0.102(8) 0.047(5) -0.117(5)
F20 0.154(8) 0.315(17) 0.144(8) 0.019(10) 0.017(7) -0.037(9)
F21 0.209(10) 0.283(13) 0.140(6) -0.095(7) 0.058(6) -0.025(10)
F22 0.086(6) 0.090(6) 0.195(13) -0.023(7) 0.028(7) -0.015(5)
F23 0.072(5) 0.141(8) 0.182(10) -0.076(7) 0.033(6) -0.008(6)
F24 0.109(7) 0.115(6) 0.111(6) -0.061(4) -0.006(6) -0.004(5)
F22' 0.167(12) 0.241(14) 0.110(9) -0.098(8) 0.049(8) -0.105(10)
F23' 0.178(14) 0.138(10) 0.30(3) -0.063(13) -0.004(17) -0.089(8)
F24' 0.25(2) 0.177(14) 0.126(13) -0.059(11) 0.006(15) -0.082(14)
S8' 0.072(3) 0.119(3) 0.101(3) -0.050(3) 0.012(2) -0.019(2)
O34' 0.074(9) 0.40(4) 0.055(8) 0.006(15) 0.020(7) -0.037(16)
O35' 0.084(9) 0.189(17) 0.106(12) -0.034(12) 0.022(8) -0.050(9)
O36' 0.21(2) 0.082(8) 0.186(15) -0.077(8) -0.054(15) 0.014(11)
O61 0.331(18) 0.186(10) 0.124(7) -0.058(7) 0.063(9) -0.097(10)
O60 0.124(6) 0.295(11) 0.152(6) -0.124(6) -0.018(5) -0.047(6)
O59 0.102(4) 0.120(4) 0.074(3) -0.034(3) 0.014(3) -0.023(4)
O55 0.087(4) 0.138(6) 0.147(7) -0.051(5) 0.017(5) -0.010(4)
O58 0.066(4) 0.313(14) 0.113(6) -0.055(7) 0.020(4) -0.044(6)
O56 0.136(5) 0.111(4) 0.143(6) -0.049(4) 0.031(5) -0.057(4)
O57 0.121(4) 0.191(4) 0.117(4) -0.097(3) 0.041(3) -0.090(3)

loop_
_atom_type_symbol
_atom_type_description
_atom_type_scat_dispersion_real
_atom_type_scat_dispersion_imag
_atom_type_scat_source
C C 0.0137 0.0067 'International Tables Vol C Tables 4.2.6.8 and 6.1.1.4'
N N 0.0241 0.0134 'International Tables Vol C Tables 4.2.6.8 and 6.1.1.4'
F F 0.0583 0.0400 'International Tables Vol C Tables 4.2.6.8 and 6.1.1.4'
S S 0.2925 0.4295 'International Tables Vol C Tables 4.2.6.8 and 6.1.1.4'
K K 0.3778 0.8310 'International Tables Vol C Tables 4.2.6.8 and 6.1.1.4'
Rh Rh -0.0161 2.8414 'International Tables Vol C Tables 4.2.6.8 and 6.1.1.4'
H H 0.0000 0.0000 'International Tables Vol C Tables 4.2.6.8 and 6.1.1.4'
O O 0.0389 0.0241 'International Tables Vol C Tables 4.2.6.8 and 6.1.1.4'

loop_
_geom_angle_atom_site_label_1
_geom_angle_atom_site_label_2
_geom_angle_atom_site_label_3
_geom_angle
_geom_angle_site_symmetry_1
_geom_angle_site_symmetry_3
_geom_angle_publ_flag
N2 Rh1 N1 79.0(2) . . ?
N36 Rh1 N1 89.6(2) . . ?
N36 Rh1 N2 90.9(2) . . ?
N36 Rh1 C1A 123.8(3) . . ?
N36 Rh1 C2A 95.0(3) . . ?
C1A Rh1 N1 98.2(3) . . ?
C1A Rh1 N2 145.2(3) . . ?
C1A Rh1 C2A 37.6(4) . . ?
C2A Rh1 N1 125.5(3) . . ?
C2A Rh1 N2 154.8(3) . . ?
C3A Rh1 N1 162.2(3) . . ?
C3A Rh1 N2 116.0(3) . . ?
C3A Rh1 N36 99.3(4) . . ?
C3A Rh1 C1A 64.1(3) . . ?
C3A Rh1 C2A 38.8(3) . . ?
C3A Rh1 C4A 38.5(5) . . ?
C3A Rh1 C5A 66.5(5) . . ?
C4A Rh1 N1 136.5(4) . . ?
C4A Rh1 N2 94.2(3) . . ?
C4A Rh1 N36 133.7(3) . . ?
C4A Rh1 C1A 63.9(3) . . ?
C4A Rh1 C2A 64.3(4) . . ?
C4A Rh1 C5A 39.5(4) . . ?
C5A Rh1 N1 101.0(3) . . ?
C5A Rh1 N2 106.4(3) . . ?
C5A Rh1 N36 161.0(3) . . ?
C5A Rh1 C1A 39.5(4) . . ?
C5A Rh1 C2A 66.1(4) . . ?
N3 Rh2 N4 78.52(19) . . ?
N3 Rh2 C1B 121.1(3) . . ?
N3 Rh2 C5B 95.4(2) . . ?
N4 Rh2 C5B 140.0(3) . . ?
N25 Rh2 N3 89.06(18) . . ?
N25 Rh2 N4 93.3(2) . . ?
N25 Rh2 C1B 96.3(3) . . ?
N25 Rh2 C2B 98.2(3) . . ?
N25 Rh2 C3B 131.0(2) . . ?
N25 Rh2 C5B 126.4(3) . . ?
C1B Rh2 N4 158.2(2) . . ?
C1B Rh2 C5B 37.9(3) . . ?
C2B Rh2 N3 159.7(3) . . ?
C2B Rh2 N4 119.7(3) . . ?
C2B Rh2 C1B 39.5(3) . . ?
C2B Rh2 C3B 37.6(3) . . ?
C2B Rh2 C5B 65.0(3) . . ?
C3B Rh2 N3 139.9(2) . . ?
C3B Rh2 N4 95.3(3) . . ?
C3B Rh2 C1B 63.8(3) . . ?
C3B Rh2 C5B 64.2(3) . . ?
C4B Rh2 N3 103.3(2) . . ?
C4B Rh2 N4 103.3(2) . . ?
C4B Rh2 N25 160.9(3) . . ?
C4B Rh2 C1B 64.9(3) . . ?
C4B Rh2 C2B 65.5(3) . . ?
C4B Rh2 C3B 39.0(3) . . ?
C4B Rh2 C5B 39.1(3) . . ?
N5 Rh3 N6 79.7(2) . . ?
N5 Rh3 C2C 94.8(4) . . ?
N5 Rh3 C4C 139.2(4) . . ?
N5 Rh3 C5C 156.0(3) . . ?
N6 Rh3 C4C 93.1(4) . . ?
N28 Rh3 N5 90.2(3) . . ?
N28 Rh3 N6 89.2(2) . . ?
N28 Rh3 C2C 134.3(5) . . ?
N28 Rh3 C4C 130.1(3) . . ?
N28 Rh3 C5C 96.2(4) . . ?
C1C Rh3 N5 119.8(4) . . ?
C1C Rh3 N6 158.1(4) . . ?
C1C Rh3 N28 99.9(4) . . ?
C1C Rh3 C2C 39.9(5) . . ?
C1C Rh3 C4C 65.8(5) . . ?
C1C Rh3 C5C 36.3(4) . . ?
C2C Rh3 N6 136.4(5) . . ?
C2C Rh3 C4C 63.2(5) . . ?
C2C Rh3 C5C 64.4(5) . . ?
C3C Rh3 N5 105.7(3) . . ?
C3C Rh3 N6 104.8(4) . . ?
C3C Rh3 N28 160.3(4) . . ?
C3C Rh3 C1C 62.3(5) . . ?
C3C Rh3 C2C 34.9(5) . . ?
C3C Rh3 C4C 37.2(4) . . ?
C3C Rh3 C5C 64.6(4) . . ?
C5C Rh3 N6 123.4(4) . . ?
C5C Rh3 C4C 43.3(5) . . ?
N8 Rh4 N7 79.3(2) . . ?
N29 Rh4 N7 91.7(2) . . ?
N29 Rh4 N8 89.4(2) . . ?
N29 Rh4 C1D 97.1(3) . . ?
C1D Rh4 N7 118.9(3) . . ?
C1D Rh4 N8 160.3(3) . . ?
C2D Rh4 N7 95.1(3) . . ?
C2D Rh4 N8 140.7(4) . . ?
C2D Rh4 N29 129.8(3) . . ?
C2D Rh4 C1D 37.9(4) . . ?
C2D Rh4 C4D 63.9(4) . . ?
C3D Rh4 N7 101.7(3) . . ?
C3D Rh4 N8 104.6(3) . . ?
C3D Rh4 N29 162.0(3) . . ?
C3D Rh4 C1D 66.0(3) . . ?
C3D Rh4 C2D 37.9(4) . . ?
C3D Rh4 C4D 40.1(4) . . ?
C4D Rh4 N7 139.1(3) . . ?
C4D Rh4 N8 95.2(3) . . ?
C4D Rh4 N29 128.9(3) . . ?
C4D Rh4 C1D 66.3(3) . . ?
C5D Rh4 N7 156.9(3) . . ?
C5D Rh4 N8 121.2(3) . . ?
C5D Rh4 N29 98.7(3) . . ?
C5D Rh4 C1D 39.5(4) . . ?
C5D Rh4 C2D 62.4(4) . . ?
C5D Rh4 C3D 64.6(4) . . ?
C5D Rh4 C4D 37.8(4) . . ?
N9 Rh5 N10 79.2(2) . . ?
N9 Rh5 C1E 148.3(3) . . ?
N9 Rh5 C2E 150.0(3) . . ?
N9 Rh5 C3E 111.7(3) . . ?
N9 Rh5 C4E 92.3(3) . . ?
N9 Rh5 C5E 108.8(4) . . ?
N32 Rh5 N9 91.8(2) . . ?
N32 Rh5 N10 88.0(2) . . ?
N32 Rh5 C1E 119.9(3) . . ?
N32 Rh5 C2E 95.2(3) . . ?
N32 Rh5 C3E 102.8(3) . . ?
N32 Rh5 C4E 138.4(4) . . ?
N32 Rh5 C5E 159.0(3) . . ?
C1E Rh5 N10 99.3(3) . . ?
C1E Rh5 C4E 65.5(4) . . ?
C2E Rh5 N10 130.0(3) . . ?
C2E Rh5 C1E 37.9(3) . . ?
C2E Rh5 C3E 38.3(4) . . ?
C2E Rh5 C4E 63.6(4) . . ?
C3E Rh5 N10 164.0(3) . . ?
C3E Rh5 C1E 65.2(4) . . ?
C3E Rh5 C4E 38.3(4) . . ?
C4E Rh5 N10 133.4(4) . . ?
C5E Rh5 N10 99.7(4) . . ?
C5E Rh5 C1E 39.8(4) . . ?
C5E Rh5 C2E 64.8(4) . . ?
C5E Rh5 C3E 66.2(4) . . ?
C5E Rh5 C4E 39.8(5) . . ?
N11 Rh6 N12 79.43(19) . . ?
N33 Rh6 N11 92.7(2) . . ?
N33 Rh6 N12 88.34(19) . . ?
N33 Rh6 C1F 137.5(3) . . ?
N33 Rh6 C3F 121.7(3) . . ?
C1F Rh6 N11 92.5(3) . . ?
C1F Rh6 N12 134.1(3) . . ?
C1F Rh6 C3F 65.3(3) . . ?
C2F Rh6 N11 107.6(3) . . ?
C2F Rh6 N12 98.6(2) . . ?
C2F Rh6 N33 159.4(2) . . ?
C2F Rh6 C1F 40.8(3) . . ?
C2F Rh6 C3F 38.5(3) . . ?
C2F Rh6 C4F 65.7(3) . . ?
C2F Rh6 C5F 65.8(3) . . ?
C3F Rh6 N11 145.5(3) . . ?
C3F Rh6 N12 96.9(3) . . ?
C4F Rh6 N11 152.8(3) . . ?
C4F Rh6 N12 126.9(3) . . ?
C4F Rh6 N33 94.7(3) . . ?
C4F Rh6 C1F 64.8(3) . . ?
C4F Rh6 C3F 38.8(4) . . ?
C5F Rh6 N11 112.9(3) . . ?
C5F Rh6 N12 162.0(3) . . ?
C5F Rh6 N33 103.6(3) . . ?
C5F Rh6 C1F 37.0(3) . . ?
C5F Rh6 C3F 65.4(3) . . ?
C5F Rh6 C4F 39.9(4) . . ?
N14 Rh7 N13 79.22(18) . . ?
N48 Rh7 N13 89.13(19) . . ?
N48 Rh7 N14 91.4(2) . . ?
N48 Rh7 C1G 94.0(3) . . ?
N48 Rh7 C2G 115.3(3) . . ?
N48 Rh7 C4G 146.2(3) . . ?
N48 Rh7 C5G 107.5(3) . . ?
C1G Rh7 N13 136.0(2) . . ?
C1G Rh7 N14 144.4(3) . . ?
C1G Rh7 C4G 64.8(3) . . ?
C2G Rh7 N13 101.8(2) . . ?
C2G Rh7 N14 153.3(3) . . ?
C2G Rh7 C1G 38.4(3) . . ?
C2G Rh7 C4G 64.8(3) . . ?
C3G Rh7 N13 96.4(2) . . ?
C3G Rh7 N14 113.3(3) . . ?
C3G Rh7 N48 155.3(3) . . ?
C3G Rh7 C1G 65.5(3) . . ?
C3G Rh7 C2G 40.1(3) . . ?
C3G Rh7 C4G 37.7(3) . . ?
C3G Rh7 C5G 65.7(3) . . ?
C4G Rh7 N13 124.6(3) . . ?
C4G Rh7 N14 92.3(3) . . ?
C5G Rh7 N13 162.1(2) . . ?
C5G Rh7 N14 106.4(3) . . ?
C5G Rh7 C1G 38.8(3) . . ?
C5G Rh7 C2G 65.4(3) . . ?
C5G Rh7 C4G 39.6(3) . . ?
N15 Rh8 C1H 132.8(3) . . ?
N16 Rh8 N15 78.84(19) . . ?
N16 Rh8 N37 88.9(2) . . ?
N16 Rh8 C1H 94.0(3) . . ?
N16 Rh8 C3H 154.9(3) . . ?
N16 Rh8 C5H 108.7(2) . . ?
N37 Rh8 N15 88.6(2) . . ?
N37 Rh8 C1H 138.3(3) . . ?
N37 Rh8 C3H 96.6(3) . . ?
N37 Rh8 C5H 161.4(3) . . ?
C2H Rh8 N15 162.8(3) . . ?
C2H Rh8 N16 113.7(2) . . ?
C2H Rh8 N37 102.9(3) . . ?
C2H Rh8 C1H 38.8(4) . . ?
C2H Rh8 C3H 41.2(3) . . ?
C2H Rh8 C4H 65.8(3) . . ?
C2H Rh8 C5H 65.1(3) . . ?
C3H Rh8 N15 125.6(3) . . ?
C3H Rh8 C1H 65.8(3) . . ?
C3H Rh8 C5H 64.9(4) . . ?
C4H Rh8 N15 97.1(3) . . ?
C4H Rh8 N16 145.2(3) . . ?
C4H Rh8 N37 125.7(3) . . ?
C4H Rh8 C1H 63.3(3) . . ?
C4H Rh8 C3H 38.8(4) . . ?
C4H Rh8 C5H 37.5(3) . . ?
C5H Rh8 N15 100.4(3) . . ?
C5H Rh8 C1H 37.7(3) . . ?
N17 Rh9 N18 78.7(2) . . ?
N17 Rh9 N40 89.1(2) . . ?
N17 Rh9 C1I 154.9(3) . . ?
N17 Rh9 C3I 94.4(3) . . ?
N17 Rh9 C5I 145.9(3) . . ?
N17 Rh9 C11I 163.3(4) . . ?
N17 Rh9 C14I 102.0(5) . . ?
N18 Rh9 C1I 125.6(3) . . ?
N18 Rh9 C3I 135.5(3) . . ?
N40 Rh9 N18 91.4(2) . . ?
N40 Rh9 C1I 96.2(3) . . ?
N40 Rh9 C3I 132.7(3) . . ?
N40 Rh9 C5I 124.9(3) . . ?
N40 Rh9 C11I 102.8(3) . . ?
N40 Rh9 C14I 110.9(6) . . ?
C1I Rh9 C3I 64.2(4) . . ?
C2I Rh9 N17 117.2(3) . . ?
C2I Rh9 N18 159.9(3) . . ?
C2I Rh9 N40 100.7(3) . . ?
C2I Rh9 C1I 37.7(3) . . ?
C2I Rh9 C3I 37.5(4) . . ?
C2I Rh9 C4I 63.9(4) . . ?
C2I Rh9 C5I 63.5(4) . . ?
C4I Rh9 N17 105.9(3) . . ?
C4I Rh9 N18 101.0(4) . . ?
C4I Rh9 N40 162.0(3) . . ?
C4I Rh9 C1I 66.0(4) . . ?
C4I Rh9 C3I 38.3(4) . . ?
C4I Rh9 C5I 41.3(4) . . ?
C5I Rh9 N18 96.4(3) . . ?
C5I Rh9 C1I 38.1(4) . . ?
C5I Rh9 C3I 65.4(4) . . ?
C11I Rh9 N18 112.2(3) . . ?
C12I Rh9 N17 131.0(4) . . ?
C12I Rh9 N18 96.0(5) . . ?
C12I Rh9 N40 139.9(4) . . ?
C12I Rh9 C11I 38.4(3) . . ?
C12I Rh9 C14I 66.4(7) . . ?
C13I Rh9 N17 98.3(6) . . ?
C13I Rh9 N18 117.8(5) . . ?
C13I Rh9 N40 150.7(6) . . ?
C13I Rh9 C11I 65.7(6) . . ?
C13I Rh9 C12I 41.5(5) . . ?
C13I Rh9 C14I 39.9(5) . . ?
C14I Rh9 N18 157.7(6) . . ?
C14I Rh9 C11I 62.9(5) . . ?
N19 Rh10 C1J 147.5(3) . . ?
N19 Rh10 C3J 92.8(3) . . ?
N20 Rh10 N19 78.1(2) . . ?
N20 Rh10 C1J 134.0(3) . . ?
N20 Rh10 C3J 126.0(4) . . ?
N41 Rh10 N19 89.8(2) . . ?
N41 Rh10 N20 90.1(2) . . ?
N41 Rh10 C1J 94.1(3) . . ?
N41 Rh10 C3J 143.5(4) . . ?
N41 Rh10 C4J 156.4(3) . . ?
N41 Rh10 C5J 118.3(3) . . ?
C2J Rh10 N19 109.6(3) . . ?
C2J Rh10 N20 161.7(3) . . ?
C2J Rh10 N41 106.1(3) . . ?
C2J Rh10 C1J 38.6(4) . . ?
C2J Rh10 C3J 39.4(5) . . ?
C2J Rh10 C4J 64.2(4) . . ?
C2J Rh10 C5J 65.3(4) . . ?
C3J Rh10 C1J 65.6(4) . . ?
C4J Rh10 N19 113.7(3) . . ?
C4J Rh10 N20 97.6(3) . . ?
C4J Rh10 C1J 64.6(4) . . ?
C4J Rh10 C3J 38.1(4) . . ?
C5J Rh10 N19 152.0(3) . . ?
C5J Rh10 N20 99.9(3) . . ?
C5J Rh10 C1J 39.4(4) . . ?
C5J Rh10 C3J 65.4(4) . . ?
C5J Rh10 C4J 38.4(4) . . ?
N21 Rh11 C2K 156.2(2) . . ?
N21 Rh11 C4K 106.0(3) . . ?
N21 Rh11 C11K 107.5(2) . . ?
N21 Rh11 C12K 142.7(2) . . ?
N22 Rh11 N21 78.4(3) . . ?
N22 Rh11 C2K 105.8(2) . . ?
N22 Rh11 C4K 160.6(2) . . ?
N22 Rh11 C11K 98.3(2) . . ?
N22 Rh11 C12K 92.2(2) . . ?
N44 Rh11 N21 88.7(2) . . ?
N44 Rh11 N22 90.2(3) . . ?
N44 Rh11 C2K 114.5(2) . . ?
N44 Rh11 C4K 108.6(3) . . ?
N44 Rh11 C5K 145.5(3) . . ?
N44 Rh11 C11K 162.92(19) . . ?
N44 Rh11 C12K 127.7(2) . . ?
C1K Rh11 N21 118.6(2) . . ?
C1K Rh11 N22 97.7(2) . . ?
C1K Rh11 N44 152.5(2) . . ?
C1K Rh11 C2K 38.05(10) . . ?
C1K Rh11 C4K 63.33(16) . . ?
C1K Rh11 C5K 38.35(10) . . ?
C2K Rh11 C4K 62.61(16) . . ?
C5K Rh11 N21 94.4(2) . . ?
C5K Rh11 N22 124.1(2) . . ?
C5K Rh11 C2K 63.46(15) . . ?
C5K Rh11 C4K 37.74(11) . . ?
C12K Rh11 C11K 37.70(10) . . ?
C13K Rh11 N21 159.2(3) . . ?
C13K Rh11 N22 120.5(3) . . ?
C13K Rh11 N44 99.1(2) . . ?
C13K Rh11 C11K 63.86(16) . . ?
C13K Rh11 C12K 38.20(11) . . ?
C13K Rh11 C15K 64.62(16) . . ?
C14K Rh11 N21 120.6(3) . . ?
C14K Rh11 N22 156.5(3) . . ?
C14K Rh11 N44 103.1(2) . . ?
C14K Rh11 C11K 64.24(16) . . ?
C14K Rh11 C12K 64.35(16) . . ?
C14K Rh11 C13K 38.91(11) . . ?
C14K Rh11 C15K 38.80(11) . . ?
C15K Rh11 N21 96.6(2) . . ?
C15K Rh11 N22 132.9(2) . . ?
C15K Rh11 N44 136.8(3) . . ?
C15K Rh11 C11K 38.03(10) . . ?
C15K Rh11 C12K 63.77(16) . . ?
N23 Rh12 N24 79.2(3) . . ?
N45 Rh12 N23 89.3(3) . . ?
N45 Rh12 N24 90.9(3) . . ?
N45 Rh12 C1L 132.6(6) . . ?
N45 Rh12 C2L 159.4(4) . . ?
N45 Rh12 C3L 122.0(5) . . ?
N45 Rh12 C4L 93.8(5) . . ?
N45 Rh12 C5L 101.7(7) . . ?
C1L Rh12 N23 94.5(5) . . ?
C1L Rh12 N24 136.2(5) . . ?
C1L Rh12 C3L 65.5(6) . . ?
C1L Rh12 C4L 63.1(7) . . ?
C2L Rh12 N23 107.6(4) . . ?
C2L Rh12 N24 103.6(4) . . ?
C2L Rh12 C1L 36.9(6) . . ?
C2L Rh12 C3L 42.1(6) . . ?
C2L Rh12 C4L 65.7(5) . . ?
C2L Rh12 C5L 60.2(7) . . ?
C3L Rh12 N23 148.7(5) . . ?
C3L Rh12 N24 98.4(4) . . ?
C3L Rh12 C4L 38.9(7) . . ?
C4L Rh12 N23 151.6(7) . . ?
C4L Rh12 N24 128.9(7) . . ?
C5L Rh12 N23 118.2(8) . . ?
C5L Rh12 N24 158.2(7) . . ?
C5L Rh12 C1L 36.9(7) . . ?
C5L Rh12 C3L 59.8(8) . . ?
C5L Rh12 C4L 33.6(9) . . ?
O1 K1 O3 97.91(16) . . ?
O1 K1 O5 96.21(16) . . ?
O1 K1 O8 178.95(18) . . ?
O1 K1 O10 83.37(15) . . ?
O1 K1 O12 80.81(15) . . ?
O3 K1 O5 96.98(18) . . ?
O3 K1 O8 82.27(17) . . ?
O3 K1 O10 81.34(17) . . ?
O3 K1 O12 178.50(15) . . ?
O5 K1 O8 82.74(16) . . ?
O5 K1 O10 178.18(17) . . ?
O5 K1 O12 83.95(16) . . ?
O8 K1 O10 97.68(16) . . ?
O8 K1 O12 99.03(16) . . ?
O12 K1 O10 97.72(16) . . ?
O2 K2 O4 82.7(2) . . ?
O2 K2 O13 98.7(3) . . ?
O2 K2 O55 162.2(3) . . ?
O2 K2 O56 84.2(2) . . ?
O4 K2 O13 168.2(3) . . ?
O4 K2 O55 79.6(3) . . ?
O4 K2 O56 82.8(2) . . ?
O6 K2 O2 86.4(2) . . ?
O6 K2 O4 84.5(2) . . ?
O6 K2 O13 107.3(3) . . ?
O6 K2 O55 89.7(3) . . ?
O6 K2 O56 165.0(3) . . ?
O55 K2 O13 99.1(4) . . ?
O56 K2 O13 85.7(3) . . ?
O56 K2 O55 95.8(3) . . ?
C1 N1 Rh1 108.3(4) . . ?
C1 N1 C14 103.8(6) . . ?
C14 N1 Rh1 147.6(5) . . ?
C2 N2 Rh1 107.6(4) . . ?
C2 N2 C3 103.4(5) . . ?
C3 N2 Rh1 148.9(5) . . ?
C2 N3 Rh2 109.3(4) . . ?
C2 N3 C8 102.6(5) . . ?
C8 N3 Rh2 147.2(5) . . ?
C1 N4 Rh2 109.9(4) . . ?
C1 N4 C9 102.9(5) . . ?
C9 N4 Rh2 147.2(5) . . ?
C15 N5 Rh3 108.4(5) . . ?
C15 N5 C28 101.6(8) . . ?
C15 N5 C28' 110.2(12) . . ?
C28 N5 Rh3 149.2(8) . . ?
C28' N5 Rh3 140.3(10) . . ?
C16 N6 Rh3 108.3(5) . . ?
C16 N6 C17 102.7(6) . . ?
C17 N6 Rh3 148.4(5) . . ?
C16 N7 Rh4 106.7(4) . . ?
C16 N7 C22 103.2(6) . . ?
C22 N7 Rh4 149.9(5) . . ?
C15 N8 Rh4 109.3(5) . . ?
C15 N8 C23 104.6(6) . . ?
C15 N8 C23' 104.6(6) . . ?
C23 N8 Rh4 145.2(6) . . ?
C23' N8 Rh4 145.2(6) . . ?
C29 N9 Rh5 109.4(4) . . ?
C29 N9 C42 102.3(5) . . ?
C42 N9 Rh5 148.2(5) . . ?
C30 N10 Rh5 109.6(5) . . ?
C30 N10 C31 101.2(6) . . ?
C31 N10 Rh5 148.6(5) . . ?
C30 N11 Rh6 110.1(4) . . ?
C30 N11 C36 102.0(5) . . ?
C36 N11 Rh6 147.8(5) . . ?
C29 N12 Rh6 108.6(4) . . ?
C29 N12 C37 103.2(5) . . ?
C37 N12 Rh6 147.8(4) . . ?
C43 N13 Rh7 107.4(4) . . ?
C43 N13 C56 103.7(5) . . ?
C56 N13 Rh7 148.7(4) . . ?
C44 N14 Rh7 108.2(4) . . ?
C44 N14 C45 104.5(5) . . ?
C45 N14 Rh7 146.8(4) . . ?
C44 N15 Rh8 108.7(4) . . ?
C44 N15 C50 102.3(6) . . ?
C50 N15 Rh8 148.9(5) . . ?
C43 N16 Rh8 110.2(4) . . ?
C43 N16 C51 103.8(5) . . ?
C51 N16 Rh8 145.5(4) . . ?
C21I N17 Rh9 110.4(4) . . ?
C21I N17 C70 102.0(6) . . ?
C70 N17 Rh9 147.3(5) . . ?
C58 N18 Rh9 109.2(4) . . ?
C58 N18 C59 100.9(6) . . ?
C59 N18 Rh9 149.7(5) . . ?
C58 N19 Rh10 110.0(4) . . ?
C58 N19 C64 102.0(6) . . ?
C64 N19 Rh10 148.0(5) . . ?
C21I N20 Rh10 111.2(4) . . ?
C21I N20 C65 100.3(6) . . ?
C65 N20 Rh10 148.4(5) . . ?
C71 N21 Rh11 109.4(6) . . ?
C71 N21 C84 104.5(7) . . ?
C84 N21 Rh11 145.6(6) . . ?
C72 N22 Rh11 107.8(6) . . ?
C72 N22 C73 103.8(7) . . ?
C73 N22 Rh11 148.2(6) . . ?
C72 N23 Rh12 107.5(6) . . ?
C72 N23 C78 104.6(7) . . ?
C78 N23 Rh12 147.9(6) . . ?
C71 N24 Rh12 108.2(6) . . ?
C71 N24 C79 103.9(7) . . ?
C79 N24 Rh12 147.4(5) . . ?
C85 N25 Rh2 121.3(4) . . ?
C85 N25 C89 117.7(5) . . ?
C89 N25 Rh2 120.9(4) . . ?
C90 N26 C91 123.6(5) . . ?
C99 N27 C98 116.7(7) . . ?
C100 N28 Rh3 118.4(5) . . ?
C100 N28 C104 117.4(7) . . ?
C104 N28 Rh3 124.1(5) . . ?
C105 N29 Rh4 121.6(5) . . ?
C105 N29 C109 118.1(6) . . ?
C109 N29 Rh4 120.3(4) . . ?
C110 N30 C111 124.8(6) . . ?
C119 N31 C118 121.2(7) . . ?
C120 N32 Rh5 120.8(5) . . ?
C124 N32 Rh5 121.6(5) . . ?
C124 N32 C120 117.5(6) . . ?
C125 N33 Rh6 119.3(5) . . ?
C125 N33 C129 119.4(6) . . ?
C129 N33 Rh6 121.3(4) . . ?
C130 N34 C131 123.7(6) . . ?
C139 N35 C138 123.8(8) . . ?
C140 N36 Rh1 119.2(5) . . ?
C144 N36 Rh1 122.1(5) . . ?
C144 N36 C140 118.6(7) . . ?
C145 N37 Rh8 120.6(5) . . ?
C145 N37 C149 119.4(7) . . ?
C149 N37 Rh8 119.8(5) . . ?
C150 N38 C151 122.3(7) . . ?
C159 N39 C158 123.8(5) . . ?
C160 N40 Rh9 123.3(5) . . ?
C160 N40 C164 117.6(6) . . ?
C164 N40 Rh9 119.1(4) . . ?
C165 N41 Rh10 117.2(5) . . ?
C169 N41 Rh10 123.7(4) . . ?
C169 N41 C165 118.6(6) . . ?
C170 N42 C171 124.4(6) . . ?
C179 N43 C178 123.0(6) . . ?
C180 N44 Rh11 121.8(5) . . ?
C180 N44 C184 118.8(6) . . ?
C184 N44 Rh11 119.4(5) . . ?
C185 N45 Rh12 119.4(7) . . ?
C189 N45 Rh12 124.5(7) . . ?
C189 N45 C185 116.0(8) . . ?
C190 N46 C191 121.4(7) . . ?
C199 N47 C198 124.3(5) . . ?
C200 N48 Rh7 123.2(4) . . ?
C204 N48 Rh7 118.6(4) . . ?
C204 N48 C200 118.1(5) . . ?
C90 O1 K1 164.9(4) . . ?
C99 O2 K2 167.1(7) . . ?
C110 O3 K1 162.6(5) . . ?
C119 O4 K2 166.1(5) . . ?
C130 O5 K1 162.7(5) . . ?
C139 O6 K2 171.7(7) . . ?
C159 O8 K1 162.2(4) . . ?
C179 O10 K1 161.3(5) . . ?
C199 O12 K1 158.2(4) . . ?
S1 O13 K2 118.4(8) . . ?
C2A C1A Rh1 71.4(5) . . ?
C2A C1A C5A 111.0(7) . . ?
C2A C1A C6A 125.6(9) . . ?
C5A C1A Rh1 69.6(4) . . ?
C5A C1A C6A 123.3(9) . . ?
C6A C1A Rh1 124.3(6) . . ?
C1A C2A Rh1 71.0(5) . . ?
C1A C2A C3A 107.5(10) . . ?
C1A C2A C7A 128.8(8) . . ?
C3A C2A Rh1 69.5(5) . . ?
C3A C2A C7A 123.7(9) . . ?
C7A C2A Rh1 125.1(7) . . ?
C2A C3A Rh1 71.7(5) . . ?
C2A C3A C8A 127.0(13) . . ?
C4A C3A Rh1 70.8(5) . . ?
C4A C3A C2A 107.5(9) . . ?
C4A C3A C8A 125.3(12) . . ?
C8A C3A Rh1 126.9(9) . . ?
C3A C4A Rh1 70.7(6) . . ?
C3A C4A C5A 110.6(9) . . ?
C3A C4A C9A 124.7(10) . . ?
C5A C4A Rh1 70.4(5) . . ?
C5A C4A C9A 124.7(11) . . ?
C9A C4A Rh1 127.7(8) . . ?
C1A C5A Rh1 70.9(5) . . ?
C1A C5A C10A 124.0(9) . . ?
C4A C5A Rh1 70.1(5) . . ?
C4A C5A C1A 103.2(9) . . ?
C4A C5A C10A 132.6(10) . . ?
C10A C5A Rh1 126.7(7) . . ?
C2B C1B Rh2 69.4(5) . . ?
C2B C1B C6B 129.4(9) . . ?
C5B C1B Rh2 72.0(5) . . ?
C5B C1B C2B 108.5(7) . . ?
C5B C1B C6B 122.0(8) . . ?
C6B C1B Rh2 127.8(6) . . ?
C1B C2B Rh2 71.1(4) . . ?
C1B C2B C7B 122.3(9) . . ?
C3B C2B Rh2 72.0(4) . . ?
C3B C2B C1B 107.0(7) . . ?
C3B C2B C7B 130.4(9) . . ?
C7B C2B Rh2 126.4(7) . . ?
C2B C3B Rh2 70.4(4) . . ?
C2B C3B C4B 109.7(7) . . ?
C2B C3B C8B 127.6(8) . . ?
C4B C3B Rh2 69.0(3) . . ?
C4B C3B C8B 122.6(8) . . ?
C8B C3B Rh2 124.4(7) . . ?
C3B C4B Rh2 72.0(4) . . ?
C3B C4B C5B 107.0(7) . . ?
C3B C4B C9B 129.4(7) . . ?
C5B C4B Rh2 72.9(4) . . ?
C5B C4B C9B 123.5(7) . . ?
C9B C4B Rh2 122.9(6) . . ?
C1B C5B Rh2 70.2(5) . . ?
C1B C5B C4B 107.4(7) . . ?
C1B C5B C10B 127.0(8) . . ?
C4B C5B Rh2 68.0(4) . . ?
C10B C5B Rh2 126.4(6) . . ?
C10B C5B C4B 125.6(8) . . ?
C2C C1C Rh3 71.5(6) . . ?
C2C C1C C6C 121.2(12) . . ?
C5C C1C Rh3 73.5(6) . . ?
C5C C1C C2C 110.8(13) . . ?
C5C C1C C6C 127.9(13) . . ?
C6C C1C Rh3 124.0(11) . . ?
C1C C2C Rh3 68.6(6) . . ?
C1C C2C C7C 114(2) . . ?
C3C C2C Rh3 70.3(6) . . ?
C3C C2C C1C 105.8(11) . . ?
C3C C2C C7C 140(2) . . ?
C7C C2C Rh3 120.7(14) . . ?
C2C C3C Rh3 74.9(8) . . ?
C2C C3C C4C 118.1(13) . . ?
C2C C3C C8C 125.9(13) . . ?
C4C C3C Rh3 73.8(6) . . ?
C4C C3C C8C 116.0(13) . . ?
C8C C3C Rh3 122.7(9) . . ?
C3C C4C Rh3 69.0(7) . . ?
C3C C4C C5C 100.5(10) . . ?
C3C C4C C9C 135.0(14) . . ?
C5C C4C Rh3 68.2(6) . . ?
C9C C4C Rh3 127.9(10) . . ?
C9C C4C C5C 124.3(11) . . ?
C1C C5C Rh3 70.2(6) . . ?
C1C C5C C4C 104.7(10) . . ?
C1C C5C C10C 133.1(14) . . ?
C4C C5C Rh3 68.5(5) . . ?
C10C C5C Rh3 125.5(8) . . ?
C10C C5C C4C 122.2(12) . . ?
C2D C1D Rh4 69.8(5) . . ?
C2D C1D C5D 101.4(8) . . ?
C2D C1D C6D 132.9(11) . . ?
C5D C1D Rh4 68.1(5) . . ?
C5D C1D C6D 125.6(11) . . ?
C6D C1D Rh4 126.8(7) . . ?
C1D C2D Rh4 72.3(5) . . ?
C1D C2D C7D 121.7(11) . . ?
C3D C2D Rh4 70.6(5) . . ?
C3D C2D C1D 114.5(10) . . ?
C3D C2D C7D 123.8(11) . . ?
C7D C2D Rh4 126.5(7) . . ?
C2D C3D Rh4 71.5(5) . . ?
C2D C3D C4D 105.5(8) . . ?
C2D C3D C8D 132.2(10) . . ?
C4D C3D Rh4 71.0(5) . . ?
C4D C3D C8D 122.3(8) . . ?
C8D C3D Rh4 123.0(6) . . ?
C3D C4D Rh4 68.9(4) . . ?
C3D C4D C9D 122.9(10) . . ?
C5D C4D Rh4 69.4(5) . . ?
C5D C4D C3D 105.2(8) . . ?
C5D C4D C9D 131.9(12) . . ?
C9D C4D Rh4 125.8(7) . . ?
C1D C5D Rh4 72.4(5) . . ?
C1D C5D C10D 119.4(10) . . ?
C4D C5D Rh4 72.8(5) . . ?
C4D C5D C1D 113.3(10) . . ?
C4D C5D C10D 127.3(10) . . ?
C10D C5D Rh4 125.3(8) . . ?
C2E C1E Rh5 70.6(4) . . ?
C2E C1E C5E 106.9(10) . . ?
C2E C1E C6E 128.4(9) . . ?
C5E C1E Rh5 69.5(5) . . ?
C5E C1E C6E 124.7(10) . . ?
C6E C1E Rh5 126.3(7) . . ?
C1E C2E Rh5 71.5(4) . . ?
C1E C2E C3E 111.6(8) . . ?
C1E C2E C7E 124.3(9) . . ?
C3E C2E Rh5 71.0(5) . . ?
C3E C2E C7E 124.1(8) . . ?
C7E C2E Rh5 125.2(6) . . ?
C2E C3E Rh5 70.6(5) . . ?
C2E C3E C4E 107.2(10) . . ?
C2E C3E C8E 127.8(10) . . ?
C4E C3E Rh5 72.1(6) . . ?
C4E C3E C8E 124.5(11) . . ?
C8E C3E Rh5 128.3(7) . . ?
C3E C4E Rh5 69.5(5) . . ?
C3E C4E C5E 107.9(10) . . ?
C3E C4E C9E 127.9(15) . . ?
C5E C4E Rh5 68.4(5) . . ?
C5E C4E C9E 124.2(14) . . ?
C9E C4E Rh5 125.6(7) . . ?
C1E C5E Rh5 70.7(5) . . ?
C1E C5E C4E 106.2(9) . . ?
C4E C5E Rh5 71.8(6) . . ?
C10E C5E Rh5 127.7(8) . . ?
C10E C5E C1E 127.7(16) . . ?
C10E C5E C4E 125.7(15) . . ?
C2F C1F Rh6 68.4(4) . . ?
C2F C1F C6F 124.5(8) . . ?
C5F C1F Rh6 70.7(4) . . ?
C5F C1F C2F 108.1(7) . . ?
C5F C1F C6F 127.4(9) . . ?
C6F C1F Rh6 126.6(6) . . ?
C1F C2F Rh6 70.8(4) . . ?
C1F C2F C7F 128.5(8) . . ?
C3F C2F Rh6 72.3(4) . . ?
C3F C2F C1F 106.6(6) . . ?
C3F C2F C7F 124.8(8) . . ?
C7F C2F Rh6 124.0(5) . . ?
C2F C3F Rh6 69.3(4) . . ?
C2F C3F C4F 109.1(7) . . ?
C2F C3F C8F 126.8(8) . . ?
C4F C3F Rh6 70.3(5) . . ?
C4F C3F C8F 124.1(8) . . ?
C8F C3F Rh6 127.4(5) . . ?
C3F C4F Rh6 70.9(4) . . ?
C3F C4F C5F 106.4(7) . . ?
C3F C4F C9F 128.0(10) . . ?
C5F C4F Rh6 69.3(4) . . ?
C5F C4F C9F 125.5(10) . . ?
C9F C4F Rh6 126.7(6) . . ?
C1F C5F Rh6 72.4(4) . . ?
C1F C5F C4F 109.7(8) . . ?
C1F C5F C10F 124.6(9) . . ?
C4F C5F Rh6 70.8(4) . . ?
C4F C5F C10F 125.7(8) . . ?
C10F C5F Rh6 125.3(6) . . ?
C2G C1G Rh7 70.3(4) . . ?
C2G C1G C5G 109.0(7) . . ?
C2G C1G C6G 124.6(8) . . ?
C5G C1G Rh7 70.0(4) . . ?
C5G C1G C6G 126.4(8) . . ?
C6G C1G Rh7 125.7(6) . . ?
C1G C2G Rh7 71.3(4) . . ?
C1G C2G C3G 107.5(7) . . ?
C1G C2G C7G 127.8(9) . . ?
C3G C2G Rh7 69.6(4) . . ?
C3G C2G C7G 124.6(8) . . ?
C7G C2G Rh7 127.9(6) . . ?
C2G C3G Rh7 70.3(4) . . ?
C2G C3G C8G 124.6(7) . . ?
C4G C3G Rh7 72.6(4) . . ?
C4G C3G C2G 107.9(7) . . ?
C4G C3G C8G 127.4(8) . . ?
C8G C3G Rh7 124.4(5) . . ?
C3G C4G Rh7 69.7(4) . . ?
C3G C4G C5G 108.7(7) . . ?
C3G C4G C9G 128.1(10) . . ?
C5G C4G Rh7 69.1(4) . . ?
C5G C4G C9G 123.2(9) . . ?
C9G C4G Rh7 125.7(6) . . ?
C1G C5G Rh7 71.2(4) . . ?
C1G C5G C4G 106.8(6) . . ?
C1G C5G C10G 120.4(9) . . ?
C4G C5G Rh7 71.3(4) . . ?
C4G C5G C10G 132.4(9) . . ?
C10G C5G Rh7 128.3(6) . . ?
C2H C1H Rh8 68.7(4) . . ?
C2H C1H C6H 123.6(9) . . ?
C5H C1H Rh8 70.1(4) . . ?
C5H C1H C2H 108.7(7) . . ?
C5H C1H C6H 127.7(9) . . ?
C6H C1H Rh8 127.1(7) . . ?
C1H C2H Rh8 72.5(5) . . ?
C1H C2H C3H 106.2(8) . . ?
C1H C2H C7H 127.4(8) . . ?
C3H C2H Rh8 70.0(4) . . ?
C7H C2H Rh8 129.4(6) . . ?
C7H C2H C3H 125.7(9) . . ?
C2H C3H Rh8 68.8(4) . . ?
C4H C3H Rh8 70.4(5) . . ?
C4H C3H C2H 104.8(8) . . ?
C4H C3H C8H 129.2(9) . . ?
C8H C3H Rh8 126.3(7) . . ?
C8H C3H C2H 126.0(10) . . ?
C3H C4H Rh8 70.8(5) . . ?
C3H C4H C9H 125.1(9) . . ?
C5H C4H Rh8 71.8(5) . . ?
C5H C4H C3H 110.8(7) . . ?
C5H C4H C9H 123.9(10) . . ?
C9H C4H Rh8 128.5(7) . . ?
C1H C5H Rh8 72.2(5) . . ?
C1H C5H C10H 124.3(8) . . ?
C4H C5H Rh8 70.8(5) . . ?
C4H C5H C1H 109.4(8) . . ?
C4H C5H C10H 126.3(8) . . ?
C10H C5H Rh8 125.7(7) . . ?
C2I C1I Rh9 69.4(5) . . ?
C2I C1I C5I 106.9(8) . . ?
C2I C1I C6I 127.9(9) . . ?
C5I C1I Rh9 70.1(5) . . ?
C5I C1I C6I 125.2(9) . . ?
C6I C1I Rh9 126.1(7) . . ?
C1I C2I Rh9 72.9(5) . . ?
C1I C2I C7I 121.9(10) . . ?
C3I C2I Rh9 73.5(6) . . ?
C3I C2I C1I 113.0(8) . . ?
C3I C2I C7I 125.2(9) . . ?
C7I C2I Rh9 122.1(8) . . ?
C2I C3I Rh9 69.0(5) . . ?
C2I C3I C4I 107.1(8) . . ?
C2I C3I C8I 119.7(9) . . ?
C4I C3I Rh9 69.0(5) . . ?
C4I C3I C8I 133.2(10) . . ?
C8I C3I Rh9 128.2(8) . . ?
C3I C4I Rh9 72.8(5) . . ?
C3I C4I C5I 106.1(8) . . ?
C3I C4I C9I 119.9(11) . . ?
C5I C4I Rh9 69.9(4) . . ?
C9I C4I Rh9 122.0(9) . . ?
C9I C4I C5I 133.9(12) . . ?
C1I C5I Rh9 71.8(5) . . ?
C1I C5I C4I 106.8(8) . . ?
C1I C5I C10I 123.1(11) . . ?
C4I C5I Rh9 68.8(5) . . ?
C10I C5I Rh9 128.0(9) . . ?
C10I C5I C4I 130.0(11) . . ?
C12I C11I Rh9 62.7(7) . . ?
C12I C11I C15I 108.0 . . ?
C12I C11I C16I 139.6(11) . . ?
C15I C11I Rh9 74.6(5) . . ?
C15I C11I C16I 111.9(10) . . ?
C16I C11I Rh9 122.8(13) . . ?
C11I C12I Rh9 78.8(7) . . ?
C11I C12I C17I 115.4(11) . . ?
C13I C12I Rh9 67.1(7) . . ?
C13I C12I C11I 108.0 . . ?
C13I C12I C17I 136.4(11) . . ?
C17I C12I Rh9 124.8(16) . . ?
C12I C13I Rh9 71.4(5) . . ?
C12I C13I C14I 108.0 . . ?
C12I C13I C18I 148.1(13) . . ?
C14I C13I Rh9 77.1(6) . . ?
C14I C13I C18I 103.8(13) . . ?
C18I C13I Rh9 119.2(19) . . ?
C13I C14I Rh9 63.1(7) . . ?
C13I C14I C18I 38.9(7) . . ?
C13I C14I C19I 140.0(15) . . ?
C15I C14I Rh9 77.6(6) . . ?
C15I C14I C13I 108.0 . . ?
C15I C14I C18I 146.8(7) . . ?
C15I C14I C19I 109.3(13) . . ?
C18I C14I Rh9 84.5(9) . . ?
C19I C14I Rh9 139.8(19) . . ?
C19I C14I C18I 102.5(12) . . ?
C11I C15I Rh9 69.1(5) . . ?
C11I C15I C19I 143.4(8) . . ?
C14I C15I Rh9 65.6(7) . . ?
C14I C15I C11I 108.0 . . ?
C14I C15I C19I 37.3(7) . . ?
C19I C15I Rh9 94.9(8) . . ?
C20I C15I Rh9 123.6(16) . . ?
C20I C15I C11I 129.9(12) . . ?
C20I C15I C14I 121.4(12) . . ?
C20I C15I C19I 86.5(9) . . ?
C13I C18I C14I 37.3(8) . . ?
C14I C19I C15I 33.5(7) . . ?
C20I C19I C14I 67.0(10) . . ?
C20I C19I C15I 34.7(5) . . ?
C15I C20I C19I 58.8(8) . . ?
C2J C1J Rh10 68.4(5) . . ?
C2J C1J C5J 106.0(8) . . ?
C2J C1J C6J 124.1(10) . . ?
C5J C1J Rh10 69.2(5) . . ?
C5J C1J C6J 129.9(9) . . ?
C6J C1J Rh10 126.7(7) . . ?
C1J C2J Rh10 73.0(5) . . ?
C1J C2J C3J 110.5(9) . . ?
C1J C2J C7J 121.6(11) . . ?
C3J C2J Rh10 72.1(5) . . ?
C3J C2J C7J 127.5(11) . . ?
C7J C2J Rh10 127.0(8) . . ?
C2J C3J Rh10 68.4(5) . . ?
C2J C3J C8J 129.9(13) . . ?
C4J C3J Rh10 70.3(5) . . ?
C4J C3J C2J 105.1(9) . . ?
C4J C3J C8J 124.9(13) . . ?
C8J C3J Rh10 126.0(9) . . ?
C3J C4J Rh10 71.5(5) . . ?
C3J C4J C5J 111.1(9) . . ?
C3J C4J C9J 121.9(10) . . ?
C5J C4J Rh10 70.7(5) . . ?
C5J C4J C9J 127.0(9) . . ?
C9J C4J Rh10 125.9(7) . . ?
C1J C5J Rh10 71.4(5) . . ?
C1J C5J C10J 127.5(10) . . ?
C4J C5J Rh10 70.9(5) . . ?
C4J C5J C1J 107.1(8) . . ?
C4J C5J C10J 124.6(11) . . ?
C10J C5J Rh10 130.7(8) . . ?
C2K C1K Rh11 72.74(18) . . ?
C2K C1K C6K 126.0 . . ?
C5K C1K Rh11 71.3(2) . . ?
C5K C1K C2K 108.0 . . ?
C5K C1K C6K 126.0 . . ?
C6K C1K Rh11 121.67(19) . . ?
C1K C2K Rh11 69.21(17) . . ?
C1K C2K C7K 126.0 . . ?
C3K C2K Rh11 72.9(2) . . ?
C3K C2K C1K 108.0 . . ?
C3K C2K C7K 126.0 . . ?
C7K C2K Rh11 123.50(19) . . ?
C2K C3K Rh11 69.80(19) . . ?
C2K C3K C8K 126.0 . . ?
C4K C3K Rh11 70.65(19) . . ?
C4K C3K C2K 108.0 . . ?
C4K C3K C8K 126.0 . . ?
C8K C3K Rh11 125.11(16) . . ?
C3K C4K Rh11 72.24(18) . . ?
C3K C4K C5K 108.0 . . ?
C3K C4K C9K 126.0 . . ?
C5K C4K Rh11 69.08(17) . . ?
C5K C4K C9K 126.0 . . ?
C9K C4K Rh11 124.30(18) . . ?
C1K C5K Rh11 70.3(2) . . ?
C1K C5K C4K 108.0 . . ?
C1K C5K C10K 126.0 . . ?
C4K C5K Rh11 73.18(19) . . ?
C4K C5K C10K 126.0 . . ?
C10K C5K Rh11 122.15(18) . . ?
C12K C11K Rh11 70.88(19) . . ?
C12K C11K C16K 126.0 . . ?
C15K C11K Rh11 69.2(2) . . ?
C15K C11K C12K 108.0 . . ?
C15K C11K C16K 126.0 . . ?
C16K C11K Rh11 125.43(18) . . ?
C11K C12K Rh11 71.41(18) . . ?
C11K C12K C13K 108.0 . . ?
C11K C12K C17K 126.0 . . ?
C13K C12K Rh11 68.99(19) . . ?
C13K C12K C17K 126.0 . . ?
C17K C12K Rh11 125.17(19) . . ?
C12K C13K Rh11 72.8(2) . . ?
C12K C13K C18K 126.0 . . ?
C14K C13K Rh11 69.6(2) . . ?
C14K C13K C12K 108.0 . . ?
C14K C13K C18K 126.0 . . ?
C18K C13K Rh11 123.24(17) . . ?
C13K C14K Rh11 71.5(2) . . ?
C13K C14K C19K 126.0 . . ?
C15K C14K Rh11 71.95(18) . . ?
C15K C14K C13K 108.0 . . ?
C15K C14K C19K 126.0 . . ?
C19K C14K Rh11 122.26(19) . . ?
C11K C15K Rh11 72.7(2) . . ?
C11K C15K C14K 108.0 . . ?
C11K C15K C20K 126.0 . . ?
C14K C15K Rh11 69.25(18) . . ?
C14K C15K C20K 126.0 . . ?
C20K C15K Rh11 123.65(19) . . ?
C2L C1L Rh12 70.9(8) . . ?
C2L C1L C5L 104.2(18) . . ?
C2L C1L C6L 116.6(18) . . ?
C5L C1L Rh12 71.0(10) . . ?
C5L C1L C6L 138(2) . . ?
C6L C1L Rh12 131.8(13) . . ?
C1L C2L Rh12 72.2(8) . . ?
C1L C2L C3L 106.9(12) . . ?
C1L C2L C7L 128.1(19) . . ?
C3L C2L Rh12 69.8(6) . . ?
C3L C2L C7L 124.9(18) . . ?
C7L C2L Rh12 126.9(10) . . ?
C2L C3L Rh12 68.1(6) . . ?
C2L C3L C8L 130.7(18) . . ?
C4L C3L Rh12 72.0(8) . . ?
C4L C3L C2L 103.3(14) . . ?
C4L C3L C8L 126(2) . . ?
C8L C3L Rh12 122.1(11) . . ?
C3L C4L Rh12 69.1(7) . . ?
C5L C4L Rh12 70.5(11) . . ?
C5L C4L C3L 104.5(16) . . ?
C5L C4L C9L 139(3) . . ?
C9L C4L Rh12 121.1(15) . . ?
C9L C4L C3L 116(3) . . ?
C1L C5L Rh12 72.1(10) . . ?
C1L C5L C10L 108(3) . . ?
C4L C5L Rh12 75.9(12) . . ?
C4L C5L C1L 121(2) . . ?
C4L C5L C10L 131(3) . . ?
C10L C5L Rh12 120.8(18) . . ?
N1 C1 N4 118.3(5) . . ?
N1 C1 C2 120.9(6) . . ?
N4 C1 C2 119.7(6) . . ?
N2 C2 N3 116.6(5) . . ?
N2 C2 C1 121.6(6) . . ?
N3 C2 C1 120.7(6) . . ?
N2 C3 C4 128.2(7) . . ?
N2 C3 C8 108.5(5) . . ?
C4 C3 C8 122.9(7) . . ?
C5 C4 C3 117.6(9) . . ?
C4 C5 C6 119.6(8) . . ?
C7 C6 C5 122.5(7) . . ?
C8 C7 C6 116.7(8) . . ?
N3 C8 C3 108.9(6) . . ?
C7 C8 N3 130.6(7) . . ?
C7 C8 C3 120.4(6) . . ?
N4 C9 C14 106.3(6) . . ?
C10 C9 N4 131.0(7) . . ?
C10 C9 C14 122.7(7) . . ?
C11 C10 C9 118.1(8) . . ?
C10 C11 C12 120.5(7) . . ?
C13 C12 C11 121.4(7) . . ?
C12 C13 C14 119.2(8) . . ?
N1 C14 C9 108.8(6) . . ?
N1 C14 C13 133.1(7) . . ?
C13 C14 C9 118.1(6) . . ?
N5 C15 N8 117.4(7) . . ?
N5 C15 C16 122.7(7) . . ?
N8 C15 C16 119.3(6) . . ?
N6 C16 C15 119.1(6) . . ?
N7 C16 N6 116.9(6) . . ?
N7 C16 C15 122.9(6) . . ?
N6 C17 C18 129.7(9) . . ?
N6 C17 C22 109.9(7) . . ?
C18 C17 C22 120.2(9) . . ?
C17 C18 C19 113.8(12) . . ?
C20 C19 C18 123.7(12) . . ?
C19 C20 C21 125.3(12) . . ?
C22 C21 C20 112.1(10) . . ?
C17 C22 N7 107.4(7) . . ?
C21 C22 N7 127.9(8) . . ?
C21 C22 C17 124.6(8) . . ?
C24 C23 N8 128.3(13) . . ?
C24 C23 C28 126.0(12) . . ?
C28 C23 N8 102.0(10) . . ?
C23 C24 C25 113.0(17) . . ?
C24 C25 C26 132(2) . . ?
C27 C26 C25 83(3) . . ?
C28 C27 C26 141(2) . . ?
N5 C28 C23 112.7(9) . . ?
C27 C28 N5 126.6(16) . . ?
C27 C28 C23 118.3(18) . . ?
N8 C23' C28' 114.0(12) . . ?
C24' C23' N8 136.1(11) . . ?
C24' C23' C28' 105.7(16) . . ?
C25' C24' C23' 125(2) . . ?
C24' C25' C26' 116(3) . . ?
C27' C26' C25' 126(2) . . ?
C28' C27' C26' 112(2) . . ?
C23' C28' N5 91.5(16) . . ?
C27' C28' N5 139(2) . . ?
C27' C28' C23' 129(2) . . ?
N9 C29 C30 119.2(5) . . ?
N12 C29 N9 117.9(6) . . ?
N12 C29 C30 121.9(5) . . ?
N10 C30 N11 121.0(6) . . ?
N10 C30 C29 120.3(6) . . ?
N11 C30 C29 117.5(5) . . ?
N10 C31 C36 109.2(6) . . ?
C32 C31 N10 131.0(7) . . ?
C32 C31 C36 119.8(8) . . ?
C33 C32 C31 117.7(8) . . ?
C34 C33 C32 121.7(9) . . ?
C33 C34 C35 125.2(10) . . ?
C36 C35 C34 112.6(8) . . ?
N11 C36 C31 106.5(6) . . ?
C35 C36 N11 130.6(7) . . ?
C35 C36 C31 122.8(7) . . ?
N12 C37 C42 107.8(6) . . ?
C38 C37 N12 132.7(6) . . ?
C38 C37 C42 119.3(7) . . ?
C39 C38 C37 119.9(7) . . ?
C38 C39 C40 122.9(8) . . ?
C41 C40 C39 119.6(8) . . ?
C40 C41 C42 117.0(7) . . ?
N9 C42 C37 108.8(6) . . ?
N9 C42 C41 129.5(6) . . ?
C41 C42 C37 121.3(7) . . ?
N13 C43 N16 118.3(5) . . ?
N13 C43 C44 121.8(6) . . ?
N16 C43 C44 119.6(6) . . ?
N14 C44 N15 118.2(5) . . ?
N14 C44 C43 120.8(5) . . ?
N15 C44 C43 120.5(6) . . ?
N14 C45 C46 131.7(7) . . ?
N14 C45 C50 107.6(5) . . ?
C50 C45 C46 120.7(6) . . ?
C47 C46 C45 116.3(8) . . ?
C46 C47 C48 121.9(8) . . ?
C49 C48 C47 119.5(8) . . ?
C48 C49 C50 121.3(9) . . ?
C45 C50 N15 107.5(5) . . ?
C49 C50 N15 132.2(7) . . ?
C49 C50 C45 120.1(7) . . ?
N16 C51 C56 105.4(5) . . ?
C52 C51 N16 132.5(6) . . ?
C52 C51 C56 122.1(6) . . ?
C53 C52 C51 117.7(7) . . ?
C52 C53 C54 121.0(7) . . ?
C53 C54 C55 123.0(7) . . ?
C54 C55 C56 117.2(7) . . ?
N13 C56 C51 108.8(5) . . ?
N13 C56 C55 132.2(6) . . ?
C55 C56 C51 119.1(5) . . ?
N17 C21I N20 121.3(6) . . ?
N17 C21I C58 120.4(6) . . ?
N20 C21I C58 117.9(6) . . ?
N18 C58 C21I 118.8(6) . . ?
N19 C58 N18 120.0(6) . . ?
N19 C58 C21I 120.7(6) . . ?
N18 C59 C60 127.7(8) . . ?
N18 C59 C64 108.9(6) . . ?
C64 C59 C60 123.5(7) . . ?
C59 C60 C61 114.8(9) . . ?
C60 C61 C62 120.2(10) . . ?
C63 C62 C61 120.7(10) . . ?
C62 C63 C64 120.5(11) . . ?
N19 C64 C59 108.3(7) . . ?
C63 C64 N19 131.5(9) . . ?
C63 C64 C59 120.2(8) . . ?
N20 C65 C66 131.9(8) . . ?
N20 C65 C70 109.5(6) . . ?
C66 C65 C70 118.6(7) . . ?
C67 C66 C65 118.4(9) . . ?
C66 C67 C68 121.7(9) . . ?
C69 C68 C67 121.9(9) . . ?
C68 C69 C70 115.5(8) . . ?
N17 C70 C65 106.9(6) . . ?
N17 C70 C69 129.4(7) . . ?
C69 C70 C65 123.7(7) . . ?
N21 C71 N24 118.4(8) . . ?
N21 C71 C72 120.7(7) . . ?
N24 C71 C72 120.5(8) . . ?
N22 C72 N23 115.6(9) . . ?
N22 C72 C71 121.4(8) . . ?
N23 C72 C71 122.7(7) . . ?
N22 C73 C74 131.6(9) . . ?
N22 C73 C78 109.8(8) . . ?
C74 C73 C78 118.6(10) . . ?
C75 C74 C73 119.2(11) . . ?
C74 C75 C76 122.5(13) . . ?
C77 C76 C75 119.1(12) . . ?
C78 C77 C76 114.1(10) . . ?
N23 C78 C73 106.2(8) . . ?
C77 C78 N23 127.4(9) . . ?
C77 C78 C73 126.4(10) . . ?
N24 C79 C80 136.6(8) . . ?
N24 C79 C84 106.4(7) . . ?
C80 C79 C84 116.9(9) . . ?
C81 C80 C79 120.8(10) . . ?
C80 C81 C82 123.7(12) . . ?
C83 C82 C81 118.1(13) . . ?
C82 C83 C84 121.8(11) . . ?
N21 C84 C79 106.7(8) . . ?
N21 C84 C83 134.8(8) . . ?
C83 C84 C79 118.4(9) . . ?
N25 C85 C86 124.6(6) . . ?
C85 C86 C87 118.7(6) . . ?
C86 C87 C90 120.0(5) . . ?
C88 C87 C86 117.6(6) . . ?
C88 C87 C90 122.4(6) . . ?
C87 C88 C89 119.5(6) . . ?
N25 C89 C88 121.8(6) . . ?
N26 C90 C87 117.3(5) . . ?
O1 C90 N26 123.4(6) . . ?
O1 C90 C87 119.3(6) . . ?
N26 C91 C92 112.2(5) . . ?
C93 C92 C91 121.2(6) . . ?
C97 C92 C91 120.6(6) . . ?
C97 C92 C93 118.2(7) . . ?
C94 C93 C92 121.2(7) . . ?
C93 C94 C95 120.9(7) . . ?
C94 C95 C98 120.1(7) . . ?
C96 C95 C94 117.7(8) . . ?
C96 C95 C98 122.2(7) . . ?
C95 C96 C97 121.6(7) . . ?
C92 C97 C96 120.4(7) . . ?
N27 C98 C95 112.1(7) . . ?
N27 C99 C102 116.4(7) . . ?
O2 C99 N27 123.4(8) . . ?
O2 C99 C102 120.1(8) . . ?
N28 C100 C101 121.7(8) . . ?
C102 C101 C100 120.9(7) . . ?
C101 C102 C99 118.0(7) . . ?
C101 C102 C103 116.6(7) . . ?
C103 C102 C99 125.4(7) . . ?
C104 C103 C102 119.6(8) . . ?
N28 C104 C103 123.6(7) . . ?
N29 C105 C106 124.2(7) . . ?
C105 C106 C107 118.5(6) . . ?
C106 C107 C110 123.4(6) . . ?
C108 C107 C106 117.3(6) . . ?
C108 C107 C110 119.1(6) . . ?
C107 C108 C109 120.1(7) . . ?
N29 C109 C108 121.8(6) . . ?
N30 C110 C107 117.1(6) . . ?
O3 C110 N30 123.1(7) . . ?
O3 C110 C107 119.7(6) . . ?
C112 C111 N30 113.1(6) . . ?
C113 C112 C111 123.0(6) . . ?
C117 C112 C111 120.9(6) . . ?
C117 C112 C113 116.0(6) . . ?
C114 C113 C112 121.6(6) . . ?
C113 C114 C115 122.3(7) . . ?
C114 C115 C118 121.0(7) . . ?
C116 C115 C114 117.4(7) . . ?
C116 C115 C118 121.6(6) . . ?
C115 C116 C117 119.9(6) . . ?
C112 C117 C116 122.8(7) . . ?
N31 C118 C115 114.0(6) . . ?
N31 C119 C122 116.9(7) . . ?
O4 C119 N31 122.8(7) . . ?
O4 C119 C122 120.2(7) . . ?
C121 C120 N32 123.0(7) . . ?
C120 C121 C122 118.4(7) . . ?
C121 C122 C119 117.1(7) . . ?
C123 C122 C119 123.8(7) . . ?
C123 C122 C121 119.1(7) . . ?
C122 C123 C124 119.9(7) . . ?
N32 C124 C123 122.1(7) . . ?
N33 C125 C126 122.0(7) . . ?
C127 C126 C125 119.1(6) . . ?
C126 C127 C128 119.8(6) . . ?
C126 C127 C130 119.1(6) . . ?
C128 C127 C130 121.1(6) . . ?
C129 C128 C127 117.3(7) . . ?
N33 C129 C128 122.3(6) . . ?
N34 C130 C127 116.3(6) . . ?
O5 C130 N34 124.1(6) . . ?
O5 C130 C127 119.6(6) . . ?
C132 C131 N34 114.5(6) . . ?
C131 C132 C133 121.0(7) . . ?
C137 C132 C131 124.2(6) . . ?
C137 C132 C133 114.8(7) . . ?
C134 C133 C132 121.0(7) . . ?
C133 C134 C135 122.6(7) . . ?
C134 C135 C136 116.8(8) . . ?
C134 C135 C138 122.4(7) . . ?
C136 C135 C138 120.8(8) . . ?
C137 C136 C135 120.4(8) . . ?
C136 C137 C132 124.1(7) . . ?
N35 C138 C135 112.3(7) . . ?
N35 C139 C142 119.5(8) . . ?
O6 C139 N35 121.1(8) . . ?
O6 C139 C142 119.4(7) . . ?
N36 C140 C141 123.7(7) . . ?
C140 C141 C142 119.1(8) . . ?
C141 C142 C139 119.0(7) . . ?
C143 C142 C139 125.9(7) . . ?
C143 C142 C141 115.1(8) . . ?
C142 C143 C144 121.8(7) . . ?
N36 C144 C143 121.7(7) . . ?
N37 C145 C146 122.7(6) . . ?
C147 C146 C145 118.8(7) . . ?
C146 C147 C148 119.7(7) . . ?
C146 C147 C150 116.5(7) . . ?
C148 C147 C150 123.6(6) . . ?
C147 C148 C149 118.3(6) . . ?
N37 C149 C148 121.0(7) . . ?
N38 C150 C147 118.7(7) . . ?
O7 C150 N38 120.6(8) . . ?
O7 C150 C147 120.6(6) . . ?
N38 C151 C152 114.3(6) . . ?
C153 C152 C151 121.0(7) . . ?
C157 C152 C151 123.4(8) . . ?
C157 C152 C153 115.7(8) . . ?
C154 C153 C152 122.6(7) . . ?
C155 C154 C153 120.2(8) . . ?
C154 C155 C156 118.6(8) . . ?
C154 C155 C158 121.2(7) . . ?
C156 C155 C158 120.2(6) . . ?
C155 C156 C157 121.8(7) . . ?
C152 C157 C156 121.0(8) . . ?
N39 C158 C155 111.5(6) . . ?
N39 C159 C162 116.4(5) . . ?
O8 C159 N39 124.1(6) . . ?
O8 C159 C162 119.4(6) . . ?
N40 C160 C161 124.3(6) . . ?
C162 C161 C160 117.6(6) . . ?
C161 C162 C159 119.5(5) . . ?
C163 C162 C159 121.5(6) . . ?
C163 C162 C161 119.0(6) . . ?
C162 C163 C164 119.7(7) . . ?
N40 C164 C163 121.6(6) . . ?
C166 C165 N41 121.3(7) . . ?
C165 C166 C167 119.4(7) . . ?
C166 C167 C170 116.9(6) . . ?
C168 C167 C166 118.7(7) . . ?
C168 C167 C170 124.2(7) . . ?
C167 C168 C169 119.5(7) . . ?
N41 C169 C168 122.3(7) . . ?
N42 C170 C167 117.4(6) . . ?
O9 C170 N42 123.4(7) . . ?
O9 C170 C167 119.2(6) . . ?
N42 C171 C172 113.2(7) . . ?
C173 C172 C171 122.2(6) . . ?
C173 C172 C177 117.9(7) . . ?
C177 C172 C171 119.9(7) . . ?
C172 C173 C174 121.8(6) . . ?
C173 C174 C175 119.4(7) . . ?
C174 C175 C178 118.5(6) . . ?
C176 C175 C174 117.9(6) . . ?
C176 C175 C178 123.6(5) . . ?
C177 C176 C175 120.9(6) . . ?
C176 C177 C172 122.0(7) . . ?
N43 C178 C175 111.5(5) . . ?
N43 C179 C182 116.0(6) . . ?
O10 C179 N43 123.6(6) . . ?
O10 C179 C182 120.2(6) . . ?
N44 C180 C181 120.9(7) . . ?
C182 C181 C180 120.4(7) . . ?
C181 C182 C179 120.3(6) . . ?
C183 C182 C179 121.8(7) . . ?
C183 C182 C181 117.7(6) . . ?
C182 C183 C184 118.8(7) . . ?
N44 C184 C183 123.3(8) . . ?
C186 C185 N45 123.0(10) . . ?
C185 C186 C187 118.7(9) . . ?
C186 C187 C190 116.1(8) . . ?
C188 C187 C186 120.9(9) . . ?
C188 C187 C190 122.9(9) . . ?
C187 C188 C189 116.8(10) . . ?
N45 C189 C188 124.3(9) . . ?
N46 C190 C187 117.2(7) . . ?
O11 C190 N46 124.3(8) . . ?
O11 C190 C187 118.4(8) . . ?
N46 C191 C192 113.7(6) . . ?
C193 C192 C191 119.9(7) . . ?
C193 C192 C197 119.0(7) . . ?
C197 C192 C191 120.9(6) . . ?
C192 C193 C194 119.4(7) . . ?
C195 C194 C193 119.9(6) . . ?
C194 C195 C196 118.0(6) . . ?
C194 C195 C198 119.0(5) . . ?
C196 C195 C198 123.0(6) . . ?
C197 C196 C195 121.0(6) . . ?
C196 C197 C192 122.5(6) . . ?
N47 C198 C195 111.4(6) . . ?
N47 C199 C202 116.7(5) . . ?
O12 C199 N47 124.4(6) . . ?
O12 C199 C202 118.6(5) . . ?
N48 C200 C201 122.6(5) . . ?
C200 C201 C202 120.1(6) . . ?
C201 C202 C199 121.0(6) . . ?
C201 C202 C203 117.1(6) . . ?
C203 C202 C199 121.8(5) . . ?
C202 C203 C204 120.2(5) . . ?
N48 C204 C203 121.7(6) . . ?
O13 S1 O15 112.5(11) . . ?
O13 S1 C325 103.5(9) . . ?
O14 S1 O13 109.9(9) . . ?
O14 S1 O15 121.7(9) . . ?
O14 S1 C325 102.9(9) . . ?
O15 S1 C325 104.0(8) . . ?
O16 S2 C326 102.9(5) . . ?
O17 S2 O16 115.4(4) . . ?
O17 S2 C326 97.7(4) . . ?
O18 S2 O16 118.1(5) . . ?
O18 S2 O17 114.3(5) . . ?
O18 S2 C326 104.5(4) . . ?
O19 S3 O21 117.7(5) . . ?
O19 S3 C327 105.0(5) . . ?
O20 S3 O19 113.1(5) . . ?
O20 S3 O21 110.2(7) . . ?
O20 S3 C327 103.5(6) . . ?
O21 S3 C327 105.9(6) . . ?
O22 S4 O23 112.7(5) . . ?
O22 S4 C328 103.6(4) . . ?
O23 S4 C328 100.7(6) . . ?
O24 S4 O22 127.2(7) . . ?
O24 S4 O23 107.7(8) . . ?
O24 S4 C328 100.7(7) . . ?
O25 S5 C329 100.9(5) . . ?
O26 S5 O25 116.7(7) . . ?
O26 S5 C329 99.2(7) . . ?
O27 S5 O25 119.0(6) . . ?
O27 S5 O26 112.6(7) . . ?
O27 S5 C329 104.5(5) . . ?
O28 S6 C330 104.3(5) . . ?
O29 S6 O28 113.5(7) . . ?
O29 S6 C330 104.0(5) . . ?
O30 S6 O28 125.1(8) . . ?
O30 S6 O29 105.9(9) . . ?
O30 S6 C330 101.4(7) . . ?
O31 S7 O32 117.1(6) . . ?
O31 S7 C331 101.9(7) . . ?
O32 S7 C331 103.2(8) . . ?
O33 S7 O31 116.7(5) . . ?
O33 S7 O32 113.8(6) . . ?
O33 S7 C331 100.7(7) . . ?
O34 S8 C332 102.1(7) . . ?
O34 S8 O35 110.7(8) . . ?
O34 S8 O36 118.5(8) . . ?
O35 S8 C332 102.8(10) . . ?
O36 S8 C332 103.5(9) . . ?
O36 S8 O35 116.4(10) . . ?
F1 C325 S1 112.0(14) . . ?
F1 C325 F2 115.7(19) . . ?
F1 C325 F3 127(3) . . ?
F2 C325 S1 116.0(14) . . ?
F2 C325 F3 80.1(18) . . ?
F3 C325 S1 102.2(18) . . ?
F4 C326 S2 119.6(7) . . ?
F4 C326 F5 106.8(9) . . ?
F4 C326 F6 110.6(8) . . ?
F5 C326 S2 109.0(6) . . ?
F6 C326 S2 109.8(7) . . ?
F6 C326 F5 98.9(8) . . ?
F7 C327 S3 112.9(8) . . ?
F8 C327 S3 115.4(9) . . ?
F8 C327 F7 103.4(10) . . ?
F8 C327 F9 103.7(10) . . ?
F9 C327 S3 110.9(9) . . ?
F9 C327 F7 110.0(11) . . ?
F10 C328 S4 111.8(7) . . ?
F10 C328 F11 107.0(10) . . ?
F10 C328 F12 105.5(12) . . ?
F11 C328 S4 109.1(8) . . ?
F12 C328 S4 114.5(9) . . ?
F12 C328 F11 108.7(8) . . ?
F13 C329 S5 117.0(7) . . ?
F13 C329 F14 106.1(10) . . ?
F13 C329 F15 103.8(9) . . ?
F14 C329 S5 110.4(8) . . ?
F14 C329 F15 109.9(8) . . ?
F15 C329 S5 109.3(8) . . ?
F16 C330 S6 112.7(8) . . ?
F16 C330 F17 102.7(10) . . ?
F16 C330 F18 107.1(9) . . ?
F17 C330 S6 111.5(7) . . ?
F17 C330 F18 105.4(10) . . ?
F18 C330 S6 116.3(8) . . ?
F19 C331 S7 112.3(13) . . ?
F19 C331 F20 111.5(14) . . ?
F19 C331 F21 105.8(17) . . ?
F20 C331 S7 102.9(15) . . ?
F21 C331 S7 109.8(12) . . ?
F21 C331 F20 114.6(15) . . ?
F22 C332 S8 108.1(16) . . ?
F22 C332 F23 109.3(14) . . ?
F23 C332 S8 110.1(13) . . ?
F24 C332 S8 113.0(11) . . ?
F24 C332 F22 106.0(15) . . ?
F24 C332 F23 110.2(19) . . ?
F22' C432 F23' 92.5(16) . . ?
F24' C432 F22' 120.0(17) . . ?
F24' C432 F23' 146(2) . . ?
C325 F2 F3 50.5(14) . . ?
C325 F3 F2 49.4(12) . . ?
O34' S8' O35' 113.6(13) . . ?
O36' S8' O34' 112(2) . . ?
O36' S8' O35' 123.7(17) . . ?
C340 O55 K2 116.1(8) . . ?
C339 O56 K2 111.7(8) . . ?

loop_
_geom_bond_atom_site_label_1
_geom_bond_atom_site_label_2
_geom_bond_distance
_geom_bond_site_symmetry_2
_geom_bond_publ_flag
Rh1 N1 2.199(6) . ?
Rh1 N2 2.170(5) . ?
Rh1 N36 2.134(7) . ?
Rh1 C1A 2.151(7) . ?
Rh1 C2A 2.156(9) . ?
Rh1 C3A 2.126(9) . ?
Rh1 C4A 2.128(9) . ?
Rh1 C5A 2.133(8) . ?
Rh2 N3 2.160(5) . ?
Rh2 N4 2.168(6) . ?
Rh2 N25 2.136(5) . ?
Rh2 C1B 2.164(8) . ?
Rh2 C2B 2.142(8) . ?
Rh2 C3B 2.161(6) . ?
Rh2 C4B 2.121(6) . ?
Rh2 C5B 2.188(8) . ?
Rh3 N5 2.141(7) . ?
Rh3 N6 2.162(7) . ?
Rh3 N28 2.123(6) . ?
Rh3 C1C 2.120(10) . ?
Rh3 C2C 2.159(9) . ?
Rh3 C3C 2.106(11) . ?
Rh3 C4C 2.165(12) . ?
Rh3 C5C 2.162(10) . ?
Rh4 N7 2.167(6) . ?
Rh4 N8 2.160(6) . ?
Rh4 N29 2.147(6) . ?
Rh4 C1D 2.154(8) . ?
Rh4 C2D 2.123(9) . ?
Rh4 C3D 2.112(8) . ?
Rh4 C4D 2.141(8) . ?
Rh4 C5D 2.098(9) . ?
Rh5 N9 2.123(5) . ?
Rh5 N10 2.177(7) . ?
Rh5 N32 2.117(5) . ?
Rh5 C1E 2.145(8) . ?
Rh5 C2E 2.134(7) . ?
Rh5 C3E 2.140(9) . ?
Rh5 C4E 2.174(10) . ?
Rh5 C5E 2.128(9) . ?
Rh6 N11 2.161(5) . ?
Rh6 N12 2.175(5) . ?
Rh6 N33 2.147(5) . ?
Rh6 C1F 2.148(7) . ?
Rh6 C2F 2.115(7) . ?
Rh6 C3F 2.154(8) . ?
Rh6 C4F 2.146(8) . ?
Rh6 C5F 2.127(7) . ?
Rh7 N13 2.198(5) . ?
Rh7 N14 2.172(5) . ?
Rh7 N48 2.138(5) . ?
Rh7 C1G 2.158(7) . ?
Rh7 C2G 2.144(7) . ?
Rh7 C3G 2.135(6) . ?
Rh7 C4G 2.171(7) . ?
Rh7 C5G 2.142(7) . ?
Rh8 N15 2.175(6) . ?
Rh8 N16 2.144(5) . ?
Rh8 N37 2.149(6) . ?
Rh8 C1H 2.184(8) . ?
Rh8 C2H 2.133(7) . ?
Rh8 C3H 2.150(8) . ?
Rh8 C4H 2.144(9) . ?
Rh8 C5H 2.157(8) . ?
Rh9 N17 2.144(5) . ?
Rh9 N18 2.173(6) . ?
Rh9 N40 2.154(5) . ?
Rh9 C1I 2.181(9) . ?
Rh9 C2I 2.136(10) . ?
Rh9 C3I 2.193(9) . ?
Rh9 C4I 2.143(8) . ?
Rh9 C5I 2.159(8) . ?
Rh9 C11I 2.215(13) . ?
Rh9 C12I 2.007(19) . ?
Rh9 C13I 1.95(3) . ?
Rh9 C14I 2.13(2) . ?
Rh10 N19 2.167(7) . ?
Rh10 N20 2.159(6) . ?
Rh10 N41 2.118(5) . ?
Rh10 C1J 2.181(9) . ?
Rh10 C2J 2.120(9) . ?
Rh10 C3J 2.169(8) . ?
Rh10 C4J 2.153(8) . ?
Rh10 C5J 2.150(8) . ?
Rh11 N21 2.160(6) . ?
Rh11 N22 2.153(7) . ?
Rh11 N44 2.144(6) . ?
Rh11 C1K 2.132(4) . ?
Rh11 C2K 2.177(5) . ?
Rh11 C4K 2.197(7) . ?
Rh11 C5K 2.144(6) . ?
Rh11 C11K 2.177(4) . ?
Rh11 C12K 2.171(5) . ?
Rh11 C13K 2.121(6) . ?
Rh11 C14K 2.097(7) . ?
Rh11 C15K 2.132(6) . ?
Rh12 N23 2.186(7) . ?
Rh12 N24 2.207(7) . ?
Rh12 N45 2.095(8) . ?
Rh12 C1L 2.121(14) . ?
Rh12 C2L 2.106(10) . ?
Rh12 C3L 2.131(11) . ?
Rh12 C4L 2.169(13) . ?
Rh12 C5L 2.108(18) . ?
K1 O1 2.648(5) . ?
K1 O3 2.657(5) . ?
K1 O5 2.658(5) . ?
K1 O8 2.677(5) . ?
K1 O10 2.716(5) . ?
K1 O12 2.706(5) . ?
K2 O2 2.595(7) . ?
K2 O4 2.642(6) . ?
K2 O6 2.581(7) . ?
K2 O13 2.957(16) . ?
K2 O55 2.798(9) . ?
K2 O56 2.758(10) . ?
N1 C1 1.323(9) . ?
N1 C14 1.343(9) . ?
N2 C2 1.345(8) . ?
N2 C3 1.374(8) . ?
N3 C2 1.347(9) . ?
N3 C8 1.384(8) . ?
N4 C1 1.328(8) . ?
N4 C9 1.393(9) . ?
N5 C15 1.323(10) . ?
N5 C28 1.38(2) . ?
N5 C28' 1.65(3) . ?
N6 C16 1.366(9) . ?
N6 C17 1.381(10) . ?
N7 C16 1.336(9) . ?
N7 C22 1.419(10) . ?
N8 C15 1.337(10) . ?
N8 C23 1.448(12) . ?
N8 C23' 1.448(12) . ?
N9 C29 1.343(8) . ?
N9 C42 1.392(10) . ?
N10 C30 1.284(8) . ?
N10 C31 1.426(11) . ?
N11 C30 1.357(8) . ?
N11 C36 1.407(9) . ?
N12 C29 1.337(7) . ?
N12 C37 1.388(9) . ?
N13 C43 1.303(8) . ?
N13 C56 1.359(7) . ?
N14 C44 1.307(8) . ?
N14 C45 1.371(8) . ?
N15 C44 1.312(8) . ?
N15 C50 1.414(9) . ?
N16 C43 1.309(8) . ?
N16 C51 1.398(7) . ?
N17 C21I 1.303(9) . ?
N17 C70 1.385(9) . ?
N18 C58 1.331(9) . ?
N18 C59 1.394(10) . ?
N19 C58 1.312(10) . ?
N19 C64 1.389(10) . ?
N20 C21I 1.327(9) . ?
N20 C65 1.375(9) . ?
N21 C71 1.283(10) . ?
N21 C84 1.384(12) . ?
N22 C72 1.324(10) . ?
N22 C73 1.396(14) . ?
N23 C72 1.360(11) . ?
N23 C78 1.405(13) . ?
N24 C71 1.348(10) . ?
N24 C79 1.365(13) . ?
N25 C85 1.299(8) . ?
N25 C89 1.345(9) . ?
N26 C90 1.324(9) . ?
N26 C91 1.462(8) . ?
N27 C98 1.456(11) . ?
N27 C99 1.384(12) . ?
N28 C100 1.346(9) . ?
N28 C104 1.365(11) . ?
N29 C105 1.313(8) . ?
N29 C109 1.339(10) . ?
N30 C110 1.334(9) . ?
N30 C111 1.506(9) . ?
N31 C118 1.458(10) . ?
N31 C119 1.335(11) . ?
N32 C120 1.381(10) . ?
N32 C124 1.332(9) . ?
N33 C125 1.323(9) . ?
N33 C129 1.356(9) . ?
N34 C130 1.335(10) . ?
N34 C131 1.494(9) . ?
N35 C138 1.466(12) . ?
N35 C139 1.336(11) . ?
N36 C140 1.337(10) . ?
N36 C144 1.299(9) . ?
N37 C145 1.312(10) . ?
N37 C149 1.348(8) . ?
N38 C150 1.336(9) . ?
N38 C151 1.444(12) . ?
N39 C158 1.468(8) . ?
N39 C159 1.326(9) . ?
N40 C160 1.313(8) . ?
N40 C164 1.348(9) . ?
N41 C165 1.376(9) . ?
N41 C169 1.310(10) . ?
N42 C170 1.304(10) . ?
N42 C171 1.470(10) . ?
N43 C178 1.487(8) . ?
N43 C179 1.347(10) . ?
N44 C180 1.330(10) . ?
N44 C184 1.332(11) . ?
N45 C185 1.375(13) . ?
N45 C189 1.301(14) . ?
N46 C190 1.324(12) . ?
N46 C191 1.438(11) . ?
N47 C198 1.464(8) . ?
N47 C199 1.329(8) . ?
N48 C200 1.366(9) . ?
N48 C204 1.322(8) . ?
O1 C90 1.215(8) . ?
O2 C99 1.215(11) . ?
O3 C110 1.241(9) . ?
O4 C119 1.247(10) . ?
O5 C130 1.250(9) . ?
O6 C139 1.270(11) . ?
O7 C150 1.228(9) . ?
O8 C159 1.228(8) . ?
O9 C170 1.226(9) . ?
O10 C179 1.253(8) . ?
O11 C190 1.223(11) . ?
O12 C199 1.248(8) . ?
O13 S1 1.408(13) . ?
O14 S1 1.330(12) . ?
O15 S1 1.421(10) . ?
O16 S2 1.447(8) . ?
O17 S2 1.423(6) . ?
O18 S2 1.422(8) . ?
O19 S3 1.412(7) . ?
O20 S3 1.391(8) . ?
O21 S3 1.432(9) . ?
O22 S4 1.417(6) . ?
O23 S4 1.473(9) . ?
O24 S4 1.349(9) . ?
C1A C2A 1.389(13) . ?
C1A C5A 1.448(14) . ?
C1A C6A 1.531(12) . ?
C2A C3A 1.423(13) . ?
C2A C7A 1.523(16) . ?
C3A C4A 1.402(18) . ?
C3A C8A 1.518(17) . ?
C4A C5A 1.440(13) . ?
C4A C9A 1.506(17) . ?
C5A C10A 1.457(18) . ?
C1B C2B 1.454(12) . ?
C1B C5B 1.412(12) . ?
C1B C6B 1.514(13) . ?
C2B C3B 1.388(12) . ?
C2B C7B 1.483(13) . ?
C3B C4B 1.431(10) . ?
C3B C8B 1.497(14) . ?
C4B C5B 1.442(10) . ?
C4B C9B 1.502(12) . ?
C5B C10B 1.426(13) . ?
C1C C2C 1.46(2) . ?
C1C C5C 1.335(16) . ?
C1C C6C 1.51(3) . ?
C2C C3C 1.278(19) . ?
C2C C7C 1.46(3) . ?
C3C C4C 1.364(15) . ?
C3C C8C 1.56(2) . ?
C4C C5C 1.597(19) . ?
C4C C9C 1.42(2) . ?
C5C C10C 1.506(18) . ?
C1D C2D 1.390(16) . ?
C1D C5D 1.437(14) . ?
C1D C6D 1.494(13) . ?
C2D C3D 1.375(13) . ?
C2D C7D 1.505(19) . ?
C3D C4D 1.459(14) . ?
C3D C8D 1.504(13) . ?
C4D C5D 1.373(13) . ?
C4D C9D 1.534(15) . ?
C5D C10D 1.492(18) . ?
C1E C2E 1.388(12) . ?
C1E C5E 1.456(16) . ?
C1E C6E 1.502(17) . ?
C2E C3E 1.403(15) . ?
C2E C7E 1.511(12) . ?
C3E C4E 1.417(15) . ?
C3E C8E 1.54(2) . ?
C4E C5E 1.47(2) . ?
C4E C9E 1.498(18) . ?
C5E C10E 1.441(18) . ?
C1F C2F 1.487(12) . ?
C1F C5F 1.355(11) . ?
C1F C6F 1.516(13) . ?
C2F C3F 1.407(11) . ?
C2F C7F 1.495(11) . ?
C3F C4F 1.430(13) . ?
C3F C8F 1.513(14) . ?
C4F C5F 1.459(14) . ?
C4F C9F 1.482(14) . ?
C5F C10F 1.543(15) . ?
C1G C2G 1.416(11) . ?
C1G C5G 1.428(12) . ?
C1G C6G 1.488(14) . ?
C2G C3G 1.465(12) . ?
C2G C7G 1.484(14) . ?
C3G C4G 1.393(11) . ?
C3G C8G 1.486(10) . ?
C4G C5G 1.463(13) . ?
C4G C9G 1.489(14) . ?
C5G C10G 1.512(11) . ?
C1H C2H 1.436(13) . ?
C1H C5H 1.403(12) . ?
C1H C6H 1.452(13) . ?
C2H C3H 1.508(11) . ?
C2H C7H 1.469(15) . ?
C3H C4H 1.426(16) . ?
C3H C8H 1.455(17) . ?
C4H C5H 1.382(12) . ?
C4H C9H 1.462(13) . ?
C5H C10H 1.538(15) . ?
C1I C2I 1.395(12) . ?
C1I C5I 1.416(14) . ?
C1I C6I 1.467(15) . ?
C2I C3I 1.391(14) . ?
C2I C7I 1.567(17) . ?
C3I C4I 1.423(15) . ?
C3I C8I 1.540(16) . ?
C4I C5I 1.519(14) . ?
C4I C9I 1.459(18) . ?
C5I C10I 1.468(19) . ?
C11I C12I 1.403(7) . ?
C11I C15I 1.403(7) . ?
C11I C16I 1.500(16) . ?
C12I C13I 1.403(7) . ?
C12I C17I 1.451(15) . ?
C13I C14I 1.403(7) . ?
C13I C18I 1.453(17) . ?
C14I C15I 1.403(7) . ?
C14I C18I 2.25(3) . ?
C14I C19I 1.541(16) . ?
C15I C19I 2.40(2) . ?
C15I C20I 1.598(16) . ?
C19I C20I 2.80(2) . ?
C1J C2J 1.422(13) . ?
C1J C5J 1.461(15) . ?
C1J C6J 1.482(16) . ?
C2J C3J 1.448(17) . ?
C2J C7J 1.59(2) . ?
C3J C4J 1.413(15) . ?
C3J C8J 1.483(18) . ?
C4J C5J 1.416(13) . ?
C4J C9J 1.507(16) . ?
C5J C10J 1.473(16) . ?
C1K C2K 1.405(3) . ?
C1K C5K 1.405(3) . ?
C1K C6K 1.493(3) . ?
C2K C3K 1.405(3) . ?
C2K C7K 1.494(3) . ?
C3K C4K 1.405(3) . ?
C3K C8K 1.493(3) . ?
C4K C5K 1.405(3) . ?
C4K C9K 1.494(3) . ?
C5K C10K 1.494(3) . ?
C11K C12K 1.405(3) . ?
C11K C15K 1.405(3) . ?
C11K C16K 1.493(3) . ?
C12K C13K 1.405(3) . ?
C12K C17K 1.493(3) . ?
C13K C14K 1.405(3) . ?
C13K C18K 1.493(3) . ?
C14K C15K 1.405(3) . ?
C14K C19K 1.493(3) . ?
C15K C20K 1.493(3) . ?
C1L C2L 1.34(2) . ?
C1L C5L 1.34(3) . ?
C1L C6L 1.46(3) . ?
C2L C3L 1.52(2) . ?
C2L C7L 1.59(3) . ?
C3L C4L 1.43(2) . ?
C3L C8L 1.60(3) . ?
C4L C5L 1.24(3) . ?
C4L C9L 1.41(3) . ?
C5L C10L 1.42(4) . ?
C1 C2 1.393(8) . ?
C3 C4 1.384(10) . ?
C3 C8 1.406(10) . ?
C4 C5 1.360(14) . ?
C5 C6 1.436(15) . ?
C6 C7 1.388(12) . ?
C7 C8 1.375(10) . ?
C9 C10 1.374(10) . ?
C9 C14 1.453(11) . ?
C10 C11 1.357(13) . ?
C11 C12 1.476(13) . ?
C12 C13 1.336(11) . ?
C13 C14 1.416(11) . ?
C15 C16 1.376(10) . ?
C17 C18 1.405(14) . ?
C17 C22 1.409(12) . ?
C18 C19 1.457(19) . ?
C19 C20 1.27(2) . ?
C20 C21 1.438(18) . ?
C21 C22 1.391(13) . ?
C23 C24 1.29(2) . ?
C23 C28 1.41(2) . ?
C24 C25 1.48(3) . ?
C25 C26 1.96(6) . ?
C26 C27 1.65(6) . ?
C27 C28 1.37(2) . ?
C23' C24' 1.39(3) . ?
C23' C28' 1.60(3) . ?
C24' C25' 1.31(4) . ?
C25' C26' 1.42(4) . ?
C26' C27' 1.28(3) . ?
C27' C28' 1.24(4) . ?
C29 C30 1.435(9) . ?
C31 C32 1.407(12) . ?
C31 C36 1.429(10) . ?
C32 C33 1.362(16) . ?
C33 C34 1.349(15) . ?
C34 C35 1.426(13) . ?
C35 C36 1.402(12) . ?
C37 C38 1.384(11) . ?
C37 C42 1.424(9) . ?
C38 C39 1.322(14) . ?
C39 C40 1.432(14) . ?
C40 C41 1.392(12) . ?
C41 C42 1.417(12) . ?
C43 C44 1.431(8) . ?
C45 C46 1.417(9) . ?
C45 C50 1.408(10) . ?
C46 C47 1.389(12) . ?
C47 C48 1.412(16) . ?
C48 C49 1.348(13) . ?
C49 C50 1.354(10) . ?
C51 C52 1.385(9) . ?
C51 C56 1.433(8) . ?
C52 C53 1.380(11) . ?
C53 C54 1.385(12) . ?
C54 C55 1.390(10) . ?
C55 C56 1.404(9) . ?
C21I C58 1.436(9) . ?
C59 C60 1.407(12) . ?
C59 C64 1.404(12) . ?
C60 C61 1.426(14) . ?
C61 C62 1.470(19) . ?
C62 C63 1.335(17) . ?
C63 C64 1.372(13) . ?
C65 C66 1.389(11) . ?
C65 C70 1.429(11) . ?
C66 C67 1.379(14) . ?
C67 C68 1.425(16) . ?
C68 C69 1.370(13) . ?
C69 C70 1.408(11) . ?
C71 C72 1.381(14) . ?
C73 C74 1.405(15) . ?
C73 C78 1.406(13) . ?
C74 C75 1.334(17) . ?
C75 C76 1.50(2) . ?
C76 C77 1.43(2) . ?
C77 C78 1.401(16) . ?
C79 C80 1.428(15) . ?
C79 C84 1.475(12) . ?
C80 C81 1.305(18) . ?
C81 C82 1.418(18) . ?
C82 C83 1.363(19) . ?
C83 C84 1.399(16) . ?
C85 C86 1.376(9) . ?
C86 C87 1.382(9) . ?
C87 C88 1.380(9) . ?
C87 C90 1.500(9) . ?
C88 C89 1.391(9) . ?
C91 C92 1.520(11) . ?
C92 C93 1.401(11) . ?
C92 C97 1.379(10) . ?
C93 C94 1.366(12) . ?
C94 C95 1.408(11) . ?
C95 C96 1.374(11) . ?
C95 C98 1.540(12) . ?
C96 C97 1.397(12) . ?
C99 C102 1.483(12) . ?
C100 C101 1.398(11) . ?
C101 C102 1.392(11) . ?
C102 C103 1.409(11) . ?
C103 C104 1.367(12) . ?
C105 C106 1.375(10) . ?
C106 C107 1.420(10) . ?
C107 C108 1.359(9) . ?
C107 C110 1.490(10) . ?
C108 C109 1.406(11) . ?
C111 C112 1.444(10) . ?
C112 C113 1.419(10) . ?
C112 C117 1.377(9) . ?
C113 C114 1.324(11) . ?
C114 C115 1.417(10) . ?
C115 C116 1.369(10) . ?
C115 C118 1.481(10) . ?
C116 C117 1.397(10) . ?
C119 C122 1.505(10) . ?
C120 C121 1.339(11) . ?
C121 C122 1.399(11) . ?
C122 C123 1.363(11) . ?
C123 C124 1.371(10) . ?
C125 C126 1.392(10) . ?
C126 C127 1.362(11) . ?
C127 C128 1.415(10) . ?
C127 C130 1.513(9) . ?
C128 C129 1.379(10) . ?
C131 C132 1.443(12) . ?
C132 C133 1.452(10) . ?
C132 C137 1.387(11) . ?
C133 C134 1.333(12) . ?
C134 C135 1.387(12) . ?
C135 C136 1.425(11) . ?
C135 C138 1.537(13) . ?
C136 C137 1.328(12) . ?
C139 C142 1.447(13) . ?
C140 C141 1.343(13) . ?
C141 C142 1.441(11) . ?
C142 C143 1.356(11) . ?
C143 C144 1.393(12) . ?
C145 C146 1.398(11) . ?
C146 C147 1.363(9) . ?
C147 C148 1.381(11) . ?
C147 C150 1.528(11) . ?
C148 C149 1.414(12) . ?
C151 C152 1.501(14) . ?
C152 C153 1.428(12) . ?
C152 C157 1.375(11) . ?
C153 C154 1.372(14) . ?
C154 C155 1.367(11) . ?
C155 C156 1.376(11) . ?
C155 C158 1.537(12) . ?
C156 C157 1.395(13) . ?
C159 C162 1.521(8) . ?
C160 C161 1.397(9) . ?
C161 C162 1.372(10) . ?
C162 C163 1.369(9) . ?
C163 C164 1.386(9) . ?
C165 C166 1.371(10) . ?
C166 C167 1.379(11) . ?
C167 C168 1.369(10) . ?
C167 C170 1.527(10) . ?
C168 C169 1.388(11) . ?
C171 C172 1.534(11) . ?
C172 C173 1.375(11) . ?
C172 C177 1.392(9) . ?
C173 C174 1.401(12) . ?
C174 C175 1.420(9) . ?
C175 C176 1.396(10) . ?
C175 C178 1.496(10) . ?
C176 C177 1.370(10) . ?
C179 C182 1.495(9) . ?
C180 C181 1.400(10) . ?
C181 C182 1.391(11) . ?
C182 C183 1.373(10) . ?
C183 C184 1.391(11) . ?
C185 C186 1.369(13) . ?
C186 C187 1.367(14) . ?
C187 C188 1.343(14) . ?
C187 C190 1.538(12) . ?
C188 C189 1.437(14) . ?
C191 C192 1.534(11) . ?
C192 C193 1.352(10) . ?
C192 C197 1.391(10) . ?
C193 C194 1.424(11) . ?
C194 C195 1.381(10) . ?
C195 C196 1.404(8) . ?
C195 C198 1.502(10) . ?
C196 C197 1.305(10) . ?
C199 C202 1.511(8) . ?
C200 C201 1.372(10) . ?
C201 C202 1.378(8) . ?
C202 C203 1.396(9) . ?
C203 C204 1.398(10) . ?
O25 S5 1.434(9) . ?
O26 S5 1.430(10) . ?
O27 S5 1.396(9) . ?
O28 S6 1.397(9) . ?
O29 S6 1.368(9) . ?
O30 S6 1.343(11) . ?
O31 S7 1.416(9) . ?
O32 S7 1.438(11) . ?
O33 S7 1.394(8) . ?
S1 C325 1.82(2) . ?
S2 C326 1.811(10) . ?
S3 C327 1.802(13) . ?
S4 C328 1.836(12) . ?
S5 C329 1.736(11) . ?
S6 C330 1.800(10) . ?
S7 C331 1.90(2) . ?
S8 C332 1.844(18) . ?
S8 O34 1.400(9) . ?
S8 O35 1.464(16) . ?
S8 O36 1.421(15) . ?
C325 F1 1.247(18) . ?
C325 F2 1.25(2) . ?
C325 F3 1.27(3) . ?
C326 F4 1.223(10) . ?
C326 F5 1.394(11) . ?
C326 F6 1.347(13) . ?
C327 F7 1.404(15) . ?
C327 F8 1.246(13) . ?
C327 F9 1.334(15) . ?
C328 F10 1.260(15) . ?
C328 F11 1.334(12) . ?
C328 F12 1.304(11) . ?
C329 F13 1.293(13) . ?
C329 F14 1.352(14) . ?
C329 F15 1.389(12) . ?
C330 F16 1.292(15) . ?
C330 F17 1.318(13) . ?
C330 F18 1.323(12) . ?
C331 F19 1.258(18) . ?
C331 F20 1.318(19) . ?
C331 F21 1.30(2) . ?
C332 F22 1.34(2) . ?
C332 F23 1.35(2) . ?
C332 F24 1.33(3) . ?
C339 O56 1.53(2) . ?
C340 O55 1.30(2) . ?
C341 O57 1.447(13) . ?
C432 F22' 1.322(16) . ?
C432 F23' 1.324(16) . ?
C432 F24' 1.322(16) . ?
F2 F3 1.63(3) . ?
S8' O34' 1.401(19) . ?
S8' O35' 1.47(2) . ?
S8' O36' 1.38(2) . ?

loop_
_geom_torsion_atom_site_label_1
_geom_torsion_atom_site_label_2
_geom_torsion_atom_site_label_3
_geom_torsion_atom_site_label_4
_geom_torsion
_geom_torsion_site_symmetry_1
_geom_torsion_site_symmetry_2
_geom_torsion_site_symmetry_3
_geom_torsion_site_symmetry_4
_geom_torsion_publ_flag
Rh1 N1 C1 N4 176.1(4) . . . . ?
Rh1 N1 C1 C2 8.4(7) . . . . ?
Rh1 N1 C14 C9 -171.5(6) . . . . ?
Rh1 N1 C14 C13 4.9(16) . . . . ?
Rh1 N2 C2 N3 177.1(4) . . . . ?
Rh1 N2 C2 C1 -15.1(7) . . . . ?
Rh1 N2 C3 C4 10.0(15) . . . . ?
Rh1 N2 C3 C8 -177.0(7) . . . . ?
Rh1 N36 C140 C141 -178.2(7) . . . . ?
Rh1 N36 C144 C143 176.1(6) . . . . ?
Rh1 C1A C2A C3A 60.2(7) . . . . ?
Rh1 C1A C2A C7A -120.3(10) . . . . ?
Rh1 C1A C5A C4A -63.2(5) . . . . ?
Rh1 C1A C5A C10A 122.0(9) . . . . ?
Rh1 C2A C3A C4A 62.2(7) . . . . ?
Rh1 C2A C3A C8A -122.9(13) . . . . ?
Rh1 C3A C4A C5A 59.3(6) . . . . ?
Rh1 C3A C4A C9A -123.0(10) . . . . ?
Rh1 C4A C5A C1A 63.8(5) . . . . ?
Rh1 C4A C5A C10A -122.0(11) . . . . ?
Rh2 N3 C2 N2 174.5(4) . . . . ?
Rh2 N3 C2 C1 6.6(7) . . . . ?
Rh2 N3 C8 C3 -168.7(6) . . . . ?
Rh2 N3 C8 C7 8.7(14) . . . . ?
Rh2 N4 C1 N1 179.2(4) . . . . ?
Rh2 N4 C1 C2 -12.9(7) . . . . ?
Rh2 N4 C9 C10 3.4(13) . . . . ?
Rh2 N4 C9 C14 179.8(6) . . . . ?
Rh2 N25 C85 C86 -178.6(6) . . . . ?
Rh2 N25 C89 C88 176.6(5) . . . . ?
Rh2 C1B C2B C3B 63.4(6) . . . . ?
Rh2 C1B C2B C7B -121.7(9) . . . . ?
Rh2 C1B C5B C4B -57.9(5) . . . . ?
Rh2 C1B C5B C10B 121.3(9) . . . . ?
Rh2 C2B C3B C4B 57.9(5) . . . . ?
Rh2 C2B C3B C8B -118.9(9) . . . . ?
Rh2 C3B C4B C5B 65.1(5) . . . . ?
Rh2 C3B C4B C9B -118.2(8) . . . . ?
Rh2 C4B C5B C1B 59.3(5) . . . . ?
Rh2 C4B C5B C10B -119.9(8) . . . . ?
Rh3 N5 C15 N8 176.1(5) . . . . ?
Rh3 N5 C15 C16 -12.8(9) . . . . ?
Rh3 N5 C28 C23 -176.9(11) . . . . ?
Rh3 N5 C28 C27 21(4) . . . . ?
Rh3 N5 C28' C23' -180.0(7) . . . . ?
Rh3 N5 C28' C27' -6(4) . . . . ?
Rh3 N6 C16 N7 174.5(5) . . . . ?
Rh3 N6 C16 C15 6.1(8) . . . . ?
Rh3 N6 C17 C18 5.6(19) . . . . ?
Rh3 N6 C17 C22 -169.5(8) . . . . ?
Rh3 N28 C100 C101 -176.2(6) . . . . ?
Rh3 N28 C104 C103 173.2(6) . . . . ?
Rh3 C1C C2C C3C 60.9(8) . . . . ?
Rh3 C1C C2C C7C -115.2(13) . . . . ?
Rh3 C1C C5C C4C -60.1(7) . . . . ?
Rh3 C1C C5C C10C 120.6(14) . . . . ?
Rh3 C2C C3C C4C 61.8(9) . . . . ?
Rh3 C2C C3C C8C -119.7(13) . . . . ?
Rh3 C3C C4C C5C 61.6(6) . . . . ?
Rh3 C3C C4C C9C -123.2(15) . . . . ?
Rh3 C4C C5C C1C 61.3(8) . . . . ?
Rh3 C4C C5C C10C -119.3(11) . . . . ?
Rh4 N7 C16 N6 175.9(5) . . . . ?
Rh4 N7 C16 C15 -16.3(8) . . . . ?
Rh4 N7 C22 C17 -172.9(8) . . . . ?
Rh4 N7 C22 C21 11.0(17) . . . . ?
Rh4 N8 C15 N5 176.8(6) . . . . ?
Rh4 N8 C15 C16 5.4(8) . . . . ?
Rh4 N8 C23 C24 24(3) . . . . ?
Rh4 N8 C23 C28 -177.3(10) . . . . ?
Rh4 N8 C23' C24' -8(2) . . . . ?
Rh4 N8 C23' C28' -160.6(13) . . . . ?
Rh4 N29 C105 C106 178.3(5) . . . . ?
Rh4 N29 C109 C108 -179.0(5) . . . . ?
Rh4 C1D C2D C3D 58.1(6) . . . . ?
Rh4 C1D C2D C7D -122.4(9) . . . . ?
Rh4 C1D C5D C4D -61.7(7) . . . . ?
Rh4 C1D C5D C10D 121.1(10) . . . . ?
Rh4 C2D C3D C4D 63.3(6) . . . . ?
Rh4 C2D C3D C8D -118.2(9) . . . . ?
Rh4 C3D C4D C5D 60.3(6) . . . . ?
Rh4 C3D C4D C9D -119.8(10) . . . . ?
Rh4 C4D C5D C1D 61.4(7) . . . . ?
Rh4 C4D C5D C10D -121.6(12) . . . . ?
Rh5 N9 C29 N12 177.3(4) . . . . ?
Rh5 N9 C29 C30 -13.7(7) . . . . ?
Rh5 N9 C42 C37 -175.7(6) . . . . ?
Rh5 N9 C42 C41 11.3(15) . . . . ?
Rh5 N10 C30 N11 174.2(5) . . . . ?
Rh5 N10 C30 C29 6.8(8) . . . . ?
Rh5 N10 C31 C32 8.5(16) . . . . ?
Rh5 N10 C31 C36 -169.1(7) . . . . ?
Rh5 N32 C120 C121 -176.6(6) . . . . ?
Rh5 N32 C124 C123 175.5(5) . . . . ?
Rh5 C1E C2E C3E 59.9(6) . . . . ?
Rh5 C1E C2E C7E -120.4(8) . . . . ?
Rh5 C1E C5E C4E -63.5(6) . . . . ?
Rh5 C1E C5E C10E 123.3(11) . . . . ?
Rh5 C2E C3E C4E 63.3(6) . . . . ?
Rh5 C2E C3E C8E -124.0(10) . . . . ?
Rh5 C3E C4E C5E 57.8(6) . . . . ?
Rh5 C3E C4E C9E -119.8(10) . . . . ?
Rh5 C4E C5E C1E 62.8(5) . . . . ?
Rh5 C4E C5E C10E -123.8(10) . . . . ?
Rh6 N11 C30 N10 177.3(5) . . . . ?
Rh6 N11 C30 C29 -15.0(7) . . . . ?
Rh6 N11 C36 C31 -175.3(7) . . . . ?
Rh6 N11 C36 C35 7.2(15) . . . . ?
Rh6 N12 C29 N9 175.8(4) . . . . ?
Rh6 N12 C29 C30 7.2(7) . . . . ?
Rh6 N12 C37 C38 2.7(15) . . . . ?
Rh6 N12 C37 C42 -172.0(6) . . . . ?
Rh6 N33 C125 C126 179.3(5) . . . . ?
Rh6 N33 C129 C128 177.6(5) . . . . ?
Rh6 C1F C2F C3F 63.9(5) . . . . ?
Rh6 C1F C2F C7F -118.6(7) . . . . ?
Rh6 C1F C5F C4F -61.3(5) . . . . ?
Rh6 C1F C5F C10F 121.2(8) . . . . ?
Rh6 C2F C3F C4F 59.2(5) . . . . ?
Rh6 C2F C3F C8F -121.9(8) . . . . ?
Rh6 C3F C4F C5F 60.5(5) . . . . ?
Rh6 C3F C4F C9F -122.2(9) . . . . ?
Rh6 C4F C5F C1F 62.3(5) . . . . ?
Rh6 C4F C5F C10F -120.2(8) . . . . ?
Rh7 N13 C43 N16 177.2(5) . . . . ?
Rh7 N13 C43 C44 -9.5(7) . . . . ?
Rh7 N13 C56 C51 -173.5(6) . . . . ?
Rh7 N13 C56 C55 7.9(13) . . . . ?
Rh7 N14 C44 N15 -174.9(5) . . . . ?
Rh7 N14 C44 C43 14.0(7) . . . . ?
Rh7 N14 C45 C46 -13.8(15) . . . . ?
Rh7 N14 C45 C50 169.6(6) . . . . ?
Rh7 N48 C200 C201 176.3(5) . . . . ?
Rh7 N48 C204 C203 -174.9(5) . . . . ?
Rh7 C1G C2G C3G 60.5(4) . . . . ?
Rh7 C1G C2G C7G -123.9(8) . . . . ?
Rh7 C1G C5G C4G -62.8(5) . . . . ?
Rh7 C1G C5G C10G 124.0(7) . . . . ?
Rh7 C2G C3G C4G 63.2(5) . . . . ?
Rh7 C2G C3G C8G -118.8(7) . . . . ?
Rh7 C3G C4G C5G 58.2(5) . . . . ?
Rh7 C3G C4G C9G -120.0(8) . . . . ?
Rh7 C4G C5G C1G 62.7(5) . . . . ?
Rh7 C4G C5G C10G -125.2(9) . . . . ?
Rh8 N15 C44 N14 178.8(5) . . . . ?
Rh8 N15 C44 C43 -10.0(7) . . . . ?
Rh8 N15 C50 C45 -176.5(7) . . . . ?
Rh8 N15 C50 C49 8.6(16) . . . . ?
Rh8 N16 C43 N13 -175.0(5) . . . . ?
Rh8 N16 C43 C44 11.6(7) . . . . ?
Rh8 N16 C51 C52 -11.3(13) . . . . ?
Rh8 N16 C51 C56 171.0(6) . . . . ?
Rh8 N37 C145 C146 -173.6(5) . . . . ?
Rh8 N37 C149 C148 175.4(5) . . . . ?
Rh8 C1H C2H C3H 62.3(5) . . . . ?
Rh8 C1H C2H C7H -126.7(9) . . . . ?
Rh8 C1H C5H C4H -61.3(6) . . . . ?
Rh8 C1H C5H C10H 121.5(9) . . . . ?
Rh8 C2H C3H C4H 61.7(6) . . . . ?
Rh8 C2H C3H C8H -120.2(10) . . . . ?
Rh8 C3H C4H C5H 60.9(6) . . . . ?
Rh8 C3H C4H C9H -124.2(10) . . . . ?
Rh8 C4H C5H C1H 62.2(6) . . . . ?
Rh8 C4H C5H C10H -120.7(9) . . . . ?
Rh9 N17 C21I N20 176.5(5) . . . . ?
Rh9 N17 C21I C58 -11.3(7) . . . . ?
Rh9 N17 C70 C65 -174.0(6) . . . . ?
Rh9 N17 C70 C69 6.5(14) . . . . ?
Rh9 N18 C58 N19 -175.8(4) . . . . ?
Rh9 N18 C58 C21I 12.1(6) . . . . ?
Rh9 N18 C59 C60 -7.5(14) . . . . ?
Rh9 N18 C59 C64 173.1(7) . . . . ?
Rh9 N40 C160 C161 -179.1(6) . . . . ?
Rh9 N40 C164 C163 -176.6(6) . . . . ?
Rh9 C1I C2I C3I 63.1(7) . . . . ?
Rh9 C1I C2I C7I -117.6(10) . . . . ?
Rh9 C1I C5I C4I -60.2(6) . . . . ?
Rh9 C1I C5I C10I 124.0(11) . . . . ?
Rh9 C2I C3I C4I 58.7(7) . . . . ?
Rh9 C2I C3I C8I -123.0(9) . . . . ?
Rh9 C3I C4I C5I 62.3(6) . . . . ?
Rh9 C3I C4I C9I -117.5(10) . . . . ?
Rh9 C4I C5I C1I 62.2(6) . . . . ?
Rh9 C4I C5I C10I -122.5(12) . . . . ?
Rh9 C11I C12I C13I -61.3(7) . . . . ?
Rh9 C11I C12I C17I 123.3(19) . . . . ?
Rh9 C11I C15I C14I 53.9(8) . . . . ?
Rh9 C11I C15I C19I 68.9(18) . . . . ?
Rh9 C11I C15I C20I -117(2) . . . . ?
Rh9 C12I C13I C14I -69.0(7) . . . . ?
Rh9 C12I C13I C18I 116(4) . . . . ?
Rh9 C13I C14I C15I -65.2(6) . . . . ?
Rh9 C13I C14I C18I 117(2) . . . . ?
Rh9 C13I C14I C19I 137(3) . . . . ?
Rh9 C13I C18I C14I -82.7(12) . . . . ?
Rh9 C14I C15I C11I -56.0(6) . . . . ?
Rh9 C14I C15I C19I 139(2) . . . . ?
Rh9 C14I C15I C20I 115.8(18) . . . . ?
Rh9 C14I C19I C15I -93(2) . . . . ?
Rh9 C14I C19I C20I -82(2) . . . . ?
Rh9 C15I C20I C19I 93.6(12) . . . . ?
Rh10 N19 C58 N18 177.9(4) . . . . ?
Rh10 N19 C58 C21I -10.2(7) . . . . ?
Rh10 N19 C64 C59 -177.6(7) . . . . ?
Rh10 N19 C64 C63 3.8(16) . . . . ?
Rh10 N20 C21I N17 -176.8(4) . . . . ?
Rh10 N20 C21I C58 10.8(7) . . . . ?
Rh10 N20 C65 C66 -6.5(17) . . . . ?
Rh10 N20 C65 C70 173.0(7) . . . . ?
Rh10 N41 C165 C166 -171.4(7) . . . . ?
Rh10 N41 C169 C168 172.9(6) . . . . ?
Rh10 C1J C2J C3J 62.8(7) . . . . ?
Rh10 C1J C2J C7J -123.4(10) . . . . ?
Rh10 C1J C5J C4J -62.3(6) . . . . ?
Rh10 C1J C5J C10J 127.6(10) . . . . ?
Rh10 C2J C3J C4J 61.2(6) . . . . ?
Rh10 C2J C3J C8J -119.6(12) . . . . ?
Rh10 C3J C4J C5J 59.8(6) . . . . ?
Rh10 C3J C4J C9J -121.4(9) . . . . ?
Rh10 C4J C5J C1J 62.6(6) . . . . ?
Rh10 C4J C5J C10J -126.9(10) . . . . ?
Rh11 N21 C71 N24 176.1(5) . . . . ?
Rh11 N21 C71 C72 -11.2(9) . . . . ?
Rh11 N21 C84 C79 -170.7(7) . . . . ?
Rh11 N21 C84 C83 11.7(18) . . . . ?
Rh11 N22 C72 N23 -175.1(5) . . . . ?
Rh11 N22 C72 C71 11.3(9) . . . . ?
Rh11 N22 C73 C74 -9.8(18) . . . . ?
Rh11 N22 C73 C78 172.7(8) . . . . ?
Rh11 N44 C180 C181 178.5(5) . . . . ?
Rh11 N44 C184 C183 -176.9(6) . . . . ?
Rh11 C1K C2K C3K 63.0(2) . . . . ?
Rh11 C1K C2K C7K -117.0(2) . . . . ?
Rh11 C1K C5K C4K -63.94(19) . . . . ?
Rh11 C1K C5K C10K 116.04(19) . . . . ?
Rh11 C2K C3K C4K 60.62(18) . . . . ?
Rh11 C2K C3K C8K -119.36(18) . . . . ?
Rh11 C3K C4K C5K 60.11(19) . . . . ?
Rh11 C3K C4K C9K -119.91(18) . . . . ?
Rh11 C4K C5K C1K 62.1(2) . . . . ?
Rh11 C4K C5K C10K -117.9(2) . . . . ?
Rh11 C11K C12K C13K 59.5(2) . . . . ?
Rh11 C11K C12K C17K -120.5(2) . . . . ?
Rh11 C11K C15K C14K -60.58(19) . . . . ?
Rh11 C11K C15K C20K 119.44(18) . . . . ?
Rh11 C12K C13K C14K 61.1(2) . . . . ?
Rh11 C12K C13K C18K -119.0(2) . . . . ?
Rh11 C13K C14K C15K 63.10(19) . . . . ?
Rh11 C13K C14K C19K -116.90(19) . . . . ?
Rh11 C14K C15K C11K 62.8(2) . . . . ?
Rh11 C14K C15K C20K -117.2(2) . . . . ?
Rh12 N23 C72 N22 176.9(5) . . . . ?
Rh12 N23 C72 C71 -9.7(9) . . . . ?
Rh12 N23 C78 C73 -175.9(8) . . . . ?
Rh12 N23 C78 C77 4.8(18) . . . . ?
Rh12 N24 C71 N21 -176.8(6) . . . . ?
Rh12 N24 C71 C72 10.5(9) . . . . ?
Rh12 N24 C79 C80 -7.6(19) . . . . ?
Rh12 N24 C79 C84 171.5(8) . . . . ?
Rh12 N45 C185 C186 -170.0(7) . . . . ?
Rh12 N45 C189 C188 170.9(6) . . . . ?
Rh12 C1L C2L C3L 61.6(7) . . . . ?
Rh12 C1L C2L C7L -123.3(14) . . . . ?
Rh12 C1L C5L C4L -60.4(16) . . . . ?
Rh12 C1L C5L C10L 117.5(16) . . . . ?
Rh12 C2L C3L C4L 64.0(8) . . . . ?
Rh12 C2L C3L C8L -114.1(15) . . . . ?
Rh12 C3L C4L C5L 62.1(12) . . . . ?
Rh12 C3L C4L C9L -115.4(17) . . . . ?
Rh12 C4L C5L C1L 58.5(15) . . . . ?
Rh12 C4L C5L C10L -119(2) . . . . ?
K1 O1 C90 N26 3(3) . . . . ?
K1 O1 C90 C87 -176.4(16) . . . . ?
K1 O3 C110 N30 15(2) . . . . ?
K1 O3 C110 C107 -167.7(12) . . . . ?
K1 O5 C130 N34 -1(2) . . . . ?
K1 O5 C130 C127 177.7(11) . . . . ?
K1 O8 C159 N39 -7(2) . . . . ?
K1 O8 C159 C162 176.7(14) . . . . ?
K1 O10 C179 N43 -1.3(18) . . . . ?
K1 O10 C179 C182 -176.5(10) . . . . ?
K1 O12 C199 N47 -8.2(15) . . . . ?
K1 O12 C199 C202 178.7(8) . . . . ?
K2 O2 C99 N27 100(3) . . . . ?
K2 O2 C99 C102 -82(3) . . . . ?
K2 O4 C119 N31 92(2) . . . . ?
K2 O4 C119 C122 -91(2) . . . . ?
K2 O13 S1 O14 124.7(10) . . . . ?
K2 O13 S1 O15 -14.4(11) . . . . ?
K2 O13 S1 C325 -126.0(8) . . . . ?
N1 C1 C2 N2 4.8(9) . . . . ?
N1 C1 C2 N3 172.1(6) . . . . ?
N2 C3 C4 C5 171.0(9) . . . . ?
N2 C3 C8 N3 1.2(7) . . . . ?
N2 C3 C8 C7 -176.5(7) . . . . ?
N4 C1 C2 N2 -162.7(6) . . . . ?
N4 C1 C2 N3 4.6(9) . . . . ?
N4 C9 C10 C11 176.8(8) . . . . ?
N4 C9 C14 N1 -0.1(8) . . . . ?
N4 C9 C14 C13 -177.1(7) . . . . ?
N5 C15 C16 N6 4.8(11) . . . . ?
N5 C15 C16 N7 -162.8(7) . . . . ?
N6 C17 C18 C19 -179.7(11) . . . . ?
N6 C17 C22 N7 0.7(10) . . . . ?
N6 C17 C22 C21 177.0(9) . . . . ?
N8 C15 C16 N6 175.7(7) . . . . ?
N8 C15 C16 N7 8.1(11) . . . . ?
N8 C23 C24 C25 170(2) . . . . ?
N8 C23 C28 N5 13.2(17) . . . . ?
N8 C23 C28 C27 176.7(17) . . . . ?
N8 C23' C24' C25' -168(2) . . . . ?
N8 C23' C28' N5 -12.0(16) . . . . ?
N8 C23' C28' C27' 173(2) . . . . ?
N9 C29 C30 N10 4.8(9) . . . . ?
N9 C29 C30 N11 -162.9(6) . . . . ?
N10 C31 C32 C33 -175.5(9) . . . . ?
N10 C31 C36 N11 -0.5(8) . . . . ?
N10 C31 C36 C35 177.2(7) . . . . ?
N12 C29 C30 N10 173.3(6) . . . . ?
N12 C29 C30 N11 5.5(9) . . . . ?
N12 C37 C38 C39 -172.3(10) . . . . ?
N12 C37 C42 N9 0.0(8) . . . . ?
N12 C37 C42 C41 173.7(7) . . . . ?
N13 C43 C44 N14 -3.2(10) . . . . ?
N13 C43 C44 N15 -174.1(6) . . . . ?
N14 C45 C46 C47 -175.0(8) . . . . ?
N14 C45 C50 N15 0.6(8) . . . . ?
N14 C45 C50 C49 176.2(8) . . . . ?
N16 C43 C44 N14 170.0(6) . . . . ?
N16 C43 C44 N15 -0.9(9) . . . . ?
N16 C51 C52 C53 -178.6(7) . . . . ?
N16 C51 C56 N13 -1.1(6) . . . . ?
N16 C51 C56 C55 177.7(6) . . . . ?
N17 C21I C58 N18 -0.8(8) . . . . ?
N17 C21I C58 N19 -172.8(6) . . . . ?
N18 C59 C60 C61 -176.9(8) . . . . ?
N18 C59 C64 N19 1.0(8) . . . . ?
N18 C59 C64 C63 179.9(8) . . . . ?
N20 C21I C58 N18 171.7(6) . . . . ?
N20 C21I C58 N19 -0.3(8) . . . . ?
N20 C65 C66 C67 175.7(10) . . . . ?
N20 C65 C70 N17 2.8(8) . . . . ?
N20 C65 C70 C69 -177.5(8) . . . . ?
N21 C71 C72 N22 -0.1(12) . . . . ?
N21 C71 C72 N23 -173.2(7) . . . . ?
N22 C73 C74 C75 -178.1(10) . . . . ?
N22 C73 C78 N23 -0.1(10) . . . . ?
N22 C73 C78 C77 179.2(9) . . . . ?
N24 C71 C72 N22 172.4(7) . . . . ?
N24 C71 C72 N23 -0.7(12) . . . . ?
N24 C79 C80 C81 177.9(12) . . . . ?
N24 C79 C84 N21 -0.5(9) . . . . ?
N24 C79 C84 C83 177.6(9) . . . . ?
N25 C85 C86 C87 -0.1(11) . . . . ?
N26 C91 C92 C93 -54.4(8) . . . . ?
N26 C91 C92 C97 124.6(6) . . . . ?
N27 C99 C102 C101 -157.6(8) . . . . ?
N27 C99 C102 C103 23.7(12) . . . . ?
N28 C100 C101 C102 0.6(12) . . . . ?
N29 C105 C106 C107 0.5(11) . . . . ?
N30 C111 C112 C113 -56.0(9) . . . . ?
N30 C111 C112 C117 128.1(7) . . . . ?
N31 C119 C122 C121 -153.9(7) . . . . ?
N31 C119 C122 C123 28.7(10) . . . . ?
N32 C120 C121 C122 0.0(11) . . . . ?
N33 C125 C126 C127 2.5(9) . . . . ?
N34 C131 C132 C133 -55.2(10) . . . . ?
N34 C131 C132 C137 123.6(8) . . . . ?
N35 C139 C142 C141 -156.3(9) . . . . ?
N35 C139 C142 C143 26.1(14) . . . . ?
N36 C140 C141 C142 2.4(13) . . . . ?
N37 C145 C146 C147 -1.8(11) . . . . ?
N38 C151 C152 C153 -155.8(7) . . . . ?
N38 C151 C152 C157 24.3(10) . . . . ?
N39 C159 C162 C161 159.5(7) . . . . ?
N39 C159 C162 C163 -22.8(11) . . . . ?
N40 C160 C161 C162 -2.2(12) . . . . ?
N41 C165 C166 C167 -3.1(13) . . . . ?
N42 C171 C172 C173 28.7(10) . . . . ?
N42 C171 C172 C177 -153.2(6) . . . . ?
N43 C179 C182 C181 160.8(6) . . . . ?
N43 C179 C182 C183 -24.0(9) . . . . ?
N44 C180 C181 C182 0.1(10) . . . . ?
N45 C185 C186 C187 -5.2(13) . . . . ?
N46 C191 C192 C193 26.5(12) . . . . ?
N46 C191 C192 C197 -159.2(8) . . . . ?
N47 C199 C202 C201 157.0(6) . . . . ?
N47 C199 C202 C203 -25.9(8) . . . . ?
N48 C200 C201 C202 1.7(10) . . . . ?
O2 C99 C102 C101 24.3(12) . . . . ?
O2 C99 C102 C103 -154.4(9) . . . . ?
O4 C119 C122 C121 28.9(10) . . . . ?
O4 C119 C122 C123 -148.5(7) . . . . ?
O6 C139 C142 C141 24.1(13) . . . . ?
O6 C139 C142 C143 -153.4(9) . . . . ?
O8 C159 C162 C161 -24.3(11) . . . . ?
O8 C159 C162 C163 153.3(8) . . . . ?
O10 C179 C182 C181 -23.7(9) . . . . ?
O10 C179 C182 C183 151.5(7) . . . . ?
O12 C199 C202 C201 -29.3(9) . . . . ?
O12 C199 C202 C203 147.8(6) . . . . ?
O13 S1 C325 F1 -68.1(16) . . . . ?
O13 S1 C325 F2 67.8(17) . . . . ?
O13 S1 C325 F3 153(2) . . . . ?
O14 S1 C325 F1 46.4(16) . . . . ?
O14 S1 C325 F2 -177.7(15) . . . . ?
O14 S1 C325 F3 -93(2) . . . . ?
O15 S1 C325 F1 174.2(15) . . . . ?
O15 S1 C325 F2 -49.9(18) . . . . ?
O15 S1 C325 F3 35(2) . . . . ?
O16 S2 C326 F4 -64.5(9) . . . . ?
O16 S2 C326 F5 58.7(7) . . . . ?
O16 S2 C326 F6 166.1(7) . . . . ?
O17 S2 C326 F4 53.9(9) . . . . ?
O17 S2 C326 F5 177.0(6) . . . . ?
O17 S2 C326 F6 -75.6(7) . . . . ?
O18 S2 C326 F4 171.5(9) . . . . ?
O18 S2 C326 F5 -65.3(8) . . . . ?
O18 S2 C326 F6 42.1(8) . . . . ?
O19 S3 C327 F7 64.3(10) . . . . ?
O19 S3 C327 F8 -177.2(9) . . . . ?
O19 S3 C327 F9 -59.7(9) . . . . ?
O20 S3 C327 F7 -176.9(9) . . . . ?
O20 S3 C327 F8 -58.4(11) . . . . ?
O20 S3 C327 F9 59.1(10) . . . . ?
O21 S3 C327 F7 -60.9(10) . . . . ?
O21 S3 C327 F8 57.6(11) . . . . ?
O21 S3 C327 F9 175.1(9) . . . . ?
O22 S4 C328 F10 -55.1(9) . . . . ?
O22 S4 C328 F11 63.0(8) . . . . ?
O22 S4 C328 F12 -175.0(9) . . . . ?
O23 S4 C328 F10 61.6(9) . . . . ?
O23 S4 C328 F11 179.7(8) . . . . ?
O23 S4 C328 F12 -58.2(11) . . . . ?
O24 S4 C328 F10 172.1(10) . . . . ?
O24 S4 C328 F11 -69.8(9) . . . . ?
O24 S4 C328 F12 52.3(12) . . . . ?
C1A C2A C3A Rh1 -61.1(7) . . . . ?
C1A C2A C3A C4A 1.0(11) . . . . ?
C1A C2A C3A C8A 176.0(11) . . . . ?
C2A C1A C5A Rh1 59.5(6) . . . . ?
C2A C1A C5A C4A -3.7(9) . . . . ?
C2A C1A C5A C10A -178.6(9) . . . . ?
C2A C3A C4A Rh1 -62.8(7) . . . . ?
C2A C3A C4A C5A -3.5(11) . . . . ?
C2A C3A C4A C9A 174.2(9) . . . . ?
C3A C4A C5A Rh1 -59.4(7) . . . . ?
C3A C4A C5A C1A 4.4(10) . . . . ?
C3A C4A C5A C10A 178.5(11) . . . . ?
C5A C1A C2A Rh1 -58.4(6) . . . . ?
C5A C1A C2A C3A 1.8(10) . . . . ?
C5A C1A C2A C7A -178.7(9) . . . . ?
C6A C1A C2A Rh1 119.3(8) . . . . ?
C6A C1A C2A C3A 179.5(8) . . . . ?
C6A C1A C2A C7A -1.0(15) . . . . ?
C6A C1A C5A Rh1 -118.3(8) . . . . ?
C6A C1A C5A C4A 178.5(8) . . . . ?
C6A C1A C5A C10A 3.6(13) . . . . ?
C7A C2A C3A Rh1 119.3(9) . . . . ?
C7A C2A C3A C4A -178.5(9) . . . . ?
C7A C2A C3A C8A -3.6(17) . . . . ?
C8A C3A C4A Rh1 122.2(12) . . . . ?
C8A C3A C4A C5A -178.6(11) . . . . ?
C8A C3A C4A C9A -0.8(17) . . . . ?
C9A C4A C5A Rh1 122.9(10) . . . . ?
C9A C4A C5A C1A -173.4(9) . . . . ?
C9A C4A C5A C10A 0.8(17) . . . . ?
C1B C2B C3B Rh2 -62.8(5) . . . . ?
C1B C2B C3B C4B -5.0(9) . . . . ?
C1B C2B C3B C8B 178.2(9) . . . . ?
C2B C1B C5B Rh2 60.1(5) . . . . ?
C2B C1B C5B C4B 2.2(9) . . . . ?
C2B C1B C5B C10B -178.6(8) . . . . ?
C2B C3B C4B Rh2 -58.7(6) . . . . ?
C2B C3B C4B C5B 6.3(9) . . . . ?
C2B C3B C4B C9B -176.9(8) . . . . ?
C3B C4B C5B Rh2 -64.4(5) . . . . ?
C3B C4B C5B C1B -5.1(8) . . . . ?
C3B C4B C5B C10B 175.7(8) . . . . ?
C5B C1B C2B Rh2 -61.7(5) . . . . ?
C5B C1B C2B C3B 1.7(9) . . . . ?
C5B C1B C2B C7B 176.6(8) . . . . ?
C6B C1B C2B Rh2 122.6(9) . . . . ?
C6B C1B C2B C3B -174.0(8) . . . . ?
C6B C1B C2B C7B 0.9(14) . . . . ?
C6B C1B C5B Rh2 -123.8(8) . . . . ?
C6B C1B C5B C4B 178.2(7) . . . . ?
C6B C1B C5B C10B -2.6(13) . . . . ?
C7B C2B C3B Rh2 122.8(11) . . . . ?
C7B C2B C3B C4B -179.3(10) . . . . ?
C7B C2B C3B C8B 3.9(16) . . . . ?
C8B C3B C4B Rh2 118.2(8) . . . . ?
C8B C3B C4B C5B -176.7(8) . . . . ?
C8B C3B C4B C9B 0.1(13) . . . . ?
C9B C4B C5B Rh2 118.6(7) . . . . ?
C9B C4B C5B C1B 177.9(7) . . . . ?
C9B C4B C5B C10B -1.3(12) . . . . ?
C1C C2C C3C Rh3 -59.8(8) . . . . ?
C1C C2C C3C C4C 2.0(14) . . . . ?
C1C C2C C3C C8C -179.5(12) . . . . ?
C2C C1C C5C Rh3 62.2(8) . . . . ?
C2C C1C C5C C4C 2.1(12) . . . . ?
C2C C1C C5C C10C -177.2(13) . . . . ?
C2C C3C C4C Rh3 -62.4(10) . . . . ?
C2C C3C C4C C5C -0.8(13) . . . . ?
C2C C3C C4C C9C 174.4(14) . . . . ?
C3C C4C C5C Rh3 -62.2(7) . . . . ?
C3C C4C C5C C1C -0.9(11) . . . . ?
C3C C4C C5C C10C 178.5(11) . . . . ?
C5C C1C C2C Rh3 -63.4(8) . . . . ?
C5C C1C C2C C3C -2.6(14) . . . . ?
C5C C1C C2C C7C -178.6(13) . . . . ?
C6C C1C C2C Rh3 119.2(13) . . . . ?
C6C C1C C2C C3C -180.0(12) . . . . ?
C6C C1C C2C C7C 4.0(19) . . . . ?
C6C C1C C5C Rh3 -120.6(14) . . . . ?
C6C C1C C5C C4C 179.3(12) . . . . ?
C6C C1C C5C C10C 0(2) . . . . ?
C7C C2C C3C Rh3 115(2) . . . . ?
C7C C2C C3C C4C 176.4(19) . . . . ?
C7C C2C C3C C8C -5(3) . . . . ?
C8C C3C C4C Rh3 119.0(11) . . . . ?
C8C C3C C4C C5C -179.4(10) . . . . ?
C8C C3C C4C C9C -4(2) . . . . ?
C9C C4C C5C Rh3 121.9(12) . . . . ?
C9C C4C C5C C1C -176.8(12) . . . . ?
C9C C4C C5C C10C 2.6(18) . . . . ?
C1D C2D C3D Rh4 -59.0(6) . . . . ?
C1D C2D C3D C4D 4.3(10) . . . . ?
C1D C2D C3D C8D -177.2(9) . . . . ?
C2D C1D C5D Rh4 62.6(6) . . . . ?
C2D C1D C5D C4D 1.0(10) . . . . ?
C2D C1D C5D C10D -176.3(10) . . . . ?
C2D C3D C4D Rh4 -63.6(5) . . . . ?
C2D C3D C4D C5D -3.3(9) . . . . ?
C2D C3D C4D C9D 176.5(9) . . . . ?
C3D C4D C5D Rh4 -60.0(6) . . . . ?
C3D C4D C5D C1D 1.5(10) . . . . ?
C3D C4D C5D C10D 178.4(10) . . . . ?
C5D C1D C2D Rh4 -61.4(6) . . . . ?
C5D C1D C2D C3D -3.3(10) . . . . ?
C5D C1D C2D C7D 176.2(8) . . . . ?
C6D C1D C2D Rh4 122.0(11) . . . . ?
C6D C1D C2D C3D -179.9(10) . . . . ?
C6D C1D C2D C7D -0.4(16) . . . . ?
C6D C1D C5D Rh4 -120.5(10) . . . . ?
C6D C1D C5D C4D 177.8(9) . . . . ?
C6D C1D C5D C10D 0.6(15) . . . . ?
C7D C2D C3D Rh4 121.5(9) . . . . ?
C7D C2D C3D C4D -175.2(8) . . . . ?
C7D C2D C3D C8D 3.3(15) . . . . ?
C8D C3D C4D Rh4 117.7(8) . . . . ?
C8D C3D C4D C5D 178.0(8) . . . . ?
C8D C3D C4D C9D -2.2(14) . . . . ?
C9D C4D C5D Rh4 120.2(11) . . . . ?
C9D C4D C5D C1D -178.4(10) . . . . ?
C9D C4D C5D C10D -1.4(18) . . . . ?
C1E C2E C3E Rh5 -60.2(6) . . . . ?
C1E C2E C3E C4E 3.1(10) . . . . ?
C1E C2E C3E C8E 175.8(9) . . . . ?
C2E C1E C5E Rh5 61.1(6) . . . . ?
C2E C1E C5E C4E -2.4(9) . . . . ?
C2E C1E C5E C10E -175.7(10) . . . . ?
C2E C3E C4E Rh5 -62.3(6) . . . . ?
C2E C3E C4E C5E -4.5(10) . . . . ?
C2E C3E C4E C9E 177.9(9) . . . . ?
C3E C4E C5E Rh5 -58.5(6) . . . . ?
C3E C4E C5E C1E 4.3(9) . . . . ?
C3E C4E C5E C10E 177.7(9) . . . . ?
C5E C1E C2E Rh5 -60.3(5) . . . . ?
C5E C1E C2E C3E -0.4(9) . . . . ?
C5E C1E C2E C7E 179.3(8) . . . . ?
C6E C1E C2E Rh5 121.5(10) . . . . ?
C6E C1E C2E C3E -178.6(9) . . . . ?
C6E C1E C2E C7E 1.1(14) . . . . ?
C6E C1E C5E Rh5 -120.7(9) . . . . ?
C6E C1E C5E C4E 175.9(9) . . . . ?
C6E C1E C5E C10E 2.6(15) . . . . ?
C7E C2E C3E Rh5 120.2(8) . . . . ?
C7E C2E C3E C4E -176.5(8) . . . . ?
C7E C2E C3E C8E -3.8(14) . . . . ?
C8E C3E C4E Rh5 124.7(9) . . . . ?
C8E C3E C4E C5E -177.5(9) . . . . ?
C8E C3E C4E C9E 4.9(15) . . . . ?
C9E C4E C5E Rh5 119.2(9) . . . . ?
C9E C4E C5E C1E -178.0(9) . . . . ?
C9E C4E C5E C10E -4.6(15) . . . . ?
C1F C2F C3F Rh6 -62.9(4) . . . . ?
C1F C2F C3F C4F -3.7(8) . . . . ?
C1F C2F C3F C8F 175.2(7) . . . . ?
C2F C1F C5F Rh6 58.3(5) . . . . ?
C2F C1F C5F C4F -2.9(8) . . . . ?
C2F C1F C5F C10F 179.5(7) . . . . ?
C2F C3F C4F Rh6 -58.6(5) . . . . ?
C2F C3F C4F C5F 2.0(8) . . . . ?
C2F C3F C4F C9F 179.3(8) . . . . ?
C3F C4F C5F Rh6 -61.6(5) . . . . ?
C3F C4F C5F C1F 0.7(8) . . . . ?
C3F C4F C5F C10F 178.2(8) . . . . ?
C5F C1F C2F Rh6 -59.7(5) . . . . ?
C5F C1F C2F C3F 4.1(8) . . . . ?
C5F C1F C2F C7F -178.4(7) . . . . ?
C6F C1F C2F Rh6 120.4(7) . . . . ?
C6F C1F C2F C3F -175.7(7) . . . . ?
C6F C1F C2F C7F 1.8(12) . . . . ?
C6F C1F C5F Rh6 -121.9(8) . . . . ?
C6F C1F C5F C4F 176.9(7) . . . . ?
C6F C1F C5F C10F -0.7(13) . . . . ?
C7F C2F C3F Rh6 119.5(7) . . . . ?
C7F C2F C3F C4F 178.7(7) . . . . ?
C7F C2F C3F C8F -2.4(12) . . . . ?
C8F C3F C4F Rh6 122.5(7) . . . . ?
C8F C3F C4F C5F -177.0(7) . . . . ?
C8F C3F C4F C9F 0.3(13) . . . . ?
C9F C4F C5F Rh6 121.1(9) . . . . ?
C9F C4F C5F C1F -176.7(8) . . . . ?
C9F C4F C5F C10F 0.8(13) . . . . ?
C1G C2G C3G Rh7 -61.6(5) . . . . ?
C1G C2G C3G C4G 1.6(7) . . . . ?
C1G C2G C3G C8G 179.6(7) . . . . ?
C2G C1G C5G Rh7 59.7(5) . . . . ?
C2G C1G C5G C4G -3.1(8) . . . . ?
C2G C1G C5G C10G -176.3(7) . . . . ?
C2G C3G C4G Rh7 -61.8(4) . . . . ?
C2G C3G C4G C5G -3.6(7) . . . . ?
C2G C3G C4G C9G 178.2(8) . . . . ?
C3G C4G C5G Rh7 -58.6(5) . . . . ?
C3G C4G C5G C1G 4.2(8) . . . . ?
C3G C4G C5G C10G 176.2(8) . . . . ?
C5G C1G C2G Rh7 -59.5(5) . . . . ?
C5G C1G C2G C3G 1.0(8) . . . . ?
C5G C1G C2G C7G 176.5(7) . . . . ?
C6G C1G C2G Rh7 120.4(8) . . . . ?
C6G C1G C2G C3G -179.1(7) . . . . ?
C6G C1G C2G C7G -3.5(12) . . . . ?
C6G C1G C5G Rh7 -120.3(8) . . . . ?
C6G C1G C5G C4G 176.9(8) . . . . ?
C6G C1G C5G C10G 3.8(12) . . . . ?
C7G C2G C3G Rh7 122.7(7) . . . . ?
C7G C2G C3G C4G -174.1(7) . . . . ?
C7G C2G C3G C8G 3.9(11) . . . . ?
C8G C3G C4G Rh7 120.3(7) . . . . ?
C8G C3G C4G C5G 178.5(7) . . . . ?
C8G C3G C4G C9G 0.3(13) . . . . ?
C9G C4G C5G Rh7 119.7(8) . . . . ?
C9G C4G C5G C1G -177.5(7) . . . . ?
C9G C4G C5G C10G -5.5(13) . . . . ?
C1H C2H C3H Rh8 -64.0(5) . . . . ?
C1H C2H C3H C4H -2.3(9) . . . . ?
C1H C2H C3H C8H 175.8(9) . . . . ?
C2H C1H C5H Rh8 57.9(6) . . . . ?
C2H C1H C5H C4H -3.4(10) . . . . ?
C2H C1H C5H C10H 179.5(8) . . . . ?
C2H C3H C4H Rh8 -60.6(5) . . . . ?
C2H C3H C4H C5H 0.3(10) . . . . ?
C2H C3H C4H C9H 175.2(9) . . . . ?
C3H C4H C5H Rh8 -60.3(7) . . . . ?
C3H C4H C5H C1H 1.9(10) . . . . ?
C3H C4H C5H C10H 179.0(9) . . . . ?
C5H C1H C2H Rh8 -58.8(6) . . . . ?
C5H C1H C2H C3H 3.5(9) . . . . ?
C5H C1H C2H C7H 174.5(8) . . . . ?
C6H C1H C2H Rh8 121.2(9) . . . . ?
C6H C1H C2H C3H -176.6(8) . . . . ?
C6H C1H C2H C7H -5.5(14) . . . . ?
C6H C1H C5H Rh8 -122.0(10) . . . . ?
C6H C1H C5H C4H 176.6(9) . . . . ?
C6H C1H C5H C10H -0.5(15) . . . . ?
C7H C2H C3H Rh8 124.8(9) . . . . ?
C7H C2H C3H C4H -173.5(8) . . . . ?
C7H C2H C3H C8H 4.6(14) . . . . ?
C8H C3H C4H Rh8 121.4(10) . . . . ?
C8H C3H C4H C5H -177.7(9) . . . . ?
C8H C3H C4H C9H -2.8(16) . . . . ?
C9H C4H C5H Rh8 124.7(9) . . . . ?
C9H C4H C5H C1H -173.1(9) . . . . ?
C9H C4H C5H C10H 4.0(15) . . . . ?
C1I C2I C3I Rh9 -62.7(7) . . . . ?
C1I C2I C3I C4I -4.1(11) . . . . ?
C1I C2I C3I C8I 174.3(9) . . . . ?
C2I C1I C5I Rh9 59.9(6) . . . . ?
C2I C1I C5I C4I -0.3(10) . . . . ?
C2I C1I C5I C10I -176.0(11) . . . . ?
C2I C3I C4I Rh9 -58.7(6) . . . . ?
C2I C3I C4I C5I 3.6(10) . . . . ?
C2I C3I C4I C9I -176.2(10) . . . . ?
C3I C4I C5I Rh9 -64.2(6) . . . . ?
C3I C4I C5I C1I -2.1(10) . . . . ?
C3I C4I C5I C10I 173.3(12) . . . . ?
C5I C1I C2I Rh9 -60.4(6) . . . . ?
C5I C1I C2I C3I 2.7(11) . . . . ?
C5I C1I C2I C7I -177.9(10) . . . . ?
C6I C1I C2I Rh9 120.3(10) . . . . ?
C6I C1I C2I C3I -176.6(10) . . . . ?
C6I C1I C2I C7I 2.7(16) . . . . ?
C6I C1I C5I Rh9 -120.7(10) . . . . ?
C6I C1I C5I C4I 179.1(9) . . . . ?
C6I C1I C5I C10I 3.3(16) . . . . ?
C7I C2I C3I Rh9 117.9(11) . . . . ?
C7I C2I C3I C4I 176.6(10) . . . . ?
C7I C2I C3I C8I -5.0(16) . . . . ?
C8I C3I C4I Rh9 123.2(12) . . . . ?
C8I C3I C4I C5I -174.5(11) . . . . ?
C8I C3I C4I C9I 5.7(18) . . . . ?
C9I C4I C5I Rh9 115.5(13) . . . . ?
C9I C4I C5I C1I 177.7(12) . . . . ?
C9I C4I C5I C10I -7(2) . . . . ?
C11I C12I C13I Rh9 69.0(7) . . . . ?
C11I C12I C13I C14I 0.0 . . . . ?
C11I C12I C13I C18I -175(4) . . . . ?
C11I C15I C20I C19I -177(2) . . . . ?
C12I C11I C15I Rh9 -53.9(8) . . . . ?
C12I C11I C15I C14I 0.0 . . . . ?
C12I C11I C15I C19I 14.9(19) . . . . ?
C12I C11I C15I C20I -171(2) . . . . ?
C12I C13I C14I Rh9 65.2(6) . . . . ?
C12I C13I C14I C15I 0.0 . . . . ?
C12I C13I C14I C18I -177(2) . . . . ?
C12I C13I C14I C19I -158(3) . . . . ?
C12I C13I C18I C14I 175(4) . . . . ?
C13I C14I C15I Rh9 56.0(6) . . . . ?
C13I C14I C15I C11I 0.0 . . . . ?
C13I C14I C15I C19I -165(2) . . . . ?
C13I C14I C15I C20I 172(2) . . . . ?
C13I C14I C19I C15I 158(3) . . . . ?
C13I C14I C19I C20I 170(2) . . . . ?
C14I C15I C20I C19I 13.6(13) . . . . ?
C15I C11I C12I Rh9 61.3(7) . . . . ?
C15I C11I C12I C13I 0.0 . . . . ?
C15I C11I C12I C17I -175.4(19) . . . . ?
C15I C14I C19I C20I 11.8(11) . . . . ?
C16I C11I C12I Rh9 -110(2) . . . . ?
C16I C11I C12I C13I -171(2) . . . . ?
C16I C11I C12I C17I 14(3) . . . . ?
C16I C11I C15I Rh9 119.7(14) . . . . ?
C16I C11I C15I C14I 173.6(15) . . . . ?
C16I C11I C15I C19I -171(2) . . . . ?
C16I C11I C15I C20I 3(2) . . . . ?
C17I C12I C13I Rh9 -117(2) . . . . ?
C17I C12I C13I C14I 174(2) . . . . ?
C17I C12I C13I C18I -1(4) . . . . ?
C18I C13I C14I Rh9 -117(2) . . . . ?
C18I C13I C14I C15I 177(2) . . . . ?
C18I C13I C14I C19I 19(3) . . . . ?
C18I C14I C15I Rh9 59(2) . . . . ?
C18I C14I C15I C11I 3(2) . . . . ?
C18I C14I C15I C19I -162(4) . . . . ?
C18I C14I C15I C20I 175(3) . . . . ?
C18I C14I C19I C15I 170(2) . . . . ?
C18I C14I C19I C20I -177.9(17) . . . . ?
C19I C14I C15I Rh9 -139(2) . . . . ?
C19I C14I C15I C11I 165(2) . . . . ?
C19I C14I C15I C20I -23(2) . . . . ?
C1J C2J C3J Rh10 -63.4(6) . . . . ?
C1J C2J C3J C4J -2.2(10) . . . . ?
C1J C2J C3J C8J 177.0(11) . . . . ?
C2J C1J C5J Rh10 58.7(6) . . . . ?
C2J C1J C5J C4J -3.6(9) . . . . ?
C2J C1J C5J C10J -173.7(10) . . . . ?
C2J C3J C4J Rh10 -59.9(6) . . . . ?
C2J C3J C4J C5J -0.1(10) . . . . ?
C2J C3J C4J C9J 178.7(9) . . . . ?
C3J C4J C5J Rh10 -60.3(7) . . . . ?
C3J C4J C5J C1J 2.3(10) . . . . ?
C3J C4J C5J C10J 172.8(10) . . . . ?
C5J C1J C2J Rh10 -59.2(6) . . . . ?
C5J C1J C2J C3J 3.6(10) . . . . ?
C5J C1J C2J C7J 177.3(10) . . . . ?
C6J C1J C2J Rh10 120.6(9) . . . . ?
C6J C1J C2J C3J -176.6(9) . . . . ?
C6J C1J C2J C7J -2.8(15) . . . . ?
C6J C1J C5J Rh10 -121.1(10) . . . . ?
C6J C1J C5J C4J 176.6(9) . . . . ?
C6J C1J C5J C10J 6.5(16) . . . . ?
C7J C2J C3J Rh10 123.3(11) . . . . ?
C7J C2J C3J C4J -175.5(10) . . . . ?
C7J C2J C3J C8J 3.7(19) . . . . ?
C8J C3J C4J Rh10 120.8(12) . . . . ?
C8J C3J C4J C5J -179.4(11) . . . . ?
C8J C3J C4J C9J -0.6(16) . . . . ?
C9J C4J C5J Rh10 121.0(9) . . . . ?
C9J C4J C5J C1J -176.4(9) . . . . ?
C9J C4J C5J C10J -5.9(15) . . . . ?
C1K C2K C3K Rh11 -60.65(18) . . . . ?
C1K C2K C3K C4K 0.0 . . . . ?
C1K C2K C3K C8K 180.0 . . . . ?
C2K C1K C5K Rh11 63.95(19) . . . . ?
C2K C1K C5K C4K 0.0 . . . . ?
C2K C1K C5K C10K 180.0 . . . . ?
C2K C3K C4K Rh11 -60.09(18) . . . . ?
C2K C3K C4K C5K 0.0 . . . . ?
C2K C3K C4K C9K 180.0 . . . . ?
C3K C4K C5K Rh11 -62.1(2) . . . . ?
C3K C4K C5K C1K 0.0 . . . . ?
C3K C4K C5K C10K 180.0 . . . . ?
C5K C1K C2K Rh11 -63.0(2) . . . . ?
C5K C1K C2K C3K 0.0 . . . . ?
C5K C1K C2K C7K 180.0 . . . . ?
C6K C1K C2K Rh11 117.0(2) . . . . ?
C6K C1K C2K C3K -180.0 . . . . ?
C6K C1K C2K C7K 0.0 . . . . ?
C6K C1K C5K Rh11 -116.05(19) . . . . ?
C6K C1K C5K C4K -180.0 . . . . ?
C6K C1K C5K C10K 0.0 . . . . ?
C7K C2K C3K Rh11 119.38(19) . . . . ?
C7K C2K C3K C4K 180.0 . . . . ?
C7K C2K C3K C8K 0.0 . . . . ?
C8K C3K C4K Rh11 119.90(18) . . . . ?
C8K C3K C4K C5K -180.0 . . . . ?
C8K C3K C4K C9K 0.0 . . . . ?
C9K C4K C5K Rh11 117.90(19) . . . . ?
C9K C4K C5K C1K -180.0 . . . . ?
C9K C4K C5K C10K 0.0 . . . . ?
C11K C12K C13K Rh11 -61.1(2) . . . . ?
C11K C12K C13K C14K 0.0 . . . . ?
C11K C12K C13K C18K 180.0 . . . . ?
C12K C11K C15K Rh11 60.57(19) . . . . ?
C12K C11K C15K C14K 0.0 . . . . ?
C12K C11K C15K C20K -180.0 . . . . ?
C12K C13K C14K Rh11 -63.12(19) . . . . ?
C12K C13K C14K C15K 0.0 . . . . ?
C12K C13K C14K C19K 180.0 . . . . ?
C13K C14K C15K Rh11 -62.8(2) . . . . ?
C13K C14K C15K C11K 0.0 . . . . ?
C13K C14K C15K C20K 180.0 . . . . ?
C15K C11K C12K Rh11 -59.5(2) . . . . ?
C15K C11K C12K C13K 0.0 . . . . ?
C15K C11K C12K C17K -180.0 . . . . ?
C16K C11K C12K Rh11 120.4(2) . . . . ?
C16K C11K C12K C13K 180.0 . . . . ?
C16K C11K C12K C17K 0.0 . . . . ?
C16K C11K C15K Rh11 -119.39(18) . . . . ?
C16K C11K C15K C14K -180.0 . . . . ?
C16K C11K C15K C20K 0.0 . . . . ?
C17K C12K C13K Rh11 118.9(2) . . . . ?
C17K C12K C13K C14K 180.0 . . . . ?
C17K C12K C13K C18K 0.0 . . . . ?
C18K C13K C14K Rh11 116.92(19) . . . . ?
C18K C13K C14K C15K -180.0 . . . . ?
C18K C13K C14K C19K 0.0 . . . . ?
C19K C14K C15K Rh11 117.2(2) . . . . ?
C19K C14K C15K C11K -180.0 . . . . ?
C19K C14K C15K C20K 0.0 . . . . ?
C1L C2L C3L Rh12 -63.1(8) . . . . ?
C1L C2L C3L C4L 0.9(12) . . . . ?
C1L C2L C3L C8L -177.2(14) . . . . ?
C2L C1L C5L Rh12 63.7(9) . . . . ?
C2L C1L C5L C4L 3(2) . . . . ?
C2L C1L C5L C10L -178.8(15) . . . . ?
C2L C3L C4L Rh12 -61.3(7) . . . . ?
C2L C3L C4L C5L 0.9(15) . . . . ?
C2L C3L C4L C9L -176.6(16) . . . . ?
C3L C4L C5L Rh12 -61.2(10) . . . . ?
C3L C4L C5L C1L -3(2) . . . . ?
C3L C4L C5L C10L -180(2) . . . . ?
C5L C1L C2L Rh12 -63.7(10) . . . . ?
C5L C1L C2L C3L -2.2(14) . . . . ?
C5L C1L C2L C7L 173.0(14) . . . . ?
C6L C1L C2L Rh12 128.0(15) . . . . ?
C6L C1L C2L C3L -170.4(14) . . . . ?
C6L C1L C2L C7L 5(2) . . . . ?
C6L C1L C5L Rh12 -132(2) . . . . ?
C6L C1L C5L C4L 168(2) . . . . ?
C6L C1L C5L C10L -15(3) . . . . ?
C7L C2L C3L Rh12 121.6(13) . . . . ?
C7L C2L C3L C4L -174.4(13) . . . . ?
C7L C2L C3L C8L 7(2) . . . . ?
C8L C3L C4L Rh12 117.0(14) . . . . ?
C8L C3L C4L C5L 179.1(15) . . . . ?
C8L C3L C4L C9L 2(2) . . . . ?
C9L C4L C5L Rh12 115(3) . . . . ?
C9L C4L C5L C1L 174(2) . . . . ?
C9L C4L C5L C10L -3(4) . . . . ?
C1 N1 C14 C9 -0.6(7) . . . . ?
C1 N1 C14 C13 175.7(9) . . . . ?
C1 N4 C9 C10 -175.7(8) . . . . ?
C1 N4 C9 C14 0.8(7) . . . . ?
C2 N2 C3 C4 -173.1(9) . . . . ?
C2 N2 C3 C8 0.0(7) . . . . ?
C2 N3 C8 C3 -1.8(7) . . . . ?
C2 N3 C8 C7 175.6(8) . . . . ?
C3 N2 C2 N3 -1.2(7) . . . . ?
C3 N2 C2 C1 166.5(6) . . . . ?
C3 C4 C5 C6 4.0(16) . . . . ?
C4 C3 C8 N3 174.7(8) . . . . ?
C4 C3 C8 C7 -3.0(12) . . . . ?
C4 C5 C6 C7 -3.0(17) . . . . ?
C5 C6 C7 C8 -1.0(15) . . . . ?
C6 C7 C8 N3 -173.2(8) . . . . ?
C6 C7 C8 C3 3.9(12) . . . . ?
C8 N3 C2 N2 1.9(7) . . . . ?
C8 N3 C2 C1 -166.0(6) . . . . ?
C8 C3 C4 C5 -1.2(15) . . . . ?
C9 N4 C1 N1 -1.3(7) . . . . ?
C9 N4 C1 C2 166.5(6) . . . . ?
C9 C10 C11 C12 1.4(14) . . . . ?
C10 C9 C14 N1 176.7(7) . . . . ?
C10 C9 C14 C13 -0.3(11) . . . . ?
C10 C11 C12 C13 -4.4(15) . . . . ?
C11 C12 C13 C14 4.9(14) . . . . ?
C12 C13 C14 N1 -178.7(9) . . . . ?
C12 C13 C14 C9 -2.6(12) . . . . ?
C14 N1 C1 N4 1.3(8) . . . . ?
C14 N1 C1 C2 -166.4(6) . . . . ?
C14 C9 C10 C11 0.8(12) . . . . ?
C15 N5 C28 C23 -10.6(17) . . . . ?
C15 N5 C28 C27 -172(2) . . . . ?
C15 N5 C28' C23' 14.1(15) . . . . ?
C15 N5 C28' C27' -172(3) . . . . ?
C15 N8 C23 C24 -169.0(19) . . . . ?
C15 N8 C23 C28 -10.1(12) . . . . ?
C15 N8 C23' C24' 159.8(17) . . . . ?
C15 N8 C23' C28' 6.7(15) . . . . ?
C16 N6 C17 C18 174.4(11) . . . . ?
C16 N6 C17 C22 -0.8(9) . . . . ?
C16 N7 C22 C17 -0.3(9) . . . . ?
C16 N7 C22 C21 -176.4(10) . . . . ?
C17 N6 C16 N7 0.7(9) . . . . ?
C17 N6 C16 C15 -167.7(7) . . . . ?
C17 C18 C19 C20 7(2) . . . . ?
C18 C17 C22 N7 -175.0(10) . . . . ?
C18 C17 C22 C21 1.3(16) . . . . ?
C18 C19 C20 C21 -4(3) . . . . ?
C19 C20 C21 C22 0(2) . . . . ?
C20 C21 C22 N7 176.9(11) . . . . ?
C20 C21 C22 C17 1.4(16) . . . . ?
C22 N7 C16 N6 -0.3(9) . . . . ?
C22 N7 C16 C15 167.6(7) . . . . ?
C22 C17 C18 C19 -4.9(17) . . . . ?
C23 N8 C15 N5 4.5(10) . . . . ?
C23 N8 C15 C16 -166.9(8) . . . . ?
C23 C24 C25 C26 11(5) . . . . ?
C24 C23 C28 N5 173(2) . . . . ?
C24 C23 C28 C27 -24(3) . . . . ?
C25 C26 C27 C28 16(5) . . . . ?
C26 C27 C28 N5 162(4) . . . . ?
C26 C27 C28 C23 1(5) . . . . ?
C28 N5 C15 N8 3.5(12) . . . . ?
C28 N5 C15 C16 174.6(11) . . . . ?
C28 C23 C24 C25 16(4) . . . . ?
C23' N8 C15 N5 4.5(10) . . . . ?
C23' N8 C15 C16 -166.9(8) . . . . ?
C23' C24' C25' C26' 0(4) . . . . ?
C24' C23' C28' N5 -173.0(12) . . . . ?
C24' C23' C28' C27' 12(3) . . . . ?
C24' C25' C26' C27' 23(5) . . . . ?
C25' C26' C27' C28' -25(4) . . . . ?
C26' C27' C28' N5 -167(3) . . . . ?
C26' C27' C28' C23' 6(4) . . . . ?
C28' N5 C15 N8 -13.3(13) . . . . ?
C28' N5 C15 C16 157.8(11) . . . . ?
C28' C23' C24' C25' -14(3) . . . . ?
C29 N9 C42 C37 0.2(7) . . . . ?
C29 N9 C42 C41 -172.8(9) . . . . ?
C29 N12 C37 C38 174.5(9) . . . . ?
C29 N12 C37 C42 -0.2(7) . . . . ?
C30 N10 C31 C32 178.0(9) . . . . ?
C30 N10 C31 C36 0.3(8) . . . . ?
C30 N11 C36 C31 0.5(7) . . . . ?
C30 N11 C36 C35 -177.0(8) . . . . ?
C31 N10 C30 N11 0.0(8) . . . . ?
C31 N10 C30 C29 -167.3(6) . . . . ?
C31 C32 C33 C34 -2.9(17) . . . . ?
C32 C31 C36 N11 -178.4(7) . . . . ?
C32 C31 C36 C35 -0.7(12) . . . . ?
C32 C33 C34 C35 2.8(19) . . . . ?
C33 C34 C35 C36 -1.4(16) . . . . ?
C34 C35 C36 N11 177.5(8) . . . . ?
C34 C35 C36 C31 0.4(13) . . . . ?
C36 N11 C30 N10 -0.3(8) . . . . ?
C36 N11 C30 C29 167.4(6) . . . . ?
C36 C31 C32 C33 1.9(13) . . . . ?
C37 N12 C29 N9 0.4(7) . . . . ?
C37 N12 C29 C30 -168.2(6) . . . . ?
C37 C38 C39 C40 -2(2) . . . . ?
C38 C37 C42 N9 -175.6(7) . . . . ?
C38 C37 C42 C41 -1.9(12) . . . . ?
C38 C39 C40 C41 2(2) . . . . ?
C39 C40 C41 C42 -2.0(19) . . . . ?
C40 C41 C42 N9 174.2(10) . . . . ?
C40 C41 C42 C37 1.9(14) . . . . ?
C42 N9 C29 N12 -0.4(8) . . . . ?
C42 N9 C29 C30 168.6(6) . . . . ?
C42 C37 C38 C39 2.0(14) . . . . ?
C43 N13 C56 C51 0.4(6) . . . . ?
C43 N13 C56 C55 -178.2(7) . . . . ?
C43 N16 C51 C52 179.0(7) . . . . ?
C43 N16 C51 C56 1.3(6) . . . . ?
C44 N14 C45 C46 176.8(8) . . . . ?
C44 N14 C45 C50 0.1(7) . . . . ?
C44 N15 C50 C45 -1.1(7) . . . . ?
C44 N15 C50 C49 -176.0(9) . . . . ?
C45 N14 C44 N15 -0.9(8) . . . . ?
C45 N14 C44 C43 -172.1(6) . . . . ?
C45 C46 C47 C48 1.3(15) . . . . ?
C46 C45 C50 N15 -176.5(7) . . . . ?
C46 C45 C50 C49 -0.9(12) . . . . ?
C46 C47 C48 C49 -4.5(18) . . . . ?
C47 C48 C49 C50 5.0(17) . . . . ?
C48 C49 C50 N15 172.0(10) . . . . ?
C48 C49 C50 C45 -2.4(15) . . . . ?
C50 N15 C44 N14 1.3(8) . . . . ?
C50 N15 C44 C43 172.4(6) . . . . ?
C50 C45 C46 C47 1.4(12) . . . . ?
C51 N16 C43 N13 -1.2(8) . . . . ?
C51 N16 C43 C44 -174.7(6) . . . . ?
C51 C52 C53 C54 2.1(12) . . . . ?
C52 C51 C56 N13 -179.1(6) . . . . ?
C52 C51 C56 C55 -0.3(9) . . . . ?
C52 C53 C54 C55 -1.5(13) . . . . ?
C53 C54 C55 C56 -0.1(12) . . . . ?
C54 C55 C56 N13 179.5(7) . . . . ?
C54 C55 C56 C51 0.9(10) . . . . ?
C56 N13 C43 N16 0.5(8) . . . . ?
C56 N13 C43 C44 173.8(6) . . . . ?
C56 C51 C52 C53 -1.2(11) . . . . ?
C21I N17 C70 C65 -2.4(7) . . . . ?
C21I N17 C70 C69 178.0(8) . . . . ?
C21I N20 C65 C66 178.6(9) . . . . ?
C21I N20 C65 C70 -1.9(8) . . . . ?
C58 N18 C59 C60 178.2(8) . . . . ?
C58 N18 C59 C64 -1.2(7) . . . . ?
C58 N19 C64 C59 -0.3(7) . . . . ?
C58 N19 C64 C63 -179.0(9) . . . . ?
C59 N18 C58 N19 1.2(7) . . . . ?
C59 N18 C58 C21I -170.9(5) . . . . ?
C59 C60 C61 C62 -3.9(15) . . . . ?
C60 C59 C64 N19 -178.4(7) . . . . ?
C60 C59 C64 C63 0.4(12) . . . . ?
C60 C61 C62 C63 2.6(19) . . . . ?
C61 C62 C63 C64 0.4(19) . . . . ?
C62 C63 C64 N19 176.6(10) . . . . ?
C62 C63 C64 C59 -1.9(15) . . . . ?
C64 N19 C58 N18 -0.6(7) . . . . ?
C64 N19 C58 C21I 171.3(5) . . . . ?
C64 C59 C60 C61 2.5(12) . . . . ?
C65 N20 C21I N17 0.4(8) . . . . ?
C65 N20 C21I C58 -172.0(6) . . . . ?
C65 C66 C67 C68 4.9(18) . . . . ?
C66 C65 C70 N17 -177.6(7) . . . . ?
C66 C65 C70 C69 2.0(13) . . . . ?
C66 C67 C68 C69 -4(2) . . . . ?
C67 C68 C69 C70 2.2(17) . . . . ?
C68 C69 C70 N17 178.3(9) . . . . ?
C68 C69 C70 C65 -1.2(14) . . . . ?
C70 N17 C21I N20 1.3(8) . . . . ?
C70 N17 C21I C58 173.6(6) . . . . ?
C70 C65 C66 C67 -3.7(14) . . . . ?
C71 N21 C84 C79 -0.9(9) . . . . ?
C71 N21 C84 C83 -178.5(11) . . . . ?
C71 N24 C79 C80 -177.6(11) . . . . ?
C71 N24 C79 C84 1.5(8) . . . . ?
C72 N22 C73 C74 176.9(10) . . . . ?
C72 N22 C73 C78 -0.6(9) . . . . ?
C72 N23 C78 C73 0.8(9) . . . . ?
C72 N23 C78 C77 -178.6(10) . . . . ?
C73 N22 C72 N23 1.2(9) . . . . ?
C73 N22 C72 C71 -172.4(7) . . . . ?
C73 C74 C75 C76 2.2(19) . . . . ?
C74 C73 C78 N23 -178.0(8) . . . . ?
C74 C73 C78 C77 1.4(15) . . . . ?
C74 C75 C76 C77 -4(2) . . . . ?
C75 C76 C77 C78 4.1(18) . . . . ?
C76 C77 C78 N23 176.2(11) . . . . ?
C76 C77 C78 C73 -3.0(17) . . . . ?
C78 N23 C72 N22 -1.3(9) . . . . ?
C78 N23 C72 C71 172.2(7) . . . . ?
C78 C73 C74 C75 -0.8(15) . . . . ?
C79 N24 C71 N21 -2.4(10) . . . . ?
C79 N24 C71 C72 -175.1(7) . . . . ?
C79 C80 C81 C82 2(2) . . . . ?
C80 C79 C84 N21 178.9(8) . . . . ?
C80 C79 C84 C83 -3.1(13) . . . . ?
C80 C81 C82 C83 2(2) . . . . ?
C81 C82 C83 C84 -7(2) . . . . ?
C82 C83 C84 N21 -175.5(11) . . . . ?
C82 C83 C84 C79 7.1(17) . . . . ?
C84 N21 C71 N24 2.1(9) . . . . ?
C84 N21 C71 C72 174.8(7) . . . . ?
C84 C79 C80 C81 -1.2(16) . . . . ?
C85 N25 C89 C88 -1.9(10) . . . . ?
C85 C86 C87 C88 2.1(10) . . . . ?
C85 C86 C87 C90 -176.0(6) . . . . ?
C86 C87 C88 C89 -4.0(10) . . . . ?
C86 C87 C90 N26 -154.1(7) . . . . ?
C86 C87 C90 O1 25.6(10) . . . . ?
C87 C88 C89 N25 4.0(11) . . . . ?
C88 C87 C90 N26 27.9(10) . . . . ?
C88 C87 C90 O1 -152.4(7) . . . . ?
C89 N25 C85 C86 -0.1(11) . . . . ?
C90 N26 C91 C92 97.7(8) . . . . ?
C90 C87 C88 C89 174.0(7) . . . . ?
C91 N26 C90 O1 5.2(12) . . . . ?
C91 N26 C90 C87 -175.0(6) . . . . ?
C91 C92 C93 C94 -179.5(6) . . . . ?
C91 C92 C97 C96 179.5(6) . . . . ?
C92 C93 C94 C95 -2.0(11) . . . . ?
C93 C92 C97 C96 -1.4(9) . . . . ?
C93 C94 C95 C96 2.5(11) . . . . ?
C93 C94 C95 C98 179.5(7) . . . . ?
C94 C95 C96 C97 -2.4(11) . . . . ?
C94 C95 C98 N27 -53.3(10) . . . . ?
C95 C96 C97 C92 2.0(10) . . . . ?
C96 C95 C98 N27 123.6(8) . . . . ?
C97 C92 C93 C94 1.5(10) . . . . ?
C98 N27 C99 O2 -2.6(13) . . . . ?
C98 N27 C99 C102 179.4(7) . . . . ?
C98 C95 C96 C97 -179.4(7) . . . . ?
C99 N27 C98 C95 99.9(9) . . . . ?
C99 C102 C103 C104 174.5(8) . . . . ?
C100 N28 C104 C103 -2.5(12) . . . . ?
C100 C101 C102 C99 -177.1(7) . . . . ?
C100 C101 C102 C103 1.7(11) . . . . ?
C101 C102 C103 C104 -4.2(12) . . . . ?
C102 C103 C104 N28 4.8(13) . . . . ?
C104 N28 C100 C101 -0.3(11) . . . . ?
C105 N29 C109 C108 -0.8(10) . . . . ?
C105 C106 C107 C108 -0.4(10) . . . . ?
C105 C106 C107 C110 175.7(6) . . . . ?
C106 C107 C108 C109 -0.3(10) . . . . ?
C106 C107 C110 N30 28.4(10) . . . . ?
C106 C107 C110 O3 -148.9(7) . . . . ?
C107 C108 C109 N29 0.9(11) . . . . ?
C108 C107 C110 N30 -155.5(7) . . . . ?
C108 C107 C110 O3 27.1(10) . . . . ?
C109 N29 C105 C106 0.1(10) . . . . ?
C110 N30 C111 C112 95.3(8) . . . . ?
C110 C107 C108 C109 -176.6(6) . . . . ?
C111 N30 C110 O3 5.8(11) . . . . ?
C111 N30 C110 C107 -171.5(6) . . . . ?
C111 C112 C113 C114 -179.0(8) . . . . ?
C111 C112 C117 C116 178.5(7) . . . . ?
C112 C113 C114 C115 1.9(13) . . . . ?
C113 C112 C117 C116 2.4(11) . . . . ?
C113 C114 C115 C116 -0.2(13) . . . . ?
C113 C114 C115 C118 178.8(8) . . . . ?
C114 C115 C116 C117 -0.4(11) . . . . ?
C114 C115 C118 N31 -51.6(11) . . . . ?
C115 C116 C117 C112 -0.8(12) . . . . ?
C116 C115 C118 N31 127.3(8) . . . . ?
C117 C112 C113 C114 -3.0(11) . . . . ?
C118 N31 C119 O4 -2.0(11) . . . . ?
C118 N31 C119 C122 -179.2(6) . . . . ?
C118 C115 C116 C117 -179.4(7) . . . . ?
C119 N31 C118 C115 97.6(9) . . . . ?
C119 C122 C123 C124 175.7(7) . . . . ?
C120 N32 C124 C123 -1.3(10) . . . . ?
C120 C121 C122 C119 -176.9(7) . . . . ?
C120 C121 C122 C123 0.6(11) . . . . ?
C121 C122 C123 C124 -1.6(11) . . . . ?
C122 C123 C124 N32 2.0(11) . . . . ?
C124 N32 C120 C121 0.3(10) . . . . ?
C125 N33 C129 C128 -1.1(9) . . . . ?
C125 C126 C127 C128 0.1(9) . . . . ?
C125 C126 C127 C130 -177.2(6) . . . . ?
C126 C127 C128 C129 -3.0(10) . . . . ?
C126 C127 C130 N34 -154.1(6) . . . . ?
C126 C127 C130 O5 27.3(9) . . . . ?
C127 C128 C129 N33 3.6(10) . . . . ?
C128 C127 C130 N34 28.6(9) . . . . ?
C128 C127 C130 O5 -150.0(7) . . . . ?
C129 N33 C125 C126 -2.0(9) . . . . ?
C130 N34 C131 C132 100.5(9) . . . . ?
C130 C127 C128 C129 174.3(6) . . . . ?
C131 N34 C130 O5 5.2(11) . . . . ?
C131 N34 C130 C127 -173.3(6) . . . . ?
C131 C132 C133 C134 179.2(7) . . . . ?
C131 C132 C137 C136 176.3(8) . . . . ?
C132 C133 C134 C135 3.4(13) . . . . ?
C133 C132 C137 C136 -4.8(11) . . . . ?
C133 C134 C135 C136 -2.8(12) . . . . ?
C133 C134 C135 C138 178.9(8) . . . . ?
C134 C135 C136 C137 -1.6(12) . . . . ?
C134 C135 C138 N35 -51.5(11) . . . . ?
C135 C136 C137 C132 5.5(13) . . . . ?
C136 C135 C138 N35 130.2(8) . . . . ?
C137 C132 C133 C134 0.2(11) . . . . ?
C138 N35 C139 O6 0.9(15) . . . . ?
C138 N35 C139 C142 -178.7(8) . . . . ?
C138 C135 C136 C137 176.8(8) . . . . ?
C139 N35 C138 C135 96.2(10) . . . . ?
C139 C142 C143 C144 176.2(8) . . . . ?
C140 N36 C144 C143 0.6(11) . . . . ?
C140 C141 C142 C139 -178.2(8) . . . . ?
C140 C141 C142 C143 -0.4(12) . . . . ?
C141 C142 C143 C144 -1.4(12) . . . . ?
C142 C143 C144 N36 1.4(13) . . . . ?
C144 N36 C140 C141 -2.5(12) . . . . ?
C145 N37 C149 C148 1.4(10) . . . . ?
C145 C146 C147 C148 1.4(11) . . . . ?
C145 C146 C147 C150 177.5(6) . . . . ?
C146 C147 C148 C149 0.2(11) . . . . ?
C146 C147 C150 N38 151.0(7) . . . . ?
C146 C147 C150 O7 -26.9(10) . . . . ?
C147 C148 C149 N37 -1.6(11) . . . . ?
C148 C147 C150 N38 -33.1(11) . . . . ?
C148 C147 C150 O7 149.0(8) . . . . ?
C149 N37 C145 C146 0.3(11) . . . . ?
C150 N38 C151 C152 96.2(9) . . . . ?
C150 C147 C148 C149 -175.6(7) . . . . ?
C151 N38 C150 O7 -0.1(12) . . . . ?
C151 N38 C150 C147 -178.0(7) . . . . ?
C151 C152 C153 C154 -176.6(7) . . . . ?
C151 C152 C157 C156 179.4(7) . . . . ?
C152 C153 C154 C155 -3.2(12) . . . . ?
C153 C152 C157 C156 -0.5(10) . . . . ?
C153 C154 C155 C156 0.2(11) . . . . ?
C153 C154 C155 C158 -177.8(7) . . . . ?
C154 C155 C156 C157 2.6(10) . . . . ?
C154 C155 C158 N39 -115.6(7) . . . . ?
C155 C156 C157 C152 -2.4(11) . . . . ?
C156 C155 C158 N39 66.4(8) . . . . ?
C157 C152 C153 C154 3.3(11) . . . . ?
C158 N39 C159 O8 -2.7(13) . . . . ?
C158 N39 C159 C162 173.2(7) . . . . ?
C158 C155 C156 C157 -179.4(6) . . . . ?
C159 N39 C158 C155 -98.7(8) . . . . ?
C159 C162 C163 C164 -172.2(7) . . . . ?
C160 N40 C164 C163 2.7(12) . . . . ?
C160 C161 C162 C159 176.3(7) . . . . ?
C160 C161 C162 C163 -1.4(11) . . . . ?
C161 C162 C163 C164 5.5(12) . . . . ?
C162 C163 C164 N40 -6.3(13) . . . . ?
C164 N40 C160 C161 1.6(12) . . . . ?
C165 N41 C169 C168 1.2(12) . . . . ?
C165 C166 C167 C168 3.2(13) . . . . ?
C165 C166 C167 C170 177.8(7) . . . . ?
C166 C167 C168 C169 -1.3(12) . . . . ?
C166 C167 C170 N42 151.8(7) . . . . ?
C166 C167 C170 O9 -26.8(10) . . . . ?
C167 C168 C169 N41 -1.0(13) . . . . ?
C168 C167 C170 N42 -34.0(11) . . . . ?
C168 C167 C170 O9 147.5(8) . . . . ?
C169 N41 C165 C166 0.8(12) . . . . ?
C170 N42 C171 C172 96.0(9) . . . . ?
C170 C167 C168 C169 -175.4(7) . . . . ?
C171 N42 C170 O9 1.9(12) . . . . ?
C171 N42 C170 C167 -176.6(7) . . . . ?
C171 C172 C173 C174 178.8(7) . . . . ?
C171 C172 C177 C176 -174.9(7) . . . . ?
C172 C173 C174 C175 -3.7(12) . . . . ?
C173 C172 C177 C176 3.3(10) . . . . ?
C173 C174 C175 C176 2.9(10) . . . . ?
C173 C174 C175 C178 -179.8(7) . . . . ?
C174 C175 C176 C177 0.9(10) . . . . ?
C174 C175 C178 N43 69.5(8) . . . . ?
C175 C176 C177 C172 -4.1(10) . . . . ?
C176 C175 C178 N43 -113.4(7) . . . . ?
C177 C172 C173 C174 0.7(11) . . . . ?
C178 N43 C179 O10 -3.1(10) . . . . ?
C178 N43 C179 C182 172.2(6) . . . . ?
C178 C175 C176 C177 -176.3(6) . . . . ?
C179 N43 C178 C175 -102.0(8) . . . . ?
C179 C182 C183 C184 -173.6(6) . . . . ?
C180 N44 C184 C183 2.8(11) . . . . ?
C180 C181 C182 C179 175.1(6) . . . . ?
C180 C181 C182 C183 -0.4(9) . . . . ?
C181 C182 C183 C184 1.8(10) . . . . ?
C182 C183 C184 N44 -3.1(12) . . . . ?
C184 N44 C180 C181 -1.2(10) . . . . ?
C185 N45 C189 C188 -4.7(13) . . . . ?
C185 C186 C187 C188 3.2(12) . . . . ?
C185 C186 C187 C190 -179.8(7) . . . . ?
C186 C187 C188 C189 -2.1(12) . . . . ?
C186 C187 C190 N46 151.4(7) . . . . ?
C186 C187 C190 O11 -31.4(10) . . . . ?
C187 C188 C189 N45 3.0(13) . . . . ?
C188 C187 C190 N46 -31.7(11) . . . . ?
C188 C187 C190 O11 145.5(8) . . . . ?
C189 N45 C185 C186 5.9(12) . . . . ?
C190 N46 C191 C192 94.0(9) . . . . ?
C190 C187 C188 C189 -178.8(7) . . . . ?
C191 N46 C190 O11 4.7(12) . . . . ?
C191 N46 C190 C187 -178.3(7) . . . . ?
C191 C192 C193 C194 178.6(8) . . . . ?
C191 C192 C197 C196 -179.6(8) . . . . ?
C192 C193 C194 C195 -2.8(13) . . . . ?
C193 C192 C197 C196 -5.2(13) . . . . ?
C193 C194 C195 C196 2.1(12) . . . . ?
C193 C194 C195 C198 -179.9(7) . . . . ?
C194 C195 C196 C197 -2.9(12) . . . . ?
C194 C195 C198 N47 67.7(8) . . . . ?
C195 C196 C197 C192 4.5(13) . . . . ?
C196 C195 C198 N47 -114.4(7) . . . . ?
C197 C192 C193 C194 4.2(13) . . . . ?
C198 N47 C199 O12 -2.8(10) . . . . ?
C198 N47 C199 C202 170.5(6) . . . . ?
C198 C195 C196 C197 179.2(7) . . . . ?
C199 N47 C198 C195 -100.0(7) . . . . ?
C199 C202 C203 C204 -173.7(6) . . . . ?
C200 N48 C204 C203 4.1(9) . . . . ?
C200 C201 C202 C199 175.1(6) . . . . ?
C200 C201 C202 C203 -2.1(9) . . . . ?
C201 C202 C203 C204 3.5(9) . . . . ?
C202 C203 C204 N48 -4.7(10) . . . . ?
C204 N48 C200 C201 -2.7(9) . . . . ?
O25 S5 C329 F13 -59.6(10) . . . . ?
O25 S5 C329 F14 61.9(8) . . . . ?
O25 S5 C329 F15 -177.2(9) . . . . ?
O26 S5 C329 F13 60.0(10) . . . . ?
O26 S5 C329 F14 -178.5(8) . . . . ?
O26 S5 C329 F15 -57.6(10) . . . . ?
O27 S5 C329 F13 176.3(9) . . . . ?
O27 S5 C329 F14 -62.2(8) . . . . ?
O27 S5 C329 F15 58.8(9) . . . . ?
O28 S6 C330 F16 -49.1(10) . . . . ?
O28 S6 C330 F17 65.8(10) . . . . ?
O28 S6 C330 F18 -173.3(9) . . . . ?
O29 S6 C330 F16 70.1(10) . . . . ?
O29 S6 C330 F17 -175.0(10) . . . . ?
O29 S6 C330 F18 -54.1(11) . . . . ?
O30 S6 C330 F16 179.9(10) . . . . ?
O30 S6 C330 F17 -65.2(11) . . . . ?
O30 S6 C330 F18 55.7(11) . . . . ?
S1 C325 F2 F3 99(2) . . . . ?
S1 C325 F3 F2 -114.7(14) . . . . ?
O34 S8 C332 F22 55.1(14) . . . . ?
O34 S8 C332 F23 174.5(15) . . . . ?
O34 S8 C332 F24 -61.8(15) . . . . ?
O35 S8 C332 F22 170.0(14) . . . . ?
O35 S8 C332 F23 -70.7(18) . . . . ?
O35 S8 C332 F24 53.0(16) . . . . ?
O36 S8 C332 F22 -68.5(14) . . . . ?
O36 S8 C332 F23 50.8(18) . . . . ?
O36 S8 C332 F24 174.5(14) . . . . ?
F1 C325 F2 F3 -127(3) . . . . ?
F1 C325 F3 F2 115(3) . . . . ?
